data_7134378
loop_
_publ_author_name
'Guo, Haiyang'
'He, Donglin'
'Long, De-Liang'
'Cronin, Leroy'

_publ_section_title
;
 Robotic exploration of amino-acid functionalised molybdenum blue
 polyoxometalate nanoclusters
;
_journal_issue 39
_journal_name_full 'Chemical Communications'
_journal_page_first 7121
_journal_page_last 7124
_journal_paper_doi 10.1039/D5CC00703H
_journal_volume 61
_journal_year 2025
_chemical_absolute_configuration none
_chemical_formula_sum 'C90 H592 Mo154 N10 Na6 O712'
_chemical_formula_weight 28122.40
_space_group_crystal_system monoclinic
_space_group_IT_number 5
_space_group_name_Hall 'C 2y'
_space_group_name_H-M_alt 'C 1 2 1'
_atom_sites_solution_primary direct
_atom_sites_solution_secondary difmap
_audit_creation_method SHELXL-2019/3
_audit_update_record
;
2025-01-29 deposited with the CCDC.	2025-04-04 downloaded from the CCDC.
;
_cell_angle_alpha 90
_cell_angle_beta 108.5250(10)
_cell_angle_gamma 90
_cell_formula_units_Z 2
_cell_length_a 36.4929(3)
_cell_length_b 42.8827(2)
_cell_length_c 31.3674(2)
_cell_measurement_reflns_used 132892
_cell_measurement_temperature 150(2)
_cell_measurement_theta_max 26.64
_cell_measurement_theta_min 2.35
_cell_volume 46543.8(6)
_computing_cell_refinement 'CrysAlisPro 1.171.41.111a (Rigaku OD, 2021)'
_computing_data_collection 'CrysAlisPro 1.171.41.111a (Rigaku OD, 2021)'
_computing_data_reduction 'CrysAlisPro 1.171.41.111a (Rigaku OD, 2021)'
_computing_molecular_graphics Diamond3
_computing_publication_material WinGX
_computing_structure_refinement 'SHELXL-2019/2 (Sheldrick, 2019)'
_computing_structure_solution 'SHELXT-2019/2 (Sheldrick, 2019)'
_diffrn_ambient_temperature 150(2)
_diffrn_detector 'Hybrid Pixel Array Detector'
_diffrn_detector_area_resol_mean 10.0000
_diffrn_detector_type 'HyPix-Arc 150'
_diffrn_measured_fraction_theta_full 0.999
_diffrn_measured_fraction_theta_max 0.999
_diffrn_measurement_device 'four-circle diffractometer'
_diffrn_measurement_device_type 'XtaLAB Synergy R, HyPix-Arc 150'
_diffrn_measurement_method '\w & \f scans'
_diffrn_radiation_monochromator mirror
_diffrn_radiation_probe x-ray
_diffrn_radiation_type MoK\a
_diffrn_radiation_wavelength 0.71073
_diffrn_reflns_av_R_equivalents 0.0504
_diffrn_reflns_av_unetI/netI 0.0367
_diffrn_reflns_Laue_measured_fraction_full 0.999
_diffrn_reflns_Laue_measured_fraction_max 0.999
_diffrn_reflns_limit_h_max 45
_diffrn_reflns_limit_h_min -45
_diffrn_reflns_limit_k_max 52
_diffrn_reflns_limit_k_min -52
_diffrn_reflns_limit_l_max 38
_diffrn_reflns_limit_l_min -38
_diffrn_reflns_number 444297
_diffrn_reflns_point_group_measured_fraction_full 0.999
_diffrn_reflns_point_group_measured_fraction_max 0.999
_diffrn_reflns_theta_full 25.242
_diffrn_reflns_theta_max 26.000
_diffrn_reflns_theta_min 2.263
_diffrn_source 'micro-focus sealed X-ray tube'
_diffrn_source_type 'Mova (Mo) X-ray Source'
_exptl_absorpt_coefficient_mu 2.095
_exptl_absorpt_correction_T_max 1.000
_exptl_absorpt_correction_T_min 0.841
_exptl_absorpt_correction_type gaussian
_exptl_absorpt_process_details
;
CrysAlisPro 1.171.41.111a (Rigaku Oxford Diffraction, 2021)
Numerical absorption correction based on gaussian integration over
a multifaceted crystal model
Empirical absorption correction using spherical harmonics,
implemented in SCALE3 ABSPACK scaling algorithm.
;
_exptl_crystal_colour 'dark blue'
_exptl_crystal_density_diffrn 2.007
_exptl_crystal_density_method none
_exptl_crystal_description block
_exptl_crystal_F_000 26864
_exptl_crystal_size_max 0.800
_exptl_crystal_size_mid 0.112
_exptl_crystal_size_min 0.032
_refine_diff_density_max 1.51
_refine_diff_density_min -0.64
_refine_diff_density_rms 0.12
_refine_ls_abs_structure_details
;
 Refined as an inversion twin.
;
_refine_ls_abs_structure_Flack 0.12(3)
_refine_ls_extinction_method none
_refine_ls_goodness_of_fit_ref 1.033
_refine_ls_hydrogen_treatment undef
_refine_ls_matrix_type full
_refine_ls_number_parameters 3840
_refine_ls_number_reflns 91390
_refine_ls_number_restraints 91
_refine_ls_restrained_S_all 1.035
_refine_ls_R_factor_all 0.0508
_refine_ls_R_factor_gt 0.0377
_refine_ls_shift/su_max 0.002
_refine_ls_shift/su_mean 0.000
_refine_ls_structure_factor_coef Fsqd
_refine_ls_weighting_details 'w=1/[\s^2^(Fo^2^)+(0.0681P)^2^] where P=(Fo^2^+2Fc^2^)/3'
_refine_ls_weighting_scheme calc
_refine_ls_wR_factor_gt 0.1015
_refine_ls_wR_factor_ref 0.1077
_reflns_Friedel_coverage 0.972
_reflns_Friedel_fraction_full 0.999
_reflns_Friedel_fraction_max 0.999
_reflns_number_gt 74953
_reflns_number_total 91390
_reflns_threshold_expression 'I > 2\s(I)'
_cod_data_source_file d5cc00703h2.cif
_cod_data_source_block ghy0137c-z_sq
_cod_depositor_comments
;
The following automatic conversions were performed:

data item '_atom_sites_solution_primary' value 'direct methods' was
changed to 'direct'.

data item '_atom_sites_solution_secondary' value 'diffmap' was
changed to 'difmap'.

Automatic conversion script
Id: cif_fix_values 8170 2020-07-09 18:12:32Z antanas 

 Adding full bibliography for 7134378--7134381.cif.
;
_cod_original_sg_symbol_H-M 'C 2'
_cod_database_code 7134378
_shelx_shelxl_version_number 2019/3
_shelx_space_group_comment
;
The symmetry employed for this shelxl refinement is uniquely defined
by the following loop, which should always be used as a source of
symmetry information in preference to the above space-group names.
They are only intended as comments.
;
_shelx_estimated_absorpt_t_min 0.285
_shelx_estimated_absorpt_t_max 0.936

loop_
_space_group_symop_operation_xyz
'x, y, z'
'-x, y, -z'
'x+1/2, y+1/2, z'
'-x+1/2, y+1/2, -z'

loop_
_atom_site_label
_atom_site_type_symbol
_atom_site_fract_x
_atom_site_fract_y
_atom_site_fract_z
_atom_site_U_iso_or_equiv
_atom_site_adp_type
_atom_site_occupancy
_atom_site_site_symmetry_order
_atom_site_calc_flag
_atom_site_refinement_flags_posn
_atom_site_refinement_flags_adp
_atom_site_refinement_flags_occupancy
_atom_site_disorder_assembly
_atom_site_disorder_group
Mo1 Mo 0.27307(3) 0.76615(2) 0.73013(3) 0.0298(2) Uani 1 1 d . . . . .
Mo2 Mo 0.23337(3) 0.29438(2) 0.56096(3) 0.0277(2) Uani 1 1 d . . . . .
Mo3 Mo 0.28632(3) 0.37212(2) 0.47396(3) 0.0296(2) Uani 1 1 d . . . . .
Mo4 Mo 0.31095(3) 0.71059(2) 0.52419(3) 0.0279(2) Uani 1 1 d . . . . .
Mo5 Mo 0.52558(3) 0.16313(2) 0.86349(3) 0.0320(2) Uani 1 1 d . . . . .
Mo6 Mo 0.20909(3) 0.37225(2) 0.50925(3) 0.0314(2) Uani 1 1 d . . . . .
Mo7 Mo 0.20200(4) 0.42786(3) 0.59512(4) 0.0389(3) Uani 1 1 d . . . . .
Mo8 Mo 0.36880(3) 0.13322(2) 0.83828(3) 0.0322(2) Uani 1 1 d . . . . .
Mo9 Mo 0.35104(3) 0.77557(2) 0.60108(3) 0.0286(2) Uani 1 1 d . . . . .
Mo10 Mo 0.35953(3) 0.23958(3) 0.71313(4) 0.0352(3) Uani 1 1 d . . . . .
Mo11 Mo 0.42803(3) 0.11372(2) 0.95553(3) 0.0327(2) Uani 1 1 d . . . . .
Mo12 Mo 0.48603(3) 0.20612(3) 0.77158(3) 0.0332(2) Uani 1 1 d . . . . .
Mo13 Mo 0.36854(3) 0.65026(2) 0.54189(3) 0.0304(2) Uani 1 1 d . . . . .
Mo14 Mo 0.39766(3) 0.82857(2) 0.69689(3) 0.0303(2) Uani 1 1 d . . . . .
Mo15 Mo 0.19684(3) 0.54482(2) 0.47442(4) 0.0348(3) Uani 1 1 d . . . . .
Mo16 Mo 0.26933(3) 0.22421(2) 0.62852(3) 0.0269(2) Uani 1 1 d . . . . .
Mo17 Mo 0.31717(3) 0.16698(2) 0.72749(3) 0.0306(2) Uani 1 1 d . . . . .
Mo18 Mo 0.41027(3) 0.29606(2) 0.62090(3) 0.0335(2) Uani 1 1 d . . . . .
Mo19 Mo 0.26883(3) 0.77548(2) 0.62536(3) 0.0288(2) Uani 1 1 d . . . . .
Mo20 Mo 0.45061(4) 0.62384(3) 0.61186(4) 0.0462(3) Uani 1 1 d . . . . .
Mo21 Mo 0.57446(3) 0.22862(3) 0.86870(4) 0.0381(3) Uani 1 1 d . . . . .
Mo22 Mo 0.29437(3) 0.35589(3) 0.58796(4) 0.0363(3) Uani 1 1 d . . . . .
Mo23 Mo 0.41095(3) 0.70478(2) 0.61668(3) 0.0336(2) Uani 1 1 d . . . . .
Mo24 Mo 0.36816(3) 0.86345(2) 0.83843(3) 0.0333(3) Uani 1 1 d . . . . .
Mo25 Mo 0.20877(3) 0.62769(2) 0.50662(4) 0.0323(2) Uani 1 1 d . . . . .
Mo26 Mo 0.42042(4) 0.82008(3) 1.03128(4) 0.0439(3) Uani 1 1 d . . . . .
Mo27 Mo 0.42760(3) 0.88293(2) 0.95579(3) 0.0342(3) Uani 1 1 d . . . . .
Mo28 Mo 0.31086(3) 0.28969(2) 0.52758(3) 0.0278(2) Uani 1 1 d . . . . .
Mo29 Mo 0.35898(3) 0.75911(2) 0.70901(4) 0.0343(3) Uani 1 1 d . . . . .
Mo30 Mo 0.33380(4) 0.22906(3) 1.03243(4) 0.0413(3) Uani 0.9 1 d . . P . .
Mo31 Mo 0.34077(6) 0.76075(6) 1.03045(5) 0.0786(7) Uani 0.9 1 d . . P . .
Mo32 Mo 0.28784(9) 0.73970(7) 0.91770(7) 0.0807(9) Uani 0.8 1 d . . P . .
Mo33 Mo 0.46980(9) 0.54185(7) 0.59540(13) 0.0868(13) Uani 0.7 1 d . . P . .
Mo34 Mo 0.17246(5) 0.42279(3) 0.70215(5) 0.0455(4) Uani 0.9 1 d . . P . .
Mo35 Mo 0.47230(5) 0.45874(4) 0.58719(7) 0.0464(5) Uani 0.87 1 d . . P . .
Mo36 Mo 0.28009(4) 0.25111(4) 0.92073(4) 0.0379(3) Uani 0.9 1 d . . P . .
Mo37 Mo 0.20233(3) 0.57269(2) 0.59379(4) 0.0372(3) Uani 1 1 d . . . . .
Mo38 Mo 0.27339(3) 0.23228(2) 0.73357(3) 0.0292(2) Uani 1 1 d . . . . .
Mo39 Mo 0.52444(3) 0.83365(3) 0.86319(3) 0.0338(3) Uani 1 1 d . . . . .
Mo40 Mo 0.18748(4) 0.65323(3) 0.74342(4) 0.0542(3) Uani 1 1 d . . . . .
Mo41 Mo 0.19321(4) 0.50070(6) 0.66175(4) 0.0443(3) Uani 0.87 1 d . . P . .
Mo42 Mo 0.56308(3) 0.26157(3) 0.75461(4) 0.0417(3) Uani 1 1 d . . . . .
Mo43 Mo 0.19423(4) 0.34739(3) 0.75151(4) 0.0384(3) Uani 0.93 1 d . . P . .
Mo44 Mo 0.26638(3) 0.28556(3) 0.80634(3) 0.0358(3) Uani 1 1 d . . . . .
Mo45 Mo 0.16468(4) 0.57810(3) 0.69507(5) 0.0428(3) Uani 0.96 1 d . . P . .
Mo46 Mo 0.28611(3) 0.62753(2) 0.47151(3) 0.0313(2) Uani 1 1 d . . . . .
Mo47 Mo 0.32465(3) 0.78622(3) 0.83474(3) 0.0364(3) Uani 1 1 d . . . . .
Mo48 Mo 0.51951(4) 0.31270(3) 0.66322(4) 0.0377(3) Uani 0.93 1 d . . P . .
Mo49 Mo 0.52013(4) 0.68802(3) 0.66014(5) 0.0556(5) Uani 0.986(4) 1 d . . . . .
Mo50 Mo 0.23223(3) 0.70604(2) 0.55591(3) 0.0292(2) Uani 1 1 d . . . . .
Mo51 Mo 0.45037(3) 0.37712(3) 0.61469(4) 0.0411(3) Uani 1 1 d . . . . .
Mo52 Mo 0.42688(4) 0.76824(3) 1.13320(4) 0.0431(3) Uani 1 1 d . . . . .
Mo53 Mo 0.19714(3) 0.45474(2) 0.47546(4) 0.0346(3) Uani 1 1 d . . . . .
Mo54 Mo 0.23990(3) 0.70015(2) 0.67557(3) 0.0335(2) Uani 1 1 d . . . . .
Mo55 Mo 0.36890(3) 0.42741(3) 0.53879(4) 0.0405(3) Uani 1 1 d . . . . .
Mo56 Mo 0.48479(3) 0.79151(3) 0.77088(3) 0.0338(3) Uani 1 1 d . . . . .
Mo57 Mo 0.44567(3) 0.82183(3) 0.89798(4) 0.0388(3) Uani 1 1 d . . . . .
Mo58 Mo 0.27663(2) 0.49997(4) 0.54264(2) 0.03939(17) Uani 1 1 d . . . . .
Mo59 Mo 0.58090(3) 0.17641(3) 0.96944(3) 0.0378(3) Uani 1 1 d . . . . .
Mo60 Mo 0.36816(3) 0.57254(2) 0.53834(4) 0.0364(3) Uani 1 1 d . . . . .
Mo61 Mo 0.26250(4) 0.71222(3) 0.80026(4) 0.0416(3) Uani 1 1 d . . . . .
Mo62 Mo 0.44620(3) 0.12854(2) 0.80343(3) 0.0316(2) Uani 1 1 d . . . . .
Mo63 Mo 0.36875(3) 0.34991(2) 0.54432(3) 0.0294(2) Uani 1 1 d . . . . .
Mo64 Mo 0.18631(2) 0.50020(3) 0.55402(2) 0.03564(16) Uani 1 1 d . . . . .
Mo65 Mo 0.24489(3) 0.30002(2) 0.68134(3) 0.0332(2) Uani 1 1 d . . . . .
Mo66 Mo 0.28112(3) 0.45677(2) 0.45433(3) 0.0339(3) Uani 1 1 d . . . . .
Mo67 Mo 0.44670(3) 0.17521(2) 0.89781(4) 0.0364(3) Uani 1 1 d . . . . .
Mo68 Mo 0.32157(3) 0.20863(3) 0.83776(3) 0.0379(3) Uani 1 1 d . . . . .
Mo69 Mo 0.50791(3) 0.88828(2) 0.92708(3) 0.0341(3) Uani 1 1 d . . . . .
Mo70 Mo 0.29416(3) 0.64499(3) 0.58565(4) 0.0363(3) Uani 1 1 d . . . . .
Mo71 Mo 0.35182(3) 0.22458(2) 0.60459(3) 0.0271(2) Uani 1 1 d . . . . .
Mo72 Mo 0.50844(3) 0.10840(2) 0.92686(3) 0.0318(2) Uani 1 1 d . . . . .
Mo73 Mo 0.39714(3) 0.17000(2) 0.69784(3) 0.0303(2) Uani 1 1 d . . . . .
Mo74 Mo 0.28123(3) 0.54266(2) 0.45356(3) 0.0333(3) Uani 1 1 d . . . . .
Mo75 Mo 0.31714(3) 0.83166(2) 0.72593(3) 0.0300(2) Uani 1 1 d . . . . .
Mo76 Mo 0.56358(3) 0.73895(3) 0.75145(4) 0.0403(3) Uani 1 1 d . . . . .
Mo77 Mo 0.44536(3) 0.86900(2) 0.80387(3) 0.0331(3) Uani 1 1 d . . . . .
M30 Mo 0.3498(3) 0.2426(3) 1.0322(4) 0.032(3) Uani 0.1 1 d . . P . .
M31 Mo 0.3575(4) 0.7496(4) 1.0266(4) 0.046(4) Uani 0.1 1 d . . P . .
M32 Mo 0.2818(2) 0.7494(3) 0.9177(3) 0.052(3) Uani 0.2 1 d . . P . .
M33 Mo 0.47188(14) 0.54106(12) 0.58080(16) 0.0273(9) Uani 0.3 1 d . . P . .
M34 Mo 0.1957(5) 0.4248(4) 0.7130(5) 0.063(4) Uani 0.1 1 d . . P . .
M35 Mo 0.4669(4) 0.4585(3) 0.6046(4) 0.059(4) Uani 0.13 1 d . . P . .
M36 Mo 0.2943(4) 0.2629(3) 0.9227(5) 0.050(4) Uani 0.1 1 d . . P . .
M41 Mo 0.1750(2) 0.5010(4) 0.6513(3) 0.044(2) Uani 0.13 1 d . . P . .
M43 Mo 0.2185(6) 0.3556(4) 0.7608(6) 0.058(4) Uani 0.07 1 d . . P . .
M45 Mo 0.1830(9) 0.5765(8) 0.7039(10) 0.037(7) Uiso 0.04 1 d . . P . .
M48 Mo 0.5133(4) 0.3190(4) 0.6822(6) 0.040(4) Uani 0.07 1 d . . P . .
O1 O 0.3625(2) 0.69336(17) 0.5617(3) 0.0311(19) Uani 1 1 d . . . . .
O2 O 0.1945(3) 0.45566(19) 0.5370(3) 0.040(2) Uani 1 1 d . . . . .
O3 O 0.3185(3) 0.71818(19) 0.4760(3) 0.038(2) Uani 1 1 d . . . . .
O4 O 0.4814(2) 0.13394(17) 0.8699(2) 0.0277(18) Uani 1 1 d . . . . .
O5 O 0.3094(2) 0.66279(17) 0.5168(2) 0.0278(18) Uani 1 1 d . . . . .
O6 O 0.2977(2) 0.30907(17) 0.5938(2) 0.0282(18) Uani 1 1 d . . . . .
O7 O 0.3953(3) 0.74502(19) 0.6162(3) 0.038(2) Uani 1 1 d . . . . .
O8 O 0.2760(2) 0.41282(18) 0.4559(3) 0.035(2) Uani 1 1 d . . . . .
O9 O 0.4174(2) 0.66147(18) 0.5874(3) 0.0333(19) Uani 1 1 d . . . . .
O10 O 0.3743(2) 0.20004(19) 0.7469(2) 0.0295(18) Uani 1 1 d . . . . .
O11 O 0.2356(2) 0.64016(18) 0.4658(2) 0.033(2) Uani 1 1 d . . . . .
O12 O 0.3991(3) 0.2602(2) 0.7281(3) 0.042(2) Uani 1 1 d . . . . .
O13 O 0.2499(3) 0.5677(2) 0.6145(3) 0.045(2) Uani 1 1 d . . . . .
O14 O 0.2572(3) 0.71348(19) 0.5123(3) 0.038(2) Uani 1 1 d . . . . .
O15 O 0.4865(2) 0.80397(19) 0.8892(3) 0.035(2) Uani 1 1 d . . . . .
O16 O 0.4623(2) 0.09176(17) 0.9287(3) 0.0327(19) Uani 1 1 d . . . . .
O17 O 0.1998(2) 0.60764(18) 0.5588(3) 0.0322(19) Uani 1 1 d . . . . .
O18 O 0.3229(2) 0.74764(18) 0.5543(3) 0.0316(19) Uani 1 1 d . . . . .
O19 O 0.2489(2) 0.74605(17) 0.5815(3) 0.0304(19) Uani 1 1 d . . . . .
O20 O 0.2252(2) 0.53847(17) 0.4353(2) 0.0310(19) Uani 1 1 d . . . . .
O21 O 0.5340(2) 0.1997(2) 0.8275(3) 0.039(2) Uani 1 1 d . . . . .
O22 O 0.3444(2) 0.36356(17) 0.5987(2) 0.0283(18) Uani 1 1 d . . . . .
O23 O 0.3347(2) 0.44950(18) 0.4937(3) 0.036(2) Uani 1 1 d . . . . .
O24 O 0.3034(2) 0.20516(17) 0.6044(2) 0.0280(18) Uani 1 1 d . . . . .
O25 O 0.2007(3) 0.41190(18) 0.4809(3) 0.037(2) Uani 1 1 d . . . . .
O26 O 0.3834(3) 0.7603(3) 1.0897(3) 0.060(3) Uani 1 1 d . . . . .
O27 O 0.4696(3) 0.09846(18) 0.7923(3) 0.039(2) Uani 1 1 d . . . . .
O28 O 0.2648(2) 0.45678(17) 0.5204(2) 0.0297(19) Uani 1 1 d . . . . .
O29 O 0.2387(2) 0.34047(18) 0.5516(3) 0.034(2) Uani 1 1 d . . . . .
O30 O 0.2253(4) 0.6834(3) 0.7852(3) 0.081(4) Uani 1 1 d . . . . .
O31 O 0.4334(3) 0.3821(2) 0.6598(3) 0.059(3) Uani 1 1 d . . . . .
O32 O 0.3031(2) 0.79371(18) 0.5997(2) 0.033(2) Uani 1 1 d . . . . .
O33 O 0.4169(2) 0.14241(17) 0.7469(3) 0.034(2) Uani 1 1 d . . . . .
O34 O 0.2729(3) 0.2766(2) 0.8642(3) 0.046(2) Uani 1 1 d . . . . .
O35 O 0.2853(3) 0.6835(2) 0.6935(3) 0.050(3) Uani 1 1 d . . . . .
O36 O 0.3737(2) 0.78908(16) 0.6649(2) 0.0244(17) Uani 1 1 d . . . . .
O37 O 0.2854(3) 0.7558(2) 0.7948(3) 0.038(2) Uani 1 1 d . . . . .
O38 O 0.2581(2) 0.28732(17) 0.5150(2) 0.0258(17) Uani 1 1 d . . . . .
O39 O 0.3659(2) 0.76909(19) 0.8310(3) 0.039(2) Uani 1 1 d . . . . .
O40 O 0.3863(3) 0.8065(3) 1.1499(4) 0.062(3) Uani 1 1 d . . . . .
O41 O 0.5780(3) 0.2498(2) 0.8204(3) 0.054(3) Uani 1 1 d . . . . .
O42 O 0.4007(2) 0.61242(19) 0.5637(3) 0.037(2) Uani 1 1 d . . . . .
O43 O 0.3067(2) 0.19736(19) 0.7700(2) 0.0316(19) Uani 1 1 d . . . . .
O44 O 0.3934(2) 0.25599(17) 0.6189(2) 0.0297(18) Uani 1 1 d . . . . .
O45 O 0.4697(3) 0.5857(2) 0.6059(4) 0.059(3) Uani 1 1 d . . . . .
O46 O 0.3626(2) 0.30626(16) 0.5643(2) 0.0275(18) Uani 1 1 d . . . . .
O47 O 0.4703(3) 0.9003(2) 0.7931(3) 0.050(3) Uani 1 1 d . . . . .
O48 O 0.3424(3) 0.17014(19) 0.8531(2) 0.036(2) Uani 1 1 d . . . . .
O49 O 0.2733(2) 0.61180(18) 0.5410(2) 0.0288(18) Uani 1 1 d . . . . .
O50 O 0.3807(3) 0.3399(2) 0.4990(3) 0.041(2) Uani 1 1 d . . . . .
O51 O 0.3093(3) 0.2607(2) 1.0459(3) 0.058(3) Uani 1 1 d . . . . .
O52 O 0.2940(3) 0.6444(2) 0.4273(3) 0.041(2) Uani 1 1 d . . . . .
O53 O 0.2754(2) 0.58688(16) 0.4522(2) 0.032(2) Uani 1 1 d . . . . .
O54 O 0.5678(3) 0.1895(2) 0.9022(3) 0.048(2) Uani 1 1 d . . . . .
O55 O 0.4796(2) 0.83291(18) 0.8054(2) 0.0311(19) Uani 1 1 d . . . . .
O56 O 0.3440(2) 0.63859(17) 0.5963(2) 0.0302(19) Uani 1 1 d . . . . .
O57 O 0.2365(2) 0.35985(18) 0.4679(3) 0.035(2) Uani 1 1 d . . . . .
O58 O 0.3745(2) 0.79794(16) 0.7431(2) 0.0285(18) Uani 1 1 d . . . . .
O59 O 0.2254(3) 0.4609(2) 0.4362(3) 0.044(2) Uani 1 1 d . . . . .
O60 O 0.5499(3) 0.1355(2) 0.8443(3) 0.038(2) Uani 1 1 d . . . . .
O61 O 0.4862(2) 0.19362(18) 0.8878(2) 0.032(2) Uani 1 1 d . . . . .
O62 O 0.2515(3) 0.27452(19) 0.7400(3) 0.037(2) Uani 1 1 d . . . . .
O63 O 0.1849(3) 0.3655(2) 0.7938(3) 0.061(3) Uani 1 1 d . . . . .
O64 O 0.6134(3) 0.1927(3) 0.8500(4) 0.073(4) Uani 1 1 d . . . . .
O65 O 0.4060(3) 0.8483(2) 0.6542(3) 0.044(2) Uani 1 1 d . . . . .
O66 O 0.3003(3) 0.6892(2) 0.8005(4) 0.073(3) Uani 1 1 d . . . . .
O67 O 0.3351(3) 0.5484(2) 0.4947(3) 0.044(2) Uani 1 1 d . . . . .
O68 O 0.3098(2) 0.33823(17) 0.5224(2) 0.0295(18) Uani 1 1 d . . . . .
O69 O 0.3808(3) 0.8502(3) 1.0608(3) 0.077(4) Uani 1 1 d . . . . .
O70 O 0.4699(3) 0.3672(3) 0.5531(3) 0.066(3) Uani 1 1 d . . . . .
O71 O 0.2962(2) 0.68959(18) 0.5901(2) 0.034(2) Uani 1 1 d . . . . .
O72 O 0.4560(3) 0.79970(19) 1.0191(3) 0.048(2) Uani 1 1 d . . . . .
O73 O 0.2429(2) 0.5035(3) 0.6793(3) 0.064(2) Uani 1 1 d . . . . .
O74 O 0.5122(3) 0.7655(2) 0.7501(3) 0.054(3) Uani 1 1 d . . . . .
O75 O 0.1888(3) 0.5839(2) 0.6398(3) 0.059(3) Uani 1 1 d . . . . .
O76 O 0.2873(3) 0.53467(19) 0.4045(3) 0.046(2) Uani 1 1 d . . . . .
O77 O 0.4613(3) 0.90407(19) 0.9298(3) 0.041(2) Uani 1 1 d . . . . .
O78 O 0.3989(2) 0.73546(17) 0.7249(3) 0.0320(19) Uani 1 1 d . . . . .
O79 O 0.4185(2) 0.33697(18) 0.5921(3) 0.035(2) Uani 1 1 d . . . . .
O80 O 0.2090(3) 0.2571(3) 0.7972(3) 0.056(3) Uani 1 1 d . . . . .
O81 O 0.2322(3) 0.2104(2) 0.7217(3) 0.041(2) Uani 1 1 d . . . . .
O82 O 0.2263(2) 0.69425(18) 0.6145(3) 0.035(2) Uani 1 1 d . . . . .
O83 O 0.2494(3) 0.3719(3) 0.7668(4) 0.075(3) Uani 1 1 d . . . . .
O84 O 0.3791(3) 0.1410(3) 1.0536(4) 0.081(4) Uani 1 1 d . . . . .
O85 O 0.3498(3) 0.4322(2) 0.5816(3) 0.052(3) Uani 1 1 d . . . . .
O86 O 0.3797(3) 0.2015(3) 1.0174(3) 0.062(3) Uani 1 1 d . . . . .
O87 O 0.1264(4) 0.4259(3) 0.6723(4) 0.082(4) Uani 1 1 d . . . . .
O88 O 0.1509(3) 0.5387(2) 0.4416(3) 0.048(3) Uani 1 1 d . . . . .
O89 O 0.3917(3) 0.9089(2) 0.9469(3) 0.048(3) Uani 1 1 d . . . . .
O90 O 0.3688(2) 0.19738(17) 0.5777(2) 0.0290(18) Uani 1 1 d . . . . .
O91 O 0.2637(3) 0.1798(3) 0.8242(4) 0.084(4) Uani 1 1 d . . . . .
O92 O 0.1670(3) 0.64584(18) 0.4837(3) 0.045(2) Uani 1 1 d . . . . .
O93 O 0.5247(3) 0.9165(2) 0.9005(3) 0.043(2) Uani 1 1 d . . . . .
O94 O 0.4073(2) 0.11010(16) 0.8207(2) 0.0304(19) Uani 1 1 d . . . . .
O95 O 0.4915(3) 0.3536(2) 0.6407(3) 0.051(2) Uani 1 1 d . . . . .
O96 O 0.2751(3) 0.8506(2) 0.7045(3) 0.045(2) Uani 1 1 d . . . . .
O97 O 0.3425(2) 0.1038(2) 0.8487(3) 0.038(2) Uani 1 1 d . . . . .
O98 O 0.1341(3) 0.4269(2) 0.5590(4) 0.060(3) Uani 1 1 d . . . . .
O99 O 0.5177(3) 0.8285(2) 0.7418(3) 0.053(3) Uani 1 1 d . . . . .
O100 O 0.2503(2) 0.25472(18) 0.5861(3) 0.035(2) Uani 1 1 d . . . . .
O101 O 0.5483(3) 0.1990(2) 0.9811(3) 0.053(3) Uani 1 1 d . . . . .
O102 O 0.5240(4) 0.2919(3) 0.7776(3) 0.069(3) Uani 1 1 d . . . . .
O103 O 0.5039(3) 0.3293(2) 0.7228(3) 0.049(2) Uani 1 1 d . . . . .
O104 O 0.5310(3) 0.2753(2) 0.6981(3) 0.049(2) Uani 1 1 d . . . . .
O105 O 0.5639(3) 0.3327(2) 0.6851(4) 0.057(3) Uani 1 1 d . . . . .
O106 O 0.3910(2) 0.31138(19) 0.6582(3) 0.037(2) Uani 1 1 d . . . . .
O107 O 0.3170(2) 0.28217(18) 0.4769(2) 0.0308(19) Uani 1 1 d . . . . .
O108 O 0.1846(2) 0.2758(2) 0.6610(3) 0.047(2) Uani 1 1 d . . . . .
O109 O 0.3459(2) 0.15438(17) 0.6896(2) 0.0311(19) Uani 1 1 d . . . . .
O110 O 0.2006(2) 0.58759(19) 0.4786(3) 0.037(2) Uani 1 1 d . . . . .
O111 O 0.5859(3) 0.2327(2) 0.7389(4) 0.065(3) Uani 1 1 d . . . . .
O112 O 0.4281(3) 0.7243(2) 0.5555(3) 0.056(3) Uani 1 1 d . . . . .
O113 O 0.2900(3) 0.3128(2) 0.6946(3) 0.045(2) Uani 1 1 d . . . . .
O114 O 0.3699(3) 0.8027(2) 0.5758(3) 0.043(2) Uani 1 1 d . . . . .
O115 O 0.2829(3) 0.2409(2) 0.7988(3) 0.045(2) Uani 1 1 d . . . . .
O116 O 0.2285(2) 0.30487(18) 0.6204(3) 0.0335(19) Uani 1 1 d . . . . .
O117 O 0.4813(2) 0.16563(19) 0.8071(2) 0.033(2) Uani 1 1 d . . . . .
O118 O 0.2503(2) 0.72526(18) 0.7347(3) 0.0336(19) Uani 1 1 d . . . . .
O119 O 0.3755(2) 0.20920(18) 0.6681(3) 0.034(2) Uani 1 1 d . . . . .
O120 O 0.3375(2) 0.61267(17) 0.5115(3) 0.0303(19) Uani 1 1 d . . . . .
O121 O 0.4600(3) 0.2960(2) 0.6496(3) 0.049(2) Uani 1 1 d . . . . .
O122 O 0.3061(2) 0.79968(17) 0.7670(2) 0.0299(19) Uani 1 1 d . . . . .
O123 O 0.2988(2) 0.79052(16) 0.6902(2) 0.0305(19) Uani 1 1 d . . . . .
O124 O 0.3312(2) 0.25520(18) 0.7445(2) 0.0303(18) Uani 1 1 d . . . . .
O125 O 0.4054(3) 0.15190(18) 0.6548(3) 0.038(2) Uani 1 1 d . . . . .
O126 O 0.2733(2) 0.38783(17) 0.5427(3) 0.033(2) Uani 1 1 d . . . . .
O127 O 0.4058(3) 0.8869(2) 0.8207(3) 0.041(2) Uani 1 1 d . . . . .
O128 O 0.2331(2) 0.78723(18) 0.7193(3) 0.0322(19) Uani 1 1 d . . . . .
O129 O 0.2379(2) 0.66003(17) 0.5499(2) 0.0279(18) Uani 1 1 d . . . . .
O130 O 0.4144(2) 0.82780(19) 0.8345(2) 0.034(2) Uani 1 1 d . . . . .
O131 O 0.5496(3) 0.8604(2) 0.8461(3) 0.047(2) Uani 1 1 d . . . . .
O132 O 0.5129(3) 0.2324(2) 0.7509(3) 0.052(3) Uani 1 1 d . . . . .
O133 O 0.3287(2) 0.74425(19) 0.6483(3) 0.033(2) Uani 1 1 d . . . . .
O134 O 0.4804(3) 0.86288(19) 0.8701(3) 0.039(2) Uani 1 1 d . . . . .
O135 O 0.2676(3) 0.7133(3) 0.9436(3) 0.067(3) Uani 1 1 d . . . . .
O136 O 0.4114(3) 0.4492(2) 0.5595(4) 0.071(4) Uani 1 1 d . . . . .
O137 O 0.1868(3) 0.71101(18) 0.5261(3) 0.039(2) Uani 1 1 d . . . . .
O138 O 0.1670(3) 0.3546(2) 0.4865(3) 0.042(2) Uani 1 1 d . . . . .
O139 O 0.4737(2) 0.15094(17) 0.9504(2) 0.0317(19) Uani 1 1 d . . . . .
O140 O 0.5955(2) 0.2920(2) 0.7659(3) 0.045(2) Uani 1 1 d . . . . .
O141 O 0.2749(2) 0.1475(2) 0.7046(3) 0.038(2) Uani 1 1 d . . . . .
O142 O 0.4081(2) 0.1482(2) 0.9846(2) 0.035(2) Uani 1 1 d . . . . .
O143 O 0.3949(3) 0.6881(2) 0.6562(3) 0.053(3) Uani 1 1 d . . . . .
O144 O 0.2594(2) 0.74531(18) 0.6708(2) 0.0291(19) Uani 1 1 d . . . . .
O145 O 0.3424(2) 0.14339(18) 0.7772(2) 0.0296(19) Uani 1 1 d . . . . .
O146 O 0.4071(2) 0.85748(19) 0.8995(3) 0.036(2) Uani 1 1 d . . . . .
O147 O 0.2895(3) 0.4643(2) 0.4060(3) 0.049(3) Uani 1 1 d . . . . .
O148 O 0.1481(3) 0.6795(2) 0.7262(4) 0.068(3) Uani 1 1 d . . . . .
O149 O 0.4615(2) 0.7691(2) 0.7962(3) 0.042(2) Uani 1 1 d . . . . .
O150 O 0.3285(2) 0.25466(17) 0.6530(2) 0.0290(18) Uani 1 1 d . . . . .
O151 O 0.3430(3) 0.85513(17) 0.7757(3) 0.038(2) Uani 1 1 d . . . . .
O152 O 0.4459(2) 0.19431(17) 0.7229(2) 0.0295(19) Uani 1 1 d . . . . .
O153 O 0.4624(3) 0.10278(19) 1.0142(2) 0.035(2) Uani 1 1 d . . . . .
O154 O 0.4346(3) 0.8067(2) 1.0969(3) 0.044(2) Uani 1 1 d . . . . .
O155 O 0.5410(2) 0.14527(17) 0.9260(2) 0.0319(19) Uani 1 1 d . . . . .
O156 O 0.20685(16) 0.4998(2) 0.49862(18) 0.0373(13) Uani 1 1 d . . . . .
O157 O 0.6211(3) 0.2368(2) 0.9107(3) 0.047(2) Uani 1 1 d . . . . .
O158 O 0.3907(4) 0.4131(3) 0.4781(4) 0.090(4) Uani 1 1 d . . . . .
O159 O 0.5320(3) 0.7253(2) 0.6931(3) 0.043(2) Uani 1 1 d . . . . .
O160 O 0.3416(2) 0.8263(2) 0.8512(3) 0.038(2) Uani 1 1 d . . . . .
O161 O 0.1268(2) 0.5008(4) 0.6315(3) 0.078(2) Uani 1 1 d . . . . .
O162 O 0.3391(2) 0.38707(19) 0.5131(3) 0.033(2) Uani 1 1 d . . . . .
O163 O 0.2974(3) 0.35613(18) 0.4309(3) 0.038(2) Uani 1 1 d . . . . .
O164 O 0.2511(3) 0.4341(2) 0.6178(3) 0.051(3) Uani 1 1 d . . . . .
O165 O 0.2329(2) 0.19872(18) 0.6200(3) 0.036(2) Uani 1 1 d . . . . .
O166 O 0.2999(2) 0.20766(19) 0.6922(2) 0.0330(19) Uani 1 1 d . . . . .
O167 O 0.3612(2) 0.22990(19) 0.8407(3) 0.042(2) Uani 1 1 d . . . . .
O168 O 0.3391(3) 0.2697(2) 0.9331(3) 0.062(3) Uani 1 1 d . . . . .
O169 O 0.3685(3) 0.2615(2) 1.0064(3) 0.061(3) Uani 1 1 d . . . . .
O170 O 0.5442(3) 0.2528(2) 0.8838(4) 0.078(4) Uani 1 1 d . . . . .
O171 O 0.1512(3) 0.46028(18) 0.4427(3) 0.041(2) Uani 1 1 d . . . . .
O172 O 0.5619(3) 0.6710(3) 0.6829(4) 0.079(4) Uani 1 1 d . . . . .
O173 O 0.4078(2) 0.13911(17) 0.8994(2) 0.033(2) Uani 1 1 d . . . . .
O174 O 0.1867(2) 0.52767(18) 0.6051(3) 0.036(2) Uani 1 1 d . . . . .
O175 O 0.28569(16) 0.5000(2) 0.47935(17) 0.0351(12) Uani 1 1 d . . . . .
O176 O 0.3928(2) 0.0874(2) 0.9469(3) 0.041(2) Uani 1 1 d . . . . .
O177 O 0.4446(3) 0.8052(2) 0.7221(3) 0.039(2) Uani 1 1 d . . . . .
O178 O 0.5257(3) 0.0800(2) 0.9020(3) 0.045(2) Uani 1 1 d . . . . .
O179 O 0.2592(2) 0.25388(17) 0.6727(3) 0.0305(19) Uani 1 1 d . . . . .
O180 O 0.1858(2) 0.28918(19) 0.5293(3) 0.036(2) Uani 1 1 d . . . . .
O181 O 0.3488(3) 0.56868(19) 0.5794(3) 0.045(2) Uani 1 1 d . . . . .
O182 O 0.3793(3) 0.66127(17) 0.4960(3) 0.034(2) Uani 1 1 d . . . . .
O183 O 0.4249(3) 0.2047(2) 0.9177(3) 0.043(2) Uani 1 1 d . . . . .
O184 O 0.4008(2) 0.38838(17) 0.5648(3) 0.039(2) Uani 1 1 d . . . . .
O185 O 0.5172(3) 0.1692(3) 0.7412(3) 0.060(3) Uani 1 1 d . . . . .
O186 O 0.2472(4) 0.7699(3) 0.9004(4) 0.083(4) Uani 1 1 d . . . . .
O187 O 0.2861(3) 0.3691(2) 0.6346(3) 0.040(2) Uani 1 1 d . . . . .
O188 O 0.25122(16) 0.4998(2) 0.58169(18) 0.0362(13) Uani 1 1 d . . . . .
O189 O 0.4164(2) 0.85596(18) 0.7477(2) 0.034(2) Uani 1 1 d . . . . .
O190 O 0.5329(2) 0.7984(2) 0.8266(3) 0.037(2) Uani 1 1 d . . . . .
O191 O 0.4739(2) 0.84645(19) 0.9512(2) 0.033(2) Uani 1 1 d . . . . .
O192 O 0.1825(4) 0.5342(2) 0.6894(4) 0.072(3) Uani 1 1 d . . . . .
O193 O 0.13936(16) 0.5000(3) 0.5262(2) 0.0458(15) Uani 1 1 d . . . . .
O194 O 0.5172(3) 0.4648(2) 0.6248(4) 0.078(4) Uani 1 1 d . . . . .
O195 O 0.4628(2) 0.89302(19) 1.0129(3) 0.034(2) Uani 1 1 d . . . . .
O196 O 0.1873(3) 0.4734(2) 0.6057(3) 0.051(3) Uani 1 1 d . . . . .
O197 O 0.4158(2) 0.16951(17) 0.8343(3) 0.0296(18) Uani 1 1 d . . . . .
O198 O 0.4630(3) 0.2294(2) 0.7991(3) 0.047(2) Uani 1 1 d . . . . .
O199 O 0.3253(2) 0.25220(17) 0.5586(2) 0.0293(19) Uani 1 1 d . . . . .
O200 O 0.1692(3) 0.6219(2) 0.6987(3) 0.051(2) Uani 1 1 d . . . . .
O201 O 0.2857(3) 0.63260(19) 0.6322(3) 0.040(2) Uani 1 1 d . . . . .
O202 O 0.1359(3) 0.5763(2) 0.5560(4) 0.069(3) Uani 1 1 d . . . . .
O203 O 0.2108(3) 0.6739(2) 0.6941(3) 0.050(2) Uani 1 1 d . . . . .
O204 O 0.4800(4) 0.5506(3) 0.5357(4) 0.090(4) Uani 1 1 d . U . . .
O205 O 0.3042(3) 0.2246(2) 0.9700(3) 0.049(2) Uani 1 1 d . . . . .
O206 O 0.2410(3) 0.2302(3) 0.9004(3) 0.065(3) Uani 1 1 d . . . . .
O207 O 0.2683(3) 0.2801(3) 0.9492(3) 0.062(3) Uani 1 1 d . . . . .
O208 O 0.3088(3) 0.2200(3) 0.8835(3) 0.077(4) Uani 1 1 d . . . . .
O209 O 0.2223(3) 0.3282(2) 0.7041(3) 0.049(2) Uani 1 1 d . . . . .
O210 O 0.2318(3) 0.3164(2) 0.7915(3) 0.044(2) Uani 1 1 d . . . . .
O211 O 0.3088(3) 0.3025(2) 0.8105(3) 0.054(2) Uani 1 1 d . . . . .
O212 O 0.1774(3) 0.3786(2) 0.7066(3) 0.055(3) Uani 1 1 d . . . . .
O213 O 0.2360(3) 0.4192(3) 0.7247(4) 0.085(4) Uani 1 1 d . . . . .
O214 O 0.1723(3) 0.4302(2) 0.7558(3) 0.069(3) Uani 1 1 d . . . . .
O215 O 0.1855(3) 0.4677(2) 0.6915(3) 0.063(3) Uani 1 1 d . . . . .
O216 O 0.1885(4) 0.4150(2) 0.6424(3) 0.066(3) Uani 1 1 d . . . . .
O217 O 0.3191(3) 0.1998(3) 1.0516(4) 0.078(4) Uani 1 1 d . . . . .
O218 O 0.1823(3) 0.7283(2) 0.6548(3) 0.056(3) Uani 1 1 d . . . . .
O219 O 0.3450(2) 0.84319(19) 0.6893(3) 0.038(2) Uani 1 1 d . . . . .
O220 O 0.5190(3) 0.3006(2) 0.6125(3) 0.058(3) Uani 1 1 d . . . . .
O221 O 0.4225(3) 0.7513(2) 1.1834(3) 0.051(3) Uani 1 1 d . . . . .
O222 O 0.4580(3) 0.7448(3) 1.1196(4) 0.066(3) Uani 1 1 d . . . . .
O223 O 0.3137(3) 0.7925(3) 1.0463(4) 0.086(4) Uani 1 1 d . . . . .
O224 O 0.3194(3) 0.7288(3) 1.0401(3) 0.083(4) Uani 1 1 d . U . . .
O225 O 0.3847(4) 0.7285(3) 1.0152(4) 0.098(4) Uani 1 1 d . . . . .
O226 O 0.3199(3) 0.7622(2) 0.9675(3) 0.072(3) Uani 1 1 d . . . . .
O227 O 0.3793(3) 0.7954(3) 1.0176(3) 0.082(4) Uani 1 1 d . . . . .
O228 O 0.4593(2) 0.85042(19) 1.0744(2) 0.0340(19) Uani 1 1 d . . . . .
O229 O 0.4096(3) 0.8493(2) 0.9881(3) 0.043(2) Uani 1 1 d . . . . .
O230 O 0.3168(3) 0.7689(2) 0.8827(3) 0.053(2) Uani 1 1 d . . . . .
O231 O 0.2648(3) 0.8099(3) 0.8266(3) 0.075(4) Uani 1 1 d . . . . .
O232 O 0.2690(3) 0.7198(2) 0.8590(3) 0.052(3) Uani 1 1 d . . . . .
O233 O 0.2120(3) 0.7456(3) 0.7948(3) 0.070(3) Uani 1 1 d . . . . .
O234 O 0.3361(3) 0.7105(3) 0.9257(4) 0.085(3) Uani 1 1 d . . . . .
O235 O 0.3291(2) 0.74265(17) 0.7377(2) 0.0276(17) Uani 1 1 d . . . . .
O236 O 0.2324(2) 0.80147(19) 0.6164(2) 0.037(2) Uani 1 1 d . . . . .
O237 O 0.3422(3) 0.8916(2) 0.8518(3) 0.051(3) Uani 1 1 d . . . . .
O238 O 0.4244(3) 0.79387(19) 0.9169(3) 0.039(2) Uani 1 1 d . . . . .
O239 O 0.5261(3) 0.7063(3) 0.7754(4) 0.066(3) Uani 1 1 d . . . . .
O240 O 0.4974(3) 0.6749(2) 0.7145(4) 0.074(4) Uani 1 1 d . . . . .
O241 O 0.4617(3) 0.7056(2) 0.6431(3) 0.053(3) Uani 1 1 d . . . . .
O242 O 0.4348(4) 0.6158(3) 0.6542(3) 0.076(4) Uani 1 1 d . . . . .
O243 O 0.4912(3) 0.6500(2) 0.6329(4) 0.067(3) Uani 1 1 d . . . . .
O244 O 0.4650(3) 0.6323(2) 0.5417(4) 0.064(3) Uani 1 1 d . . . . .
O245 O 0.5174(3) 0.5373(3) 0.6215(5) 0.086(4) Uani 1 1 d . U . . .
O246 O 0.3938(3) 0.5839(3) 0.4798(4) 0.072(3) Uani 1 1 d . . . . .
O247 O 0.4519(4) 0.4685(3) 0.6460(5) 0.109(5) Uani 1 1 d . . . . .
O248 O 0.4567(2) 0.5005(3) 0.5748(3) 0.080(3) Uani 1 1 d . . . . .
O249 O 0.4703(3) 0.4146(2) 0.6089(4) 0.059(3) Uani 1 1 d . . . . .
O250 O 0.32345(17) 0.4996(3) 0.57493(19) 0.0448(14) Uani 1 1 d . . . . .
O251 O 0.2657(2) 0.54275(18) 0.5210(3) 0.035(2) Uani 1 1 d . . . . .
O252 O 0.1937(2) 0.54399(16) 0.5379(3) 0.0322(19) Uani 1 1 d . . . . .
O253 O 0.2286(3) 0.5794(3) 0.7299(4) 0.074(3) Uani 1 1 d . . . . .
O254 O 0.2449(3) 0.6285(3) 0.7527(4) 0.071(3) Uani 1 1 d . . . . .
O255 O 0.1835(4) 0.6325(2) 0.7898(3) 0.067(3) Uani 1 1 d . . . . .
O256 O 0.1195(3) 0.5758(2) 0.6569(4) 0.064(3) Uani 1 1 d . . . . .
O257 O 0.1561(3) 0.5717(2) 0.7440(3) 0.062(3) Uani 1 1 d . . . . .
O258 O 0.5242(3) 0.7043(3) 0.6094(4) 0.079(4) Uani 1 1 d . . . . .
O259 O 0.4110(3) 0.5500(2) 0.5547(4) 0.072(4) Uani 1 1 d . . . . .
O260 O 0.4309(2) 0.27687(19) 0.5616(3) 0.040(2) Uani 1 1 d . . . . .
O261 O 0.5842(3) 0.77070(19) 0.7349(3) 0.046(2) Uani 1 1 d . . . . .
O262 O 0.4820(4) 0.4475(3) 0.5415(4) 0.079(3) Uani 1 1 d . . . . .
O263 O 0.4491(4) 0.5374(4) 0.6424(5) 0.109(5) Uiso 1 1 d D . . . .
O264 O 0.2008(3) 0.39353(19) 0.5615(3) 0.040(2) Uani 1 1 d . . . . .
O265 O 0.5991(3) 0.7129(2) 0.7609(3) 0.046(2) Uani 1 1 d . . . . .
O266 O 0.1563(3) 0.3233(2) 0.7345(3) 0.053(2) Uani 1 1 d . . . . .
O301 O 0.2554(4) 0.3162(3) 1.0224(6) 0.140(6) Uani 1 1 d . . . . .
O302 O 0.3177(4) 0.8859(3) 0.6164(4) 0.110(4) Uani 1 1 d . . . . .
O303 O 0.5968(3) 0.8372(2) 0.7752(4) 0.065(3) Uani 1 1 d . . . . .
O304 O 0.6525(3) 0.7520(2) 0.7184(3) 0.057(3) Uani 1 1 d . . . . .
O305 O 0.6441(3) 0.6884(2) 0.7049(4) 0.072(3) Uani 1 1 d . . . . .
O306 O 0.6845(3) 0.6563(3) 0.6589(4) 0.091(4) Uani 1 1 d . . . . .
O307 O 0.1104(4) 0.3998(3) 0.7919(5) 0.114(4) Uani 1 1 d . U . . .
O308 O 0.3085(3) 0.6966(3) 0.2000(4) 0.081(3) Uani 1 1 d . . . . .
O309 O 0.5910(6) 0.7301(5) 1.0607(7) 0.173(7) Uani 1 1 d . U . . .
O310 O 0.4621(3) 0.3088(3) 0.5058(4) 0.080(4) Uani 1 1 d . . . . .
O311 O 0.1494(3) 0.7677(3) 0.5891(3) 0.085(3) Uani 1 1 d . . . . .
O312 O 0.6515(3) 0.2513(2) 0.7167(3) 0.051(2) Uani 1 1 d . . . . .
O313 O 0.5931(3) 0.1614(3) 0.7686(4) 0.065(3) Uani 1 1 d . . . . .
O314 O 0.3855(3) 0.4987(4) 0.4740(3) 0.097(3) Uani 1 1 d . . . . .
O315 O 0.3902(3) 0.7660(3) 0.4936(4) 0.093(4) Uani 1 1 d . . . . .
O316 O 0.4635(3) 0.6890(3) 0.5027(4) 0.067(3) Uani 1 1 d . . . . .
O317 O 0.2587(2) 0.15855(19) 1.0470(3) 0.068(3) Uani 1 1 d . . . . .
O318 O 0.4745(3) 0.2629(2) 0.9052(5) 0.095(4) Uani 1 1 d . . . . .
O320 O 0.1861(3) 0.2912(3) 0.8642(3) 0.087(4) Uani 1 1 d . . . . .
O321 O 0.0784(3) 0.5389(3) 0.5729(4) 0.090(4) Uani 1 1 d . . . . .
O322 O 0.1786(4) 0.3312(3) 1.0596(4) 0.102(4) Uani 1 1 d . . . . .
O323 O 0.4162(5) 0.3160(4) 0.4193(6) 0.076(5) Uiso 0.6 1 d . . P . .
O324 O 0.0723(8) 0.4526(6) 0.5829(9) 0.093(8) Uiso 0.5 1 d . . P . .
O325 O 0.1976(4) 0.5041(5) 0.3499(5) 0.094(5) Uiso 0.7 1 d . . P . .
O327 O 0.5871(4) 0.6947(3) 0.5821(5) 0.081(4) Uiso 0.8 1 d . . P . .
O328 O 0.3140(9) 0.1575(8) 0.9418(11) 0.093(10) Uiso 0.4 1 d . . P . .
O330 O 0.1561(5) 0.6532(4) 0.6027(5) 0.064(4) Uiso 0.6 1 d . . P . .
O331 O 0.1495(7) 0.3443(5) 0.6162(8) 0.083(7) Uiso 0.5 1 d . . P . .
O332 O 0.4182(5) 0.5037(6) 0.3576(6) 0.075(5) Uiso 0.5 1 d . . P . .
O333 O 0.3233(4) 0.2368(4) 1.1429(5) 0.093(4) Uiso 0.8 1 d . . P . .
O334 O 0.4794(8) 0.7751(6) 0.6383(9) 0.100(8) Uiso 0.5 1 d . . P . .
O335 O 0.3882(4) 0.8985(3) 0.5902(5) 0.062(4) Uiso 0.6 1 d . . P . .
O336 O 0.4197(7) 0.1434(6) 0.5654(9) 0.094(8) Uiso 0.5 1 d . . P . .
O337 O 0.0381(5) 0.4961(6) 0.5064(6) 0.098(5) Uiso 0.6 1 d . . P . .
O338 O 0.4230(7) 0.8468(6) 0.5618(8) 0.070(6) Uiso 0.45 1 d . . P . .
O339 O 0.1584(5) 0.1963(4) 0.8658(5) 0.085(5) Uiso 0.7 1 d . . P . .
O340 O 0.9747(7) 0.7224(6) 0.6473(8) 0.060(6) Uiso 0.4 1 d . . P . .
O341 O 0.5883(6) 0.6809(5) 0.8581(7) 0.088(6) Uiso 0.6 1 d . . P . .
O343 O 0.5822(9) 0.3221(7) 0.8601(10) 0.071(9) Uiso 0.35 1 d . . P . .
O344 O 0.5299(5) 0.6051(4) 0.5374(6) 0.091(5) Uiso 0.7 1 d . . P . .
O345 O 0.2296(7) 0.3476(5) 0.8934(8) 0.097(7) Uiso 0.55 1 d . . P . .
O346 O 0.3481(5) 0.1384(4) 1.1223(6) 0.056(5) Uiso 0.45 1 d . . P . .
O347 O 0.5177(4) 0.3160(3) 0.8874(5) 0.093(4) Uiso 0.8 1 d . . P . .
O348 O 0.3561(5) 1.0754(4) 0.7196(6) 0.085(5) Uiso 0.6 1 d . . P . .
O349 O 0.6502(9) 0.6001(7) 0.6061(10) 0.070(8) Uiso 0.35 1 d . . P . .
O350 O 0.3429(6) 0.2875(5) 1.1418(7) 0.046(5) Uiso 0.35 1 d . . P . .
O351 O 0.2844(5) 0.1629(4) 1.1209(6) 0.084(5) Uiso 0.6 1 d . . P . .
O352 O 0.3843(4) 0.3020(3) 0.8051(5) 0.058(4) Uiso 0.6 1 d . . P . .
O353 O 0.4636(8) 0.4018(6) 0.4766(9) 0.075(7) Uiso 0.4 1 d . . P . .
O354 O 0.3420(6) 0.4063(5) 0.3813(7) 0.070(6) Uiso 0.5 1 d . . P . .
O355 O 0.5009(10) 0.8902(8) 0.7169(12) 0.095(11) Uiso 0.35 1 d . . P . .
O356 O 0.3142(6) 0.9234(5) 0.7053(7) 0.045(5) Uiso 0.35 1 d . . P . .
O359 O 0.0715(7) 0.4960(9) 0.4308(8) 0.093(8) Uiso 0.4 1 d . . P . .
O361 O 0.4200(7) 0.9715(6) 0.8663(8) 0.067(6) Uiso 0.4 1 d . . P . .
O362 O 0.4425(6) 1.0265(4) 0.8590(6) 0.069(5) Uiso 0.5 1 d . . P . .
O363 O 0.4904(6) 0.1153(5) 0.7009(7) 0.076(6) Uiso 0.5 1 d . . P . .
O364 O 0.5483(5) 0.0665(4) 0.8139(6) 0.086(5) Uiso 0.65 1 d . . P . .
O365 O 0.2952(8) 1.0671(6) 0.6638(9) 0.081(7) Uiso 0.4 1 d . . P . .
O366 O 0.5632(6) 0.5983(5) 0.6823(7) 0.095(6) Uiso 0.6 1 d . . P . .
O367 O 0.3144(6) 0.4868(4) 0.6717(7) 0.074(6) Uiso 0.5 1 d . . P . .
O368 O 0.4949(6) 0.7425(5) 0.9419(7) 0.083(6) Uiso 0.5 1 d . . P . .
O369 O 0.2484(7) 0.3278(5) 1.1038(8) 0.089(7) Uiso 0.5 1 d . . P . .
O371 O 0.4458(9) 0.3816(7) 0.4008(10) 0.055(8) Uiso 0.3 1 d . . P . .
O372 O 0.4047(8) 0.9194(6) 0.5240(9) 0.081(8) Uiso 0.4 1 d . . P . .
O373 O 0.0869(6) 0.5623(5) 0.4702(7) 0.053(5) Uiso 0.4 1 d . . P . .
O374 O 0.2533(6) 0.1213(5) 0.7876(7) 0.059(6) Uiso 0.4 1 d . . P . .
O375 O 0.3054(6) 0.1331(5) 1.0105(7) 0.059(6) Uiso 0.4 1 d . . P . .
O376 O 0.1907(8) 0.3445(7) 0.9844(9) 0.056(7) Uiso 0.3 1 d . . P . .
O377 O 0.3730(5) 0.3351(4) 0.8827(6) 0.050(4) Uiso 0.45 1 d . . P . .
O378 O 0.4372(7) 0.4461(5) 0.4476(8) 0.062(6) Uiso 0.4 1 d . . P . .
O379 O 0.1030(6) 0.5050(7) 0.7112(7) 0.077(7) Uiso 0.4 1 d . . P . .
O380 O 0.4831(10) 0.0291(8) 0.0007(14) 0.090(11) Uiso 0.3 1 d . . P . .
O381 O 0.2296(9) 0.8599(7) 0.7670(11) 0.067(8) Uiso 0.3 1 d . . P . .
O382 O 0.1868(4) 0.8432(3) 0.6578(5) 0.049(4) Uiso 0.65 1 d . . P . .
O383 O 0.4491(8) 0.4942(8) 0.4520(9) 0.068(8) Uiso 0.3 1 d . . P . .
O384 O 0.1435(5) 0.8141(4) 0.7031(6) 0.051(4) Uiso 0.55 1 d . . P . .
O385 O 0.3905(5) 0.2356(4) 0.4982(5) 0.044(4) Uiso 0.55 1 d . . P . .
O386 O 0.6451(7) 0.4940(7) 0.7267(8) 0.082(7) Uiso 0.4 1 d . . P . .
O387 O 0.5986(7) 0.3596(6) 0.7830(8) 0.069(6) Uiso 0.4 1 d . . P . .
O388 O 0.1042(8) 0.3615(6) 0.5371(9) 0.080(7) Uiso 0.4 1 d . . P . .
O389 O 0.3668(4) 0.4026(3) 0.6828(5) 0.051(4) Uiso 0.55 1 d . . P . .
O390 O 0.5466(8) 0.6074(6) 0.5938(9) 0.050(7) Uiso 0.3 1 d . . P . .
C11 C 0.2527(4) 0.6048(3) 0.7399(4) 0.043(3) Uani 1 1 d D . . . .
C12 C 0.2881(4) 0.5995(4) 0.7262(6) 0.098(7) Uani 1 1 d D . . . .
C13 C 0.3054(4) 0.5673(3) 0.7378(6) 0.080(5) Uani 1 1 d D . . . .
C14 C 0.3456(4) 0.5713(4) 0.7351(6) 0.088(7) Uiso 0.7 1 d DG U P . .
C15 C 0.3497(5) 0.5721(5) 0.6925(5) 0.129(10) Uiso 0.7 1 d G U P . .
C16 C 0.3863(6) 0.5738(5) 0.6879(6) 0.133(10) Uiso 0.7 1 d G U P . .
C17 C 0.4188(4) 0.5747(5) 0.7259(8) 0.113(9) Uiso 0.7 1 d G U P . .
C18 C 0.4148(4) 0.5739(4) 0.7685(6) 0.103(8) Uiso 0.7 1 d G U P . .
C19 C 0.3782(5) 0.5722(4) 0.7731(5) 0.103(8) Uiso 0.7 1 d G U P . .
C21 C 0.5006(4) 0.6872(5) 0.7499(6) 0.077(6) Uani 1 1 d D . . . .
C22 C 0.4681(4) 0.6841(4) 0.7697(5) 0.077(5) Uani 1 1 d D . . . .
C23 C 0.4804(4) 0.6814(4) 0.8206(5) 0.076(4) Uiso 1 1 d D . . . .
C24 C 0.4453(3) 0.6758(3) 0.8343(5) 0.097(7) Uiso 0.8 1 d DG U P . .
C25 C 0.4384(4) 0.6468(3) 0.8499(5) 0.090(6) Uiso 0.8 1 d G U P . .
C26 C 0.4043(4) 0.6414(3) 0.8594(5) 0.084(6) Uiso 0.8 1 d G U P . .
C27 C 0.3770(3) 0.6650(4) 0.8533(5) 0.097(7) Uiso 0.8 1 d G U P . .
C28 C 0.3839(4) 0.6940(3) 0.8377(6) 0.113(8) Uiso 0.8 1 d G U P . .
C29 C 0.4181(5) 0.6994(3) 0.8282(6) 0.128(9) Uiso 0.8 1 d G U P . .
C31 C 0.3679(3) 0.2662(3) 0.9668(4) 0.042(3) Uani 1 1 d D . . . .
C32 C 0.4080(4) 0.2657(3) 0.9605(4) 0.060(4) Uani 1 1 d D . . . .
C33 C 0.4378(4) 0.2847(4) 0.9943(5) 0.095(6) Uani 1 1 d D . . . .
C34 C 0.4331(5) 0.3200(3) 0.9887(5) 0.075(6) Uiso 0.7 1 d DG U P . .
C35 C 0.4072(5) 0.3375(5) 1.0030(7) 0.121(9) Uiso 0.7 1 d G U P . .
C36 C 0.4076(6) 0.3698(4) 1.0004(8) 0.138(11) Uiso 0.7 1 d G U P . .
C37 C 0.4339(7) 0.3847(3) 0.9835(8) 0.147(11) Uiso 0.7 1 d G U P . .
C38 C 0.4598(6) 0.3672(5) 0.9692(7) 0.129(10) Uiso 0.7 1 d G U P . .
C39 C 0.4594(5) 0.3348(5) 0.9717(6) 0.120(9) Uiso 0.7 1 d G U P . .
C41 C 0.4336(8) 0.5042(7) 0.6408(13) 0.122(13) Uiso 0.5 1 d D . P . .
C42 C 0.3934(4) 0.5064(3) 0.6486(5) 0.077(4) Uiso 1 1 d D . . . .
C43 C 0.3826(5) 0.4744(4) 0.6593(6) 0.028(4) Uiso 0.5 1 d D . P . .
C44 C 0.4085(13) 0.4850(12) 0.7101(9) 0.133(19) Uiso 0.25 1 d DG U P . .
C45 C 0.4481(13) 0.4812(13) 0.7294(15) 0.13(2) Uiso 0.25 1 d G U P . .
C46 C 0.4660(10) 0.4887(15) 0.7743(15) 0.14(2) Uiso 0.25 1 d G U P . .
C47 C 0.4441(14) 0.5001(16) 0.8000(10) 0.114(16) Uiso 0.25 1 d G U P . .
C48 C 0.4044(14) 0.5039(16) 0.7808(14) 0.132(18) Uiso 0.25 1 d G U P . .
C49 C 0.3866(9) 0.4963(14) 0.7358(14) 0.082(13) Uiso 0.25 1 d G U P . .
C51 C 0.2546(6) 0.3987(6) 0.7367(8) 0.111(8) Uiso 1 1 d D . . . .
C52 C 0.2948(5) 0.3917(4) 0.7312(6) 0.084(5) Uiso 1 1 d D . . . .
C53 C 0.3270(5) 0.3799(4) 0.7748(6) 0.092(5) Uiso 1 1 d D . . . .
C54 C 0.3399(6) 0.4032(5) 0.8116(6) 0.084(9) Uiso 0.5 1 d DG U P . .
C55 C 0.3685(7) 0.4254(6) 0.8154(8) 0.110(11) Uiso 0.5 1 d G U P . .
C56 C 0.3792(7) 0.4454(6) 0.8522(10) 0.133(13) Uiso 0.5 1 d G U P . .
C57 C 0.3612(9) 0.4432(6) 0.8850(8) 0.135(13) Uiso 0.5 1 d G U P . .
C58 C 0.3326(9) 0.4210(7) 0.8812(7) 0.146(14) Uiso 0.5 1 d G U P . .
C59 C 0.3219(6) 0.4010(5) 0.8444(8) 0.074(8) Uiso 0.5 1 d G U P . .
C61 C 0.4983(4) 0.3115(3) 0.7549(4) 0.045(3) Uani 1 1 d D . . . .
C62 C 0.4595(4) 0.3162(3) 0.7634(5) 0.058(4) Uiso 1 1 d D . . . .
C63 C 0.4477(7) 0.3514(5) 0.7676(8) 0.133(8) Uiso 1 1 d D . . . .
C64 C 0.4738(6) 0.3691(5) 0.8068(6) 0.052(7) Uiso 0.4 1 d DG U P . .
C65 C 0.4570(6) 0.3759(6) 0.8397(9) 0.078(10) Uiso 0.4 1 d G U P . .
C66 C 0.4778(9) 0.3921(7) 0.8781(8) 0.103(12) Uiso 0.4 1 d G U P . .
C67 C 0.5155(9) 0.4015(7) 0.8837(8) 0.099(12) Uiso 0.4 1 d G U P . .
C68 C 0.5323(6) 0.3947(8) 0.8508(11) 0.124(14) Uiso 0.4 1 d G U P . .
C69 C 0.5115(7) 0.3784(7) 0.8123(9) 0.100(12) Uiso 0.4 1 d G U P . .
N1 N 0.3149(5) 0.6257(4) 0.7433(6) 0.127(6) Uiso 1 1 d D . . . .
N2 N 0.4452(6) 0.6564(5) 0.7463(7) 0.140(7) Uiso 1 1 d D . . . .
N3 N 0.4045(3) 0.2731(3) 0.9124(4) 0.062(3) Uani 1 1 d D . . . .
N4 N 0.3687(15) 0.5326(10) 0.639(2) 0.11(2) Uiso 0.25 1 d D . P . .
N5 N 0.3013(4) 0.4187(3) 0.7060(5) 0.090(4) Uani 1 1 d D . . . .
N6 N 0.4609(3) 0.2975(2) 0.8031(4) 0.058(3) Uani 1 1 d . . . . .

loop_
_atom_site_aniso_label
_atom_site_aniso_U_11
_atom_site_aniso_U_22
_atom_site_aniso_U_33
_atom_site_aniso_U_23
_atom_site_aniso_U_13
_atom_site_aniso_U_12
Mo1 0.0327(5) 0.0312(5) 0.0246(5) 0.0007(4) 0.0078(4) 0.0019(4)
Mo2 0.0317(5) 0.0246(5) 0.0253(4) -0.0006(4) 0.0069(4) -0.0017(4)
Mo3 0.0391(6) 0.0223(5) 0.0266(5) -0.0012(4) 0.0091(4) -0.0006(4)
Mo4 0.0369(5) 0.0229(5) 0.0231(4) 0.0020(4) 0.0084(4) 0.0016(4)
Mo5 0.0366(6) 0.0346(5) 0.0253(5) 0.0000(4) 0.0107(4) 0.0021(5)
Mo6 0.0363(6) 0.0234(5) 0.0328(5) -0.0006(4) 0.0086(4) 0.0002(4)
Mo7 0.0571(7) 0.0262(5) 0.0379(6) 0.0029(4) 0.0214(5) 0.0052(5)
Mo8 0.0397(6) 0.0289(5) 0.0253(5) 0.0005(4) 0.0065(4) -0.0057(4)
Mo9 0.0388(6) 0.0241(5) 0.0218(4) 0.0017(4) 0.0081(4) 0.0012(4)
Mo10 0.0373(6) 0.0352(6) 0.0369(5) -0.0156(4) 0.0171(4) -0.0087(5)
Mo11 0.0431(6) 0.0279(5) 0.0247(5) 0.0004(4) 0.0074(4) -0.0044(5)
Mo12 0.0323(5) 0.0334(5) 0.0341(5) 0.0070(4) 0.0107(4) 0.0017(5)
Mo13 0.0366(6) 0.0273(5) 0.0292(5) -0.0010(4) 0.0132(4) -0.0018(4)
Mo14 0.0412(6) 0.0256(5) 0.0223(5) 0.0021(4) 0.0076(4) -0.0021(4)
Mo15 0.0405(6) 0.0267(5) 0.0318(5) 0.0015(4) 0.0036(5) 0.0023(5)
Mo16 0.0319(5) 0.0246(5) 0.0220(4) -0.0018(4) 0.0058(4) -0.0054(4)
Mo17 0.0397(6) 0.0267(5) 0.0238(5) -0.0013(4) 0.0079(4) -0.0055(4)
Mo18 0.0362(6) 0.0291(5) 0.0318(5) 0.0026(4) 0.0060(4) -0.0048(4)
Mo19 0.0349(5) 0.0244(5) 0.0235(5) 0.0016(4) 0.0042(4) 0.0033(4)
Mo20 0.0358(6) 0.0409(6) 0.0547(7) -0.0143(5) 0.0041(5) 0.0083(5)
Mo21 0.0363(6) 0.0429(6) 0.0368(6) 0.0036(5) 0.0140(5) -0.0048(5)
Mo22 0.0352(6) 0.0442(6) 0.0302(5) -0.0116(5) 0.0116(4) -0.0070(5)
Mo23 0.0344(5) 0.0311(5) 0.0316(5) -0.0060(4) 0.0053(4) 0.0042(4)
Mo24 0.0401(6) 0.0299(5) 0.0257(5) -0.0025(4) 0.0047(4) 0.0083(5)
Mo25 0.0342(6) 0.0247(5) 0.0335(5) 0.0015(4) 0.0043(4) 0.0029(4)
Mo26 0.0491(7) 0.0542(7) 0.0262(5) -0.0009(5) 0.0087(5) -0.0183(6)
Mo27 0.0405(6) 0.0327(5) 0.0258(5) -0.0027(4) 0.0054(4) 0.0079(5)
Mo28 0.0355(5) 0.0242(5) 0.0223(4) -0.0008(4) 0.0071(4) -0.0004(4)
Mo29 0.0372(6) 0.0331(6) 0.0347(5) 0.0141(4) 0.0143(4) 0.0111(5)
Mo30 0.0429(7) 0.0558(8) 0.0259(5) 0.0033(5) 0.0119(5) 0.0093(6)
Mo31 0.0763(12) 0.1327(18) 0.0224(7) -0.0024(9) 0.0096(8) -0.0662(11)
Mo32 0.1172(19) 0.1039(18) 0.0196(8) -0.0122(9) 0.0196(10) -0.0756(13)
Mo33 0.0510(15) 0.0282(12) 0.150(3) -0.0120(16) -0.0117(18) 0.0042(11)
Mo34 0.0670(10) 0.0295(7) 0.0496(8) 0.0048(6) 0.0321(7) 0.0107(7)
Mo35 0.0354(8) 0.0241(7) 0.0752(12) 0.0036(8) 0.0112(8) -0.0028(6)
Mo36 0.0367(7) 0.0515(8) 0.0241(6) -0.0010(6) 0.0077(5) 0.0098(6)
Mo37 0.0486(6) 0.0258(5) 0.0407(6) 0.0008(4) 0.0192(5) 0.0019(5)
Mo38 0.0324(5) 0.0309(5) 0.0239(5) -0.0012(4) 0.0082(4) -0.0028(4)
Mo39 0.0378(6) 0.0373(6) 0.0249(5) -0.0005(4) 0.0078(4) 0.0015(5)
Mo40 0.0857(8) 0.0381(6) 0.0574(6) -0.0138(5) 0.0490(6) -0.0166(6)
Mo41 0.0685(8) 0.0284(5) 0.0437(6) 0.0002(8) 0.0287(5) 0.0057(11)
Mo42 0.0344(6) 0.0456(6) 0.0449(6) 0.0167(5) 0.0126(5) 0.0017(5)
Mo43 0.0537(7) 0.0279(6) 0.0415(6) 0.0014(5) 0.0265(5) 0.0036(5)
Mo44 0.0396(6) 0.0421(6) 0.0267(5) -0.0053(4) 0.0119(4) 0.0007(5)
Mo45 0.0519(7) 0.0309(6) 0.0557(7) -0.0088(5) 0.0314(6) -0.0046(5)
Mo46 0.0430(6) 0.0241(5) 0.0250(5) 0.0019(4) 0.0084(4) 0.0004(5)
Mo47 0.0385(6) 0.0449(6) 0.0232(5) 0.0052(4) 0.0059(4) -0.0054(5)
Mo48 0.0335(7) 0.0389(7) 0.0401(7) 0.0126(6) 0.0109(5) -0.0016(5)
Mo49 0.0333(7) 0.0635(9) 0.0657(9) -0.0337(7) 0.0094(6) 0.0027(6)
Mo50 0.0334(5) 0.0251(5) 0.0262(5) 0.0010(4) 0.0054(4) 0.0039(4)
Mo51 0.0377(6) 0.0299(5) 0.0493(6) 0.0053(5) 0.0048(5) -0.0058(5)
Mo52 0.0420(6) 0.0507(7) 0.0348(6) 0.0018(5) 0.0097(5) -0.0112(5)
Mo53 0.0435(6) 0.0233(5) 0.0317(5) 0.0002(4) 0.0046(5) 0.0010(5)
Mo54 0.0448(6) 0.0287(5) 0.0310(5) -0.0011(4) 0.0176(4) -0.0018(4)
Mo55 0.0355(6) 0.0261(5) 0.0551(7) 0.0009(5) 0.0077(5) -0.0012(5)
Mo56 0.0328(5) 0.0370(6) 0.0302(5) -0.0029(4) 0.0078(4) 0.0028(5)
Mo57 0.0457(6) 0.0293(5) 0.0463(6) 0.0063(5) 0.0215(5) 0.0076(5)
Mo58 0.0390(4) 0.0497(4) 0.0276(3) 0.0009(7) 0.0079(3) 0.0006(8)
Mo59 0.0454(6) 0.0411(6) 0.0263(5) -0.0004(4) 0.0106(5) -0.0084(5)
Mo60 0.0373(6) 0.0248(5) 0.0445(6) -0.0016(5) 0.0095(5) 0.0030(5)
Mo61 0.0578(7) 0.0379(6) 0.0336(5) 0.0022(4) 0.0211(5) -0.0031(5)
Mo62 0.0438(6) 0.0246(5) 0.0256(5) -0.0006(4) 0.0097(4) 0.0010(5)
Mo63 0.0333(5) 0.0237(5) 0.0313(5) 0.0000(4) 0.0104(4) -0.0015(4)
Mo64 0.0426(4) 0.0246(3) 0.0401(4) 0.0014(6) 0.0136(3) 0.0018(7)
Mo65 0.0447(6) 0.0291(5) 0.0281(5) -0.0014(4) 0.0151(4) -0.0006(4)
Mo66 0.0484(6) 0.0251(5) 0.0279(5) 0.0013(4) 0.0116(5) 0.0020(5)
Mo67 0.0424(6) 0.0253(5) 0.0471(6) -0.0059(4) 0.0222(5) -0.0042(5)
Mo68 0.0424(6) 0.0454(6) 0.0233(5) -0.0026(4) 0.0067(4) 0.0098(5)
Mo69 0.0447(6) 0.0283(5) 0.0254(5) 0.0015(4) 0.0056(5) 0.0001(5)
Mo70 0.0346(6) 0.0452(6) 0.0307(5) 0.0119(5) 0.0125(4) 0.0107(5)
Mo71 0.0352(5) 0.0236(5) 0.0215(4) -0.0016(4) 0.0076(4) -0.0010(4)
Mo72 0.0422(6) 0.0260(5) 0.0247(5) -0.0011(4) 0.0072(4) 0.0034(4)
Mo73 0.0407(6) 0.0260(5) 0.0243(5) -0.0015(4) 0.0104(4) 0.0016(4)
Mo74 0.0473(6) 0.0231(5) 0.0275(5) -0.0001(4) 0.0088(5) 0.0008(5)
Mo75 0.0390(6) 0.0251(5) 0.0220(5) 0.0021(4) 0.0043(4) 0.0050(4)
Mo76 0.0313(6) 0.0429(6) 0.0473(6) -0.0141(5) 0.0130(5) -0.0032(5)
Mo77 0.0449(6) 0.0261(5) 0.0236(5) 0.0016(4) 0.0045(4) -0.0006(5)
M30 0.020(5) 0.035(6) 0.033(5) -0.015(4) -0.004(4) 0.000(4)
M31 0.052(8) 0.060(8) 0.021(5) 0.010(5) 0.008(5) -0.022(6)
M32 0.025(3) 0.088(6) 0.040(4) 0.010(4) 0.005(3) -0.010(4)
M33 0.0248(17) 0.0184(19) 0.0469(19) 0.0037(14) 0.0230(14) -0.0004(14)
M34 0.091(11) 0.053(7) 0.049(7) 0.006(6) 0.030(8) 0.002(8)
M35 0.081(8) 0.044(6) 0.054(6) 0.013(5) 0.026(6) 0.001(5)
M36 0.056(8) 0.049(8) 0.051(7) -0.012(6) 0.025(6) -0.006(6)
M41 0.058(5) 0.027(3) 0.054(4) 0.001(6) 0.025(4) -0.002(7)
M43 0.065(11) 0.064(11) 0.054(9) 0.009(8) 0.033(8) 0.013(9)
M48 0.034(7) 0.031(7) 0.063(10) 0.011(7) 0.029(7) -0.001(6)
O1 0.034(4) 0.025(4) 0.030(4) -0.003(3) 0.005(3) 0.000(3)
O2 0.048(5) 0.034(5) 0.032(4) 0.006(4) 0.005(4) 0.005(4)
O3 0.053(5) 0.033(4) 0.027(4) -0.002(3) 0.011(4) 0.002(4)
O4 0.036(4) 0.024(4) 0.023(4) 0.008(3) 0.009(3) 0.000(3)
O5 0.040(4) 0.029(4) 0.017(3) 0.006(3) 0.014(3) 0.000(3)
O6 0.022(4) 0.028(4) 0.031(4) -0.009(3) 0.004(3) -0.007(3)
O7 0.044(5) 0.033(4) 0.040(4) -0.001(4) 0.017(4) 0.003(4)
O8 0.040(5) 0.032(4) 0.032(4) -0.002(3) 0.011(4) 0.010(4)
O9 0.036(4) 0.030(4) 0.036(4) -0.015(3) 0.014(3) -0.005(4)
O10 0.032(4) 0.040(4) 0.020(3) -0.005(3) 0.013(3) -0.009(4)
O11 0.037(5) 0.031(4) 0.022(4) 0.002(3) -0.004(3) 0.010(4)
O12 0.045(5) 0.038(5) 0.051(5) -0.013(4) 0.024(4) 0.001(4)
O13 0.051(5) 0.042(5) 0.041(5) 0.004(4) 0.013(4) 0.005(4)
O14 0.046(5) 0.029(4) 0.032(4) -0.003(3) 0.001(4) 0.001(4)
O15 0.033(4) 0.037(5) 0.040(4) 0.007(4) 0.019(3) 0.015(4)
O16 0.042(5) 0.020(4) 0.033(4) -0.007(3) 0.008(4) 0.001(3)
O17 0.040(5) 0.026(4) 0.033(4) 0.005(3) 0.015(3) 0.000(3)
O18 0.039(4) 0.027(4) 0.029(4) 0.000(3) 0.010(3) 0.002(3)
O19 0.032(4) 0.021(4) 0.032(4) 0.007(3) 0.002(3) 0.000(3)
O20 0.048(5) 0.018(4) 0.024(4) -0.001(3) 0.006(4) -0.001(4)
O21 0.039(5) 0.045(5) 0.030(4) 0.003(4) 0.008(4) 0.013(4)
O22 0.032(4) 0.024(4) 0.030(4) -0.006(3) 0.012(3) -0.009(3)
O23 0.042(5) 0.025(4) 0.043(5) 0.015(4) 0.016(4) 0.004(4)
O24 0.028(4) 0.023(4) 0.030(4) 0.000(3) 0.005(3) -0.006(3)
O25 0.055(5) 0.025(4) 0.029(4) 0.002(3) 0.012(4) 0.007(4)
O26 0.057(6) 0.084(7) 0.035(5) 0.003(5) 0.010(4) -0.024(5)
O27 0.052(5) 0.028(4) 0.028(4) 0.006(3) 0.001(4) 0.001(4)
O28 0.041(5) 0.025(4) 0.025(4) 0.000(3) 0.013(3) 0.003(4)
O29 0.039(5) 0.031(4) 0.033(4) 0.001(3) 0.016(4) -0.008(4)
O30 0.136(9) 0.078(7) 0.046(5) -0.028(5) 0.054(5) -0.064(6)
O31 0.064(6) 0.065(6) 0.052(5) -0.007(5) 0.025(5) -0.017(5)
O32 0.051(5) 0.025(4) 0.019(3) 0.001(3) 0.006(3) 0.008(4)
O33 0.049(5) 0.017(4) 0.036(4) -0.009(3) 0.014(4) -0.002(4)
O34 0.054(5) 0.062(6) 0.023(4) -0.006(4) 0.013(4) 0.019(4)
O35 0.074(6) 0.031(4) 0.041(5) 0.000(4) 0.012(5) 0.004(4)
O36 0.031(4) 0.018(4) 0.023(3) 0.004(3) 0.007(3) -0.005(3)
O37 0.044(5) 0.047(5) 0.023(4) 0.005(3) 0.009(3) -0.006(4)
O38 0.030(4) 0.023(4) 0.025(4) -0.004(3) 0.010(3) -0.006(3)
O39 0.044(5) 0.037(4) 0.033(4) 0.007(3) 0.009(3) 0.012(4)
O40 0.049(6) 0.073(7) 0.065(6) -0.003(6) 0.022(5) 0.012(5)
O41 0.042(5) 0.069(6) 0.042(5) 0.018(5) 0.003(4) -0.010(5)
O42 0.033(4) 0.034(4) 0.043(5) -0.006(4) 0.012(4) 0.002(4)
O43 0.034(4) 0.039(4) 0.022(4) -0.001(3) 0.010(3) 0.000(4)
O44 0.032(4) 0.027(4) 0.027(4) 0.012(3) 0.003(3) -0.001(3)
O45 0.031(5) 0.034(5) 0.091(8) -0.017(5) -0.011(5) 0.010(4)
O46 0.035(4) 0.021(4) 0.027(4) 0.002(3) 0.009(3) -0.002(3)
O47 0.070(7) 0.042(5) 0.038(5) 0.005(4) 0.014(5) -0.012(5)
O48 0.052(5) 0.036(4) 0.016(4) 0.003(3) 0.005(3) 0.001(4)
O49 0.023(4) 0.031(4) 0.029(4) -0.001(3) 0.004(3) -0.003(3)
O50 0.043(5) 0.042(5) 0.036(4) 0.005(4) 0.013(4) 0.002(4)
O51 0.046(5) 0.090(7) 0.044(5) 0.003(5) 0.022(4) 0.024(5)
O52 0.055(5) 0.037(5) 0.029(4) 0.001(4) 0.013(4) 0.005(4)
O53 0.051(5) 0.017(4) 0.025(4) 0.003(3) 0.007(3) 0.011(3)
O54 0.058(6) 0.061(6) 0.025(4) 0.011(4) 0.012(4) -0.010(5)
O55 0.033(4) 0.034(4) 0.022(4) -0.001(3) 0.003(3) -0.007(4)
O56 0.042(5) 0.022(4) 0.022(4) -0.001(3) 0.004(3) 0.000(3)
O57 0.045(5) 0.023(4) 0.034(4) -0.002(3) 0.006(4) 0.001(4)
O58 0.041(4) 0.017(3) 0.023(4) 0.001(3) 0.002(3) -0.003(3)
O59 0.055(6) 0.035(5) 0.033(5) 0.001(4) 0.001(4) -0.001(4)
O60 0.046(5) 0.042(5) 0.031(4) 0.007(4) 0.018(4) 0.010(4)
O61 0.041(5) 0.027(4) 0.021(4) 0.001(3) 0.000(3) -0.002(4)
O62 0.055(5) 0.033(4) 0.029(4) -0.002(3) 0.020(4) -0.001(4)
O63 0.096(7) 0.046(6) 0.060(6) 0.009(5) 0.050(5) 0.008(5)
O64 0.049(6) 0.081(8) 0.085(8) -0.013(7) 0.014(6) -0.001(6)
O65 0.062(6) 0.050(5) 0.020(4) 0.011(4) 0.013(4) -0.009(5)
O66 0.096(8) 0.061(6) 0.082(7) 0.028(5) 0.056(6) 0.019(5)
O67 0.056(6) 0.032(5) 0.043(5) 0.008(4) 0.015(4) 0.012(4)
O68 0.033(4) 0.023(4) 0.029(4) 0.003(3) 0.004(3) 0.001(3)
O69 0.035(5) 0.144(10) 0.049(6) -0.007(6) 0.007(4) 0.006(6)
O70 0.073(7) 0.078(7) 0.052(5) 0.005(5) 0.030(5) 0.004(6)
O71 0.052(5) 0.029(4) 0.024(4) -0.008(3) 0.017(3) -0.008(4)
O72 0.069(6) 0.026(4) 0.051(5) -0.005(4) 0.020(4) -0.015(4)
O73 0.059(4) 0.066(6) 0.057(4) -0.014(5) 0.003(4) 0.000(6)
O74 0.038(5) 0.070(6) 0.051(5) -0.028(5) 0.010(4) 0.014(5)
O75 0.100(7) 0.032(5) 0.069(6) -0.001(4) 0.060(5) -0.009(5)
O76 0.064(6) 0.028(4) 0.044(5) 0.011(4) 0.017(4) -0.004(4)
O77 0.058(6) 0.031(4) 0.028(4) -0.005(3) 0.008(4) 0.007(4)
O78 0.034(4) 0.026(4) 0.038(4) 0.003(3) 0.014(3) 0.012(3)
O79 0.026(4) 0.032(4) 0.038(4) 0.009(3) -0.001(3) -0.010(3)
O80 0.032(4) 0.086(7) 0.051(5) 0.009(5) 0.014(4) -0.010(5)
O81 0.041(5) 0.045(5) 0.037(4) 0.004(4) 0.011(4) 0.003(4)
O82 0.048(5) 0.025(4) 0.035(4) -0.005(3) 0.017(4) -0.001(4)
O83 0.097(8) 0.068(7) 0.078(7) 0.011(5) 0.054(6) -0.016(6)
O84 0.058(6) 0.128(10) 0.059(6) 0.029(6) 0.020(5) -0.017(6)
O85 0.062(6) 0.047(5) 0.041(5) -0.010(4) 0.010(5) -0.006(5)
O86 0.056(6) 0.090(7) 0.039(5) 0.011(5) 0.014(4) 0.039(5)
O87 0.074(8) 0.086(8) 0.076(7) 0.008(6) 0.011(6) 0.001(6)
O88 0.042(5) 0.044(5) 0.044(5) 0.005(4) -0.007(4) -0.009(4)
O89 0.068(6) 0.043(5) 0.030(4) 0.006(4) 0.012(4) 0.024(4)
O90 0.024(4) 0.026(4) 0.036(4) -0.009(3) 0.007(3) 0.002(3)
O91 0.050(6) 0.135(10) 0.075(7) 0.023(7) 0.030(5) -0.020(6)
O92 0.046(5) 0.022(4) 0.067(6) 0.004(4) 0.018(4) 0.010(4)
O93 0.048(5) 0.034(5) 0.043(5) -0.003(4) 0.009(4) -0.005(4)
O94 0.051(5) 0.016(3) 0.025(4) -0.006(3) 0.013(3) -0.001(3)
O95 0.041(5) 0.039(5) 0.060(5) 0.017(4) -0.003(4) -0.007(4)
O96 0.062(6) 0.037(5) 0.028(4) 0.007(4) 0.001(4) 0.012(4)
O97 0.041(5) 0.048(5) 0.025(4) 0.008(3) 0.007(3) -0.002(4)
O98 0.047(5) 0.043(5) 0.098(8) -0.003(5) 0.035(5) -0.004(4)
O99 0.044(5) 0.081(7) 0.032(5) 0.001(5) 0.009(4) -0.022(5)
O100 0.041(5) 0.027(4) 0.032(4) -0.002(3) 0.007(4) -0.008(4)
O101 0.075(6) 0.054(6) 0.028(4) -0.001(4) 0.016(4) 0.023(5)
O102 0.096(8) 0.076(7) 0.044(5) 0.012(5) 0.037(5) 0.012(7)
O103 0.056(5) 0.053(5) 0.044(5) -0.013(4) 0.023(4) -0.019(4)
O104 0.044(5) 0.043(5) 0.052(5) 0.020(4) 0.004(4) -0.001(4)
O105 0.030(5) 0.056(6) 0.079(7) 0.021(5) 0.007(5) -0.012(4)
O106 0.043(5) 0.037(5) 0.028(4) -0.007(3) 0.006(3) -0.013(4)
O107 0.036(4) 0.028(4) 0.030(4) -0.002(3) 0.013(3) 0.004(3)
O108 0.033(4) 0.064(6) 0.047(5) 0.001(4) 0.016(4) 0.000(4)
O109 0.047(5) 0.020(4) 0.023(4) 0.009(3) 0.008(3) -0.008(3)
O110 0.035(5) 0.034(5) 0.037(4) 0.001(4) 0.004(4) 0.009(4)
O111 0.065(6) 0.066(7) 0.076(7) 0.023(5) 0.038(5) 0.021(5)
O112 0.067(6) 0.051(6) 0.058(6) -0.002(5) 0.031(5) -0.004(5)
O113 0.059(5) 0.041(5) 0.035(4) -0.005(4) 0.016(4) -0.024(4)
O114 0.071(6) 0.039(5) 0.022(4) 0.000(3) 0.017(4) -0.001(4)
O115 0.052(5) 0.052(5) 0.027(4) -0.003(4) 0.005(4) 0.024(4)
O116 0.040(4) 0.035(4) 0.029(4) 0.001(3) 0.016(3) 0.003(4)
O117 0.039(5) 0.039(5) 0.019(4) 0.003(3) 0.007(3) -0.009(4)
O118 0.036(4) 0.036(4) 0.033(4) 0.002(3) 0.016(3) -0.012(4)
O119 0.041(5) 0.031(4) 0.029(4) 0.009(3) 0.008(3) 0.000(4)
O120 0.041(5) 0.019(4) 0.032(4) -0.007(3) 0.012(3) -0.004(3)
O121 0.046(5) 0.052(5) 0.038(4) 0.016(4) -0.005(4) -0.015(4)
O122 0.042(5) 0.025(4) 0.020(3) 0.001(3) 0.005(3) 0.007(3)
O123 0.045(5) 0.019(4) 0.022(4) 0.011(3) 0.003(3) 0.008(3)
O124 0.031(4) 0.034(4) 0.027(4) 0.000(3) 0.009(3) -0.003(3)
O125 0.048(5) 0.031(4) 0.030(4) 0.003(3) 0.008(4) 0.007(4)
O126 0.051(5) 0.018(4) 0.035(4) -0.004(3) 0.019(4) -0.011(4)
O127 0.048(5) 0.043(5) 0.022(4) -0.003(4) -0.002(4) 0.007(4)
O128 0.032(4) 0.031(4) 0.032(4) -0.003(3) 0.007(3) 0.010(3)
O129 0.028(4) 0.022(4) 0.027(4) 0.001(3) 0.000(3) -0.002(3)
O130 0.040(5) 0.038(4) 0.020(4) 0.008(3) 0.005(3) 0.012(4)
O131 0.046(5) 0.051(5) 0.040(5) 0.003(4) 0.009(4) -0.007(4)
O132 0.036(5) 0.062(6) 0.045(5) 0.020(5) -0.006(4) -0.007(5)
O133 0.029(4) 0.036(4) 0.030(4) 0.003(3) 0.001(3) -0.004(3)
O134 0.049(5) 0.037(5) 0.028(4) 0.008(3) 0.009(4) 0.000(4)
O135 0.083(7) 0.087(7) 0.034(5) -0.010(4) 0.024(4) -0.053(6)
O136 0.049(6) 0.030(5) 0.121(9) 0.009(6) 0.011(6) -0.005(5)
O137 0.042(5) 0.028(4) 0.043(5) 0.005(4) 0.006(4) 0.007(4)
O138 0.041(5) 0.037(5) 0.037(4) -0.007(4) -0.004(4) 0.013(4)
O139 0.049(5) 0.018(4) 0.033(4) 0.009(3) 0.020(3) -0.004(3)
O140 0.037(4) 0.049(5) 0.040(4) 0.013(4) 0.000(4) -0.007(4)
O141 0.034(4) 0.043(5) 0.036(4) 0.002(4) 0.011(4) -0.005(4)
O142 0.032(4) 0.054(5) 0.022(4) -0.006(3) 0.014(3) -0.011(4)
O143 0.090(7) 0.033(5) 0.032(5) 0.003(4) 0.015(5) 0.013(5)
O144 0.035(4) 0.035(4) 0.016(3) -0.003(3) 0.006(3) -0.007(4)
O145 0.033(4) 0.039(4) 0.018(3) -0.002(3) 0.009(3) -0.009(4)
O146 0.026(4) 0.048(5) 0.032(4) 0.009(4) 0.009(3) 0.020(4)
O147 0.085(7) 0.034(5) 0.029(4) 0.010(4) 0.021(4) -0.008(5)
O148 0.101(8) 0.032(5) 0.087(7) -0.012(5) 0.051(6) 0.006(5)
O149 0.031(4) 0.038(5) 0.048(5) 0.001(4) 0.001(4) -0.004(4)
O150 0.048(5) 0.020(4) 0.025(4) -0.002(3) 0.021(3) -0.006(3)
O151 0.055(5) 0.018(4) 0.031(4) 0.000(3) 0.001(4) -0.002(4)
O152 0.027(4) 0.028(4) 0.030(4) 0.002(3) 0.004(3) 0.000(3)
O153 0.056(5) 0.026(4) 0.026(4) -0.003(3) 0.016(4) 0.001(4)
O154 0.042(5) 0.059(6) 0.024(4) 0.005(4) 0.002(4) -0.024(4)
O155 0.044(5) 0.022(4) 0.028(4) 0.001(3) 0.007(3) 0.011(3)
O156 0.052(3) 0.026(3) 0.030(3) -0.002(5) 0.008(2) 0.005(6)
O157 0.045(5) 0.061(6) 0.031(4) 0.005(4) 0.006(4) -0.025(4)
O158 0.130(9) 0.064(7) 0.117(8) 0.014(6) 0.099(7) 0.008(7)
O159 0.043(5) 0.049(5) 0.037(4) -0.010(4) 0.013(4) 0.002(4)
O160 0.029(4) 0.052(5) 0.034(4) 0.002(4) 0.012(3) 0.007(4)
O161 0.066(5) 0.083(6) 0.093(6) -0.002(9) 0.036(4) -0.006(9)
O162 0.037(4) 0.033(4) 0.030(4) -0.006(3) 0.012(3) -0.006(4)
O163 0.055(5) 0.023(4) 0.036(4) -0.007(3) 0.015(4) -0.004(4)
O164 0.060(6) 0.034(5) 0.045(5) -0.007(4) -0.004(5) 0.007(4)
O165 0.044(5) 0.021(4) 0.038(4) -0.006(3) 0.007(4) -0.001(4)
O166 0.030(4) 0.042(5) 0.026(4) 0.010(3) 0.007(3) 0.004(4)
O167 0.043(5) 0.033(4) 0.039(4) 0.001(3) -0.002(4) 0.002(4)
O168 0.048(5) 0.087(7) 0.045(5) 0.011(5) 0.009(4) -0.001(5)
O169 0.062(6) 0.074(6) 0.051(5) 0.011(5) 0.024(4) -0.022(5)
O170 0.076(7) 0.050(6) 0.120(9) -0.035(6) 0.051(7) -0.023(6)
O171 0.049(5) 0.019(4) 0.047(5) -0.001(4) 0.006(4) 0.000(4)
O172 0.038(6) 0.072(7) 0.104(8) -0.051(6) -0.009(5) 0.015(5)
O173 0.053(5) 0.019(4) 0.024(4) 0.007(3) 0.009(4) 0.007(3)
O174 0.041(5) 0.023(4) 0.046(5) 0.001(3) 0.019(4) -0.005(3)
O175 0.049(3) 0.025(3) 0.028(3) -0.003(5) 0.007(2) 0.004(5)
O176 0.040(5) 0.039(5) 0.037(5) 0.012(4) 0.000(4) -0.008(4)
O177 0.046(5) 0.041(5) 0.031(4) -0.007(4) 0.015(4) -0.006(4)
O178 0.062(6) 0.043(5) 0.026(4) -0.014(4) 0.006(4) 0.010(4)
O179 0.030(4) 0.025(4) 0.037(4) 0.000(3) 0.011(3) -0.010(3)
O180 0.030(4) 0.037(5) 0.039(4) 0.011(4) 0.011(3) 0.002(4)
O181 0.072(6) 0.027(4) 0.031(4) 0.002(3) 0.008(4) -0.017(4)
O182 0.054(5) 0.020(4) 0.029(4) -0.001(3) 0.016(4) -0.007(4)
O183 0.046(5) 0.046(5) 0.040(5) -0.005(4) 0.019(4) -0.003(4)
O184 0.040(5) 0.017(4) 0.055(5) 0.002(4) 0.009(4) -0.001(4)
O185 0.068(7) 0.078(7) 0.042(5) 0.001(5) 0.030(5) 0.023(6)
O186 0.087(8) 0.104(9) 0.063(7) -0.015(7) 0.029(6) -0.010(7)
O187 0.049(5) 0.042(5) 0.029(4) -0.012(4) 0.013(4) 0.002(4)
O188 0.047(3) 0.029(3) 0.034(3) -0.010(5) 0.016(2) -0.012(5)
O189 0.042(5) 0.034(4) 0.020(4) -0.009(3) 0.001(3) 0.005(4)
O190 0.033(4) 0.045(5) 0.033(4) -0.011(4) 0.008(3) 0.014(4)
O191 0.033(4) 0.039(4) 0.020(4) 0.011(3) -0.003(3) 0.002(4)
O192 0.134(9) 0.035(5) 0.072(6) 0.002(5) 0.070(6) 0.026(5)
O193 0.040(3) 0.033(3) 0.061(4) 0.007(6) 0.011(3) 0.003(6)
O194 0.059(7) 0.027(5) 0.125(10) 0.004(5) -0.005(6) -0.015(5)
O195 0.038(5) 0.031(4) 0.028(4) -0.007(3) 0.002(3) 0.002(3)
O196 0.082(7) 0.028(5) 0.050(5) -0.003(4) 0.032(5) -0.008(4)
O197 0.037(4) 0.022(4) 0.031(4) 0.004(3) 0.014(3) 0.009(3)
O198 0.063(6) 0.035(5) 0.043(5) -0.010(4) 0.016(4) -0.003(4)
O199 0.039(4) 0.024(4) 0.020(4) -0.003(3) 0.002(3) -0.003(3)
O200 0.058(5) 0.036(5) 0.072(6) -0.012(4) 0.038(4) -0.005(4)
O201 0.044(5) 0.038(5) 0.039(5) 0.009(4) 0.016(4) 0.012(4)
O202 0.054(6) 0.053(6) 0.106(9) 0.015(6) 0.033(6) -0.003(5)
O203 0.066(6) 0.045(5) 0.045(5) -0.009(4) 0.026(4) -0.028(4)
O204 0.109(8) 0.089(8) 0.092(7) -0.024(6) 0.060(6) -0.034(7)
O205 0.060(5) 0.056(5) 0.027(4) -0.003(4) 0.010(4) -0.001(4)
O206 0.071(7) 0.068(7) 0.053(6) 0.013(5) 0.014(5) 0.000(6)
O207 0.075(7) 0.078(7) 0.033(5) 0.003(4) 0.019(4) 0.032(5)
O208 0.110(8) 0.094(8) 0.022(4) 0.011(5) 0.012(5) 0.057(6)
O209 0.074(6) 0.045(5) 0.040(4) 0.008(4) 0.036(4) 0.006(4)
O210 0.063(5) 0.041(5) 0.030(4) 0.003(4) 0.015(4) 0.008(4)
O211 0.065(6) 0.057(5) 0.041(4) -0.025(4) 0.018(4) -0.025(4)
O212 0.095(7) 0.033(5) 0.044(5) 0.009(4) 0.031(5) 0.024(5)
O213 0.076(7) 0.074(7) 0.110(9) 0.040(6) 0.038(6) 0.037(6)
O214 0.112(8) 0.043(5) 0.064(6) -0.004(4) 0.044(6) 0.006(5)
O215 0.118(8) 0.033(5) 0.051(5) 0.003(4) 0.045(5) 0.026(5)
O216 0.117(9) 0.036(5) 0.060(6) 0.014(5) 0.050(6) 0.015(6)
O217 0.067(7) 0.111(9) 0.047(6) 0.001(6) 0.005(5) 0.029(6)
O218 0.049(5) 0.076(7) 0.043(5) -0.019(5) 0.018(4) 0.009(5)
O219 0.043(5) 0.034(4) 0.026(4) 0.017(3) -0.004(4) -0.005(4)
O220 0.077(6) 0.069(6) 0.034(4) 0.011(4) 0.026(4) 0.009(5)
O221 0.037(5) 0.062(6) 0.047(5) 0.018(4) 0.002(4) -0.019(4)
O222 0.064(6) 0.072(7) 0.072(7) -0.023(6) 0.037(5) -0.012(6)
O223 0.060(7) 0.142(11) 0.052(6) 0.018(7) 0.011(5) 0.004(7)
O224 0.088(7) 0.118(8) 0.042(5) 0.001(5) 0.020(5) -0.057(6)
O225 0.108(10) 0.092(9) 0.099(9) -0.013(7) 0.040(8) 0.004(8)
O226 0.081(6) 0.104(8) 0.025(4) 0.003(5) 0.010(4) -0.056(6)
O227 0.092(8) 0.130(9) 0.015(4) 0.007(5) 0.003(5) -0.069(7)
O228 0.038(4) 0.038(4) 0.027(4) -0.004(3) 0.012(3) -0.008(4)
O229 0.049(5) 0.045(5) 0.026(4) -0.008(4) -0.003(4) -0.013(4)
O230 0.056(5) 0.066(6) 0.031(4) 0.011(4) 0.004(4) -0.034(4)
O231 0.051(6) 0.136(10) 0.037(5) -0.006(6) 0.013(4) 0.028(6)
O232 0.070(6) 0.054(5) 0.031(4) -0.008(4) 0.016(4) -0.014(5)
O233 0.077(7) 0.091(8) 0.053(6) -0.006(5) 0.037(5) 0.017(6)
O234 0.068(7) 0.092(8) 0.096(8) 0.023(7) 0.025(6) -0.003(6)
O235 0.036(4) 0.028(4) 0.019(3) 0.010(3) 0.009(3) 0.000(3)
O236 0.041(5) 0.043(5) 0.024(4) -0.001(3) 0.007(3) 0.017(4)
O237 0.071(6) 0.031(4) 0.040(5) -0.001(4) 0.004(4) 0.018(4)
O238 0.048(5) 0.030(4) 0.041(5) 0.004(4) 0.017(4) 0.009(4)
O239 0.050(6) 0.080(7) 0.066(7) -0.009(6) 0.017(5) -0.022(6)
O240 0.085(8) 0.046(6) 0.068(7) -0.001(5) -0.006(6) -0.012(5)
O241 0.040(5) 0.047(5) 0.060(6) -0.023(4) 0.001(4) -0.001(4)
O242 0.088(8) 0.100(9) 0.033(5) 0.014(5) 0.007(5) 0.037(7)
O243 0.034(5) 0.042(5) 0.106(8) -0.038(5) -0.004(5) 0.005(4)
O244 0.061(6) 0.054(6) 0.094(7) -0.008(5) 0.047(5) 0.005(5)
O245 0.045(6) 0.060(6) 0.137(9) -0.004(6) 0.006(6) -0.003(5)
O246 0.051(6) 0.100(9) 0.073(7) 0.006(6) 0.032(5) 0.022(6)
O247 0.115(9) 0.101(9) 0.143(10) -0.035(8) 0.086(8) 0.003(7)
O248 0.052(4) 0.024(3) 0.139(8) 0.010(8) -0.005(4) -0.010(6)
O249 0.057(6) 0.044(6) 0.070(7) 0.015(5) 0.012(5) -0.009(5)
O250 0.045(3) 0.055(4) 0.032(3) -0.008(6) 0.010(3) -0.003(6)
O251 0.042(5) 0.028(4) 0.034(4) -0.001(3) 0.009(4) 0.004(4)
O252 0.035(4) 0.014(4) 0.049(5) 0.002(3) 0.016(4) 0.007(3)
O253 0.050(6) 0.084(8) 0.094(8) 0.024(6) 0.032(5) 0.021(5)
O254 0.076(7) 0.061(6) 0.082(7) -0.020(5) 0.036(6) -0.031(5)
O255 0.120(9) 0.039(5) 0.060(6) -0.008(4) 0.053(5) -0.039(5)
O256 0.047(5) 0.062(6) 0.084(7) -0.013(5) 0.020(5) -0.012(5)
O257 0.094(7) 0.039(5) 0.074(6) -0.015(4) 0.058(5) -0.015(5)
O258 0.072(7) 0.105(9) 0.076(7) -0.037(6) 0.044(5) -0.013(6)
O259 0.035(5) 0.029(5) 0.126(10) -0.008(6) -0.012(6) 0.008(4)
O260 0.049(5) 0.030(4) 0.050(5) 0.003(4) 0.028(4) 0.002(4)
O261 0.045(5) 0.030(4) 0.060(5) -0.008(4) 0.012(4) -0.002(4)
O262 0.110(9) 0.062(7) 0.080(7) 0.017(6) 0.052(6) 0.020(6)
O264 0.048(5) 0.027(4) 0.047(5) 0.004(4) 0.019(4) -0.002(4)
O265 0.040(4) 0.050(5) 0.055(5) -0.005(4) 0.025(4) -0.007(4)
O266 0.050(5) 0.042(5) 0.077(6) -0.006(4) 0.034(4) -0.003(4)
O301 0.120(10) 0.098(9) 0.225(15) -0.074(9) 0.084(9) 0.025(7)
O302 0.091(8) 0.153(11) 0.074(7) 0.068(7) 0.012(6) 0.011(8)
O303 0.061(6) 0.053(6) 0.087(7) -0.001(5) 0.034(5) 0.000(5)
O304 0.067(6) 0.044(5) 0.066(6) -0.002(5) 0.028(5) -0.019(5)
O305 0.064(5) 0.047(5) 0.128(8) -0.032(5) 0.063(5) -0.017(4)
O306 0.094(7) 0.093(8) 0.116(8) -0.049(6) 0.077(6) -0.039(6)
O307 0.108(7) 0.081(7) 0.186(10) -0.010(7) 0.096(7) -0.005(6)
O308 0.051(5) 0.089(7) 0.103(8) -0.009(6) 0.026(5) -0.010(5)
O309 0.169(11) 0.174(12) 0.209(13) -0.027(10) 0.109(10) -0.030(10)
O310 0.067(7) 0.085(8) 0.102(8) 0.039(7) 0.046(6) -0.002(6)
O311 0.055(5) 0.149(10) 0.068(6) 0.039(6) 0.043(4) 0.022(6)
O312 0.049(5) 0.082(7) 0.030(4) 0.007(4) 0.024(4) 0.008(5)
O313 0.038(5) 0.087(8) 0.061(6) -0.003(6) 0.006(5) -0.002(5)
O314 0.117(7) 0.065(5) 0.135(8) 0.023(9) 0.078(6) 0.037(9)
O315 0.062(6) 0.139(10) 0.078(7) 0.050(7) 0.024(5) 0.023(6)
O316 0.053(6) 0.081(8) 0.079(7) -0.033(6) 0.038(5) -0.003(5)
O317 0.066(5) 0.041(4) 0.125(7) -0.042(5) 0.068(5) -0.017(4)
O318 0.085(7) 0.072(7) 0.162(10) -0.009(7) 0.088(6) -0.022(6)
O320 0.047(5) 0.170(11) 0.051(5) 0.033(6) 0.025(4) 0.034(6)
O321 0.084(8) 0.091(8) 0.103(9) 0.016(7) 0.040(7) -0.006(6)
O322 0.126(10) 0.107(10) 0.088(8) -0.005(7) 0.056(7) -0.017(8)
C11 0.058(7) 0.034(6) 0.042(6) -0.006(5) 0.024(5) -0.007(5)
C12 0.064(10) 0.139(17) 0.081(12) 0.046(11) 0.012(9) -0.007(11)
C13 0.055(8) 0.073(10) 0.124(13) 0.039(9) 0.045(8) 0.001(7)
C21 0.031(7) 0.106(13) 0.087(12) 0.032(10) 0.010(8) -0.027(8)
C22 0.026(7) 0.105(12) 0.093(11) 0.044(9) 0.011(7) -0.008(7)
C31 0.052(7) 0.039(6) 0.035(6) 0.000(5) 0.012(5) -0.003(5)
C32 0.068(8) 0.064(8) 0.061(8) -0.025(6) 0.038(6) -0.020(7)
C33 0.058(9) 0.175(19) 0.053(9) 0.008(10) 0.019(7) -0.012(11)
C61 0.075(9) 0.026(6) 0.031(6) -0.009(5) 0.014(6) -0.026(6)
N3 0.060(7) 0.077(8) 0.057(7) -0.005(6) 0.031(5) -0.013(6)
N5 0.088(9) 0.084(9) 0.119(11) 0.023(9) 0.061(8) 0.013(8)
N6 0.062(6) 0.048(6) 0.080(7) -0.008(5) 0.044(5) -0.009(5)

loop_
_atom_type_symbol
_atom_type_description
_atom_type_scat_dispersion_real
_atom_type_scat_dispersion_imag
_atom_type_scat_source
Mo Mo -1.6832 0.6857 'International Tables Vol C Tables 4.2.6.8 and 6.1.1.4'
O O 0.0106 0.0060 'International Tables Vol C Tables 4.2.6.8 and 6.1.1.4'
C C 0.0033 0.0016 'International Tables Vol C Tables 4.2.6.8 and 6.1.1.4'
H H 0.0000 0.0000 'International Tables Vol C Tables 4.2.6.8 and 6.1.1.4'
N N 0.0061 0.0033 'International Tables Vol C Tables 4.2.6.8 and 6.1.1.4'
Na Na 0.0362 0.0249 'International Tables Vol C Tables 4.2.6.8 and 6.1.1.4'

loop_
_geom_angle_atom_site_label_1
_geom_angle_atom_site_label_2
_geom_angle_atom_site_label_3
_geom_angle
_geom_angle_site_symmetry_1
_geom_angle_site_symmetry_3
_geom_angle_publ_flag
O128 Mo1 O118 97.9(4) . . ?
O128 Mo1 O144 96.4(4) . . ?
O118 Mo1 O144 71.3(3) . . ?
O128 Mo1 O37 103.3(4) . . ?
O118 Mo1 O37 71.8(3) . . ?
O144 Mo1 O37 140.1(3) . . ?
O128 Mo1 O122 93.2(4) . . ?
O118 Mo1 O122 142.5(3) . . ?
O144 Mo1 O122 142.8(3) . . ?
O37 Mo1 O122 70.7(3) . . ?
O128 Mo1 O123 98.0(4) . . ?
O118 Mo1 O123 141.1(3) . . ?
O144 Mo1 O123 71.8(3) . . ?
O37 Mo1 O123 137.1(3) . . ?
O122 Mo1 O123 71.3(3) . . ?
O128 Mo1 O235 171.5(4) . . ?
O118 Mo1 O235 89.1(3) . . ?
O144 Mo1 O235 81.1(3) . . ?
O37 Mo1 O235 83.5(3) . . ?
O122 Mo1 O235 84.2(3) . . ?
O123 Mo1 O235 73.5(3) . . ?
O180 Mo2 O100 105.1(4) . . ?
O180 Mo2 O38 100.0(4) . . ?
O100 Mo2 O38 90.1(3) . . ?
O180 Mo2 O116 101.3(4) . . ?
O100 Mo2 O116 85.9(3) . . ?
O38 Mo2 O116 158.7(3) . . ?
O180 Mo2 O29 99.7(4) . . ?
O100 Mo2 O29 155.1(3) . . ?
O38 Mo2 O29 87.5(3) . . ?
O116 Mo2 O29 87.5(3) . . ?
O180 Mo2 O6 168.8(3) . . ?
O100 Mo2 O6 84.8(3) . . ?
O38 Mo2 O6 74.4(3) . . ?
O116 Mo2 O6 84.4(3) . . ?
O29 Mo2 O6 70.7(3) . . ?
O163 Mo3 O8 102.7(4) . . ?
O163 Mo3 O57 106.4(4) . . ?
O8 Mo3 O57 98.1(4) . . ?
O163 Mo3 O162 101.1(4) . . ?
O8 Mo3 O162 87.1(3) . . ?
O57 Mo3 O162 150.1(3) . . ?
O163 Mo3 O68 98.8(4) . . ?
O8 Mo3 O68 152.3(3) . . ?
O57 Mo3 O68 92.2(3) . . ?
O162 Mo3 O68 71.8(3) . . ?
O163 Mo3 O126 171.2(3) . . ?
O8 Mo3 O126 86.1(3) . . ?
O57 Mo3 O126 73.0(3) . . ?
O162 Mo3 O126 78.0(3) . . ?
O68 Mo3 O126 72.5(3) . . ?
O3 Mo4 O18 102.7(4) . . ?
O3 Mo4 O14 105.8(4) . . ?
O18 Mo4 O14 96.2(4) . . ?
O3 Mo4 O1 102.2(4) . . ?
O18 Mo4 O1 89.5(3) . . ?
O14 Mo4 O1 149.4(3) . . ?
O3 Mo4 O5 95.7(3) . . ?
O18 Mo4 O5 156.2(3) . . ?
O14 Mo4 O5 93.1(3) . . ?
O1 Mo4 O5 71.8(3) . . ?
O3 Mo4 O71 169.4(3) . . ?
O18 Mo4 O71 87.9(3) . . ?
O14 Mo4 O71 72.4(3) . . ?
O1 Mo4 O71 77.8(3) . . ?
O5 Mo4 O71 74.1(3) . . ?
O60 Mo5 O54 102.8(4) . . ?
O60 Mo5 O117 95.3(4) . . ?
O54 Mo5 O117 140.3(3) . . ?
O60 Mo5 O155 93.6(3) . . ?
O54 Mo5 O155 72.4(3) . . ?
O117 Mo5 O155 141.8(3) . . ?
O60 Mo5 O21 98.9(4) . . ?
O54 Mo5 O21 70.9(3) . . ?
O117 Mo5 O21 71.6(3) . . ?
O155 Mo5 O21 143.0(3) . . ?
O60 Mo5 O4 97.0(4) . . ?
O54 Mo5 O4 138.7(3) . . ?
O117 Mo5 O4 71.6(3) . . ?
O155 Mo5 O4 70.4(3) . . ?
O21 Mo5 O4 141.0(3) . . ?
O60 Mo5 O61 170.7(4) . . ?
O54 Mo5 O61 85.3(4) . . ?
O117 Mo5 O61 81.0(3) . . ?
O155 Mo5 O61 84.3(3) . . ?
O21 Mo5 O61 88.1(3) . . ?
O4 Mo5 O61 73.8(3) . . ?
O138 Mo6 O25 102.6(4) . . ?
O138 Mo6 O57 101.1(4) . . ?
O25 Mo6 O57 88.5(3) . . ?
O138 Mo6 O29 102.1(4) . . ?
O25 Mo6 O29 155.3(4) . . ?
O57 Mo6 O29 88.4(3) . . ?
O138 Mo6 O264 101.6(4) . . ?
O25 Mo6 O264 86.0(3) . . ?
O57 Mo6 O264 157.3(4) . . ?
O29 Mo6 O264 87.5(3) . . ?
O138 Mo6 O126 169.4(3) . . ?
O25 Mo6 O126 86.8(3) . . ?
O57 Mo6 O126 73.9(3) . . ?
O29 Mo6 O126 68.8(3) . . ?
O264 Mo6 O126 83.8(3) . . ?
O164 Mo7 O216 103.3(5) . . ?
O164 Mo7 O264 101.3(4) . . ?
O216 Mo7 O264 105.7(4) . . ?
O164 Mo7 O196 94.3(4) . . ?
O216 Mo7 O196 90.3(4) . . ?
O264 Mo7 O196 154.2(4) . . ?
O164 Mo7 O2 95.7(4) . . ?
O216 Mo7 O2 152.9(4) . . ?
O264 Mo7 O2 89.1(4) . . ?
O196 Mo7 O2 68.9(3) . . ?
O164 Mo7 O98 171.3(4) . . ?
O216 Mo7 O98 82.5(5) . . ?
O264 Mo7 O98 83.0(4) . . ?
O196 Mo7 O98 79.1(4) . . ?
O2 Mo7 O98 76.7(4) . . ?
O97 Mo8 O145 103.4(3) . . ?
O97 Mo8 O94 100.5(4) . . ?
O145 Mo8 O94 90.7(3) . . ?
O97 Mo8 O48 101.8(4) . . ?
O145 Mo8 O48 85.7(3) . . ?
O94 Mo8 O48 157.6(3) . . ?
O97 Mo8 O173 100.6(3) . . ?
O145 Mo8 O173 155.7(3) . . ?
O94 Mo8 O173 88.7(3) . . ?
O48 Mo8 O173 85.7(3) . . ?
O97 Mo8 O197 168.7(3) . . ?
O145 Mo8 O197 86.5(3) . . ?
O94 Mo8 O197 73.5(3) . . ?
O48 Mo8 O197 84.2(3) . . ?
O173 Mo8 O197 70.1(3) . . ?
O114 Mo9 O32 102.7(4) . . ?
O114 Mo9 O18 105.8(4) . . ?
O32 Mo9 O18 88.4(3) . . ?
O114 Mo9 O36 99.9(3) . . ?
O32 Mo9 O36 89.3(3) . . ?
O18 Mo9 O36 154.0(3) . . ?
O114 Mo9 O7 98.2(4) . . ?
O32 Mo9 O7 158.9(3) . . ?
O18 Mo9 O7 88.2(3) . . ?
O36 Mo9 O7 84.7(3) . . ?
O114 Mo9 O133 168.9(3) . . ?
O32 Mo9 O133 75.2(3) . . ?
O18 Mo9 O133 85.2(3) . . ?
O36 Mo9 O133 69.3(3) . . ?
O7 Mo9 O133 83.8(3) . . ?
O12 Mo10 O124 104.8(4) . . ?
O12 Mo10 O150 106.6(4) . . ?
O124 Mo10 O150 98.5(3) . . ?
O12 Mo10 O10 104.2(4) . . ?
O124 Mo10 O10 97.7(3) . . ?
O150 Mo10 O10 140.1(3) . . ?
O12 Mo10 O119 96.9(4) . . ?
O124 Mo10 O119 158.3(3) . . ?
O150 Mo10 O119 76.2(3) . . ?
O10 Mo10 O119 75.3(3) . . ?
O12 Mo10 O166 178.6(4) . . ?
O124 Mo10 O166 74.7(3) . . ?
O150 Mo10 O166 74.8(3) . . ?
O10 Mo10 O166 74.7(3) . . ?
O119 Mo10 O166 83.6(3) . . ?
O176 Mo11 O153 103.0(4) . . ?
O176 Mo11 O16 99.8(4) . . ?
O153 Mo11 O16 89.0(3) . . ?
O176 Mo11 O142 101.7(4) . . ?
O153 Mo11 O142 88.1(3) . . ?
O16 Mo11 O142 158.5(3) . . ?
O176 Mo11 O173 100.2(4) . . ?
O153 Mo11 O173 156.8(4) . . ?
O16 Mo11 O173 89.5(3) . . ?
O142 Mo11 O173 84.9(3) . . ?
O176 Mo11 O139 167.4(3) . . ?
O153 Mo11 O139 88.3(3) . . ?
O16 Mo11 O139 74.5(3) . . ?
O142 Mo11 O139 84.1(3) . . ?
O173 Mo11 O139 69.0(3) . . ?
O198 Mo12 O132 103.6(5) . . ?
O198 Mo12 O152 101.1(4) . . ?
O132 Mo12 O152 105.4(4) . . ?
O198 Mo12 O21 94.0(4) . . ?
O132 Mo12 O21 88.7(4) . . ?
O152 Mo12 O21 156.1(3) . . ?
O198 Mo12 O117 94.5(4) . . ?
O132 Mo12 O117 151.7(4) . . ?
O152 Mo12 O117 92.0(3) . . ?
O21 Mo12 O117 68.3(3) . . ?
O198 Mo12 O185 172.2(4) . . ?
O132 Mo12 O185 83.2(4) . . ?
O152 Mo12 O185 80.5(4) . . ?
O21 Mo12 O185 82.2(3) . . ?
O117 Mo12 O185 77.7(3) . . ?
O182 Mo13 O9 98.6(4) . . ?
O182 Mo13 O1 95.0(4) . . ?
O9 Mo13 O1 73.1(3) . . ?
O182 Mo13 O42 104.5(4) . . ?
O9 Mo13 O42 69.4(3) . . ?
O1 Mo13 O42 139.8(3) . . ?
O182 Mo13 O120 93.9(3) . . ?
O9 Mo13 O120 141.5(3) . . ?
O1 Mo13 O120 141.9(3) . . ?
O42 Mo13 O120 72.2(3) . . ?
O182 Mo13 O5 95.6(4) . . ?
O9 Mo13 O5 142.5(3) . . ?
O1 Mo13 O5 71.2(3) . . ?
O42 Mo13 O5 139.0(3) . . ?
O120 Mo13 O5 71.0(3) . . ?
O182 Mo13 O56 170.1(4) . . ?
O9 Mo13 O56 89.5(3) . . ?
O1 Mo13 O56 81.8(3) . . ?
O42 Mo13 O56 83.7(3) . . ?
O120 Mo13 O56 83.1(3) . . ?
O5 Mo13 O56 74.4(3) . . ?
O65 Mo14 O189 104.2(4) . . ?
O65 Mo14 O177 103.1(4) . . ?
O189 Mo14 O177 86.7(3) . . ?
O65 Mo14 O219 99.2(4) . . ?
O189 Mo14 O219 88.9(4) . . ?
O177 Mo14 O219 157.7(3) . . ?
O65 Mo14 O36 100.7(4) . . ?
O189 Mo14 O36 155.2(3) . . ?
O177 Mo14 O36 87.5(3) . . ?
O219 Mo14 O36 87.4(3) . . ?
O65 Mo14 O58 167.5(4) . . ?
O189 Mo14 O58 86.1(3) . . ?
O177 Mo14 O58 84.3(3) . . ?
O219 Mo14 O58 73.6(3) . . ?
O36 Mo14 O58 69.3(3) . . ?
O88 Mo15 O110 103.6(4) . . ?
O88 Mo15 O20 103.1(4) . . ?
O110 Mo15 O20 98.6(4) . . ?
O88 Mo15 O252 104.1(4) . . ?
O110 Mo15 O252 88.5(3) . . ?
O20 Mo15 O252 149.4(3) . . ?
O88 Mo15 O156 96.0(4) . . ?
O110 Mo15 O156 154.9(3) . . ?
O20 Mo15 O156 92.0(3) . . ?
O252 Mo15 O156 71.4(3) . . ?
O88 Mo15 O251 168.8(4) . . ?
O110 Mo15 O251 87.5(3) . . ?
O20 Mo15 O251 73.2(3) . . ?
O252 Mo15 O251 77.5(3) . . ?
O156 Mo15 O251 73.8(3) . . ?
O165 Mo16 O100 104.5(4) . . ?
O165 Mo16 O24 104.6(4) . . ?
O100 Mo16 O24 99.7(4) . . ?
O165 Mo16 O179 102.3(4) . . ?
O100 Mo16 O179 86.5(3) . . ?
O24 Mo16 O179 149.9(3) . . ?
O165 Mo16 O166 95.0(4) . . ?
O100 Mo16 O166 154.5(3) . . ?
O24 Mo16 O166 91.0(3) . . ?
O179 Mo16 O166 73.3(3) . . ?
O165 Mo16 O150 168.9(3) . . ?
O100 Mo16 O150 86.6(3) . . ?
O24 Mo16 O150 73.8(3) . . ?
O179 Mo16 O150 77.2(3) . . ?
O166 Mo16 O150 74.2(3) . . ?
O141 Mo17 O145 103.4(4) . . ?
O141 Mo17 O109 101.7(4) . . ?
O145 Mo17 O109 98.4(3) . . ?
O141 Mo17 O43 105.3(4) . . ?
O145 Mo17 O43 86.8(3) . . ?
O109 Mo17 O43 150.5(3) . . ?
O141 Mo17 O166 96.1(4) . . ?
O145 Mo17 O166 155.2(3) . . ?
O109 Mo17 O166 92.3(3) . . ?
O43 Mo17 O166 73.3(3) . . ?
O141 Mo17 O10 169.2(3) . . ?
O145 Mo17 O10 87.1(3) . . ?
O109 Mo17 O10 73.9(3) . . ?
O43 Mo17 O10 77.4(3) . . ?
O166 Mo17 O10 74.5(3) . . ?
O106 Mo18 O121 103.8(4) . . ?
O106 Mo18 O44 100.5(4) . . ?
O121 Mo18 O44 107.5(4) . . ?
O106 Mo18 O79 97.2(4) . . ?
O121 Mo18 O79 87.4(4) . . ?
O44 Mo18 O79 153.2(3) . . ?
O106 Mo18 O46 95.1(4) . . ?
O121 Mo18 O46 151.6(4) . . ?
O44 Mo18 O46 89.3(3) . . ?
O79 Mo18 O46 69.2(3) . . ?
O106 Mo18 O260 173.1(4) . . ?
O121 Mo18 O260 82.3(4) . . ?
O44 Mo18 O260 80.4(3) . . ?
O79 Mo18 O260 79.8(3) . . ?
O46 Mo18 O260 78.0(3) . . ?
O236 Mo19 O19 103.0(4) . . ?
O236 Mo19 O32 104.6(4) . . ?
O19 Mo19 O32 97.3(3) . . ?
O236 Mo19 O144 103.7(4) . . ?
O19 Mo19 O144 88.4(3) . . ?
O32 Mo19 O144 149.0(3) . . ?
O236 Mo19 O123 95.7(3) . . ?
O19 Mo19 O123 154.7(3) . . ?
O32 Mo19 O123 94.4(3) . . ?
O144 Mo19 O123 70.4(3) . . ?
O236 Mo19 O133 169.9(3) . . ?
O19 Mo19 O133 87.1(3) . . ?
O32 Mo19 O133 72.5(3) . . ?
O144 Mo19 O133 77.4(3) . . ?
O123 Mo19 O133 75.0(3) . . ?
O242 Mo20 O243 107.0(6) . . ?
O242 Mo20 O45 97.9(6) . . ?
O243 Mo20 O45 107.5(4) . . ?
O242 Mo20 O9 98.8(5) . . ?
O243 Mo20 O9 88.1(4) . . ?
O45 Mo20 O9 152.6(4) . . ?
O242 Mo20 O42 95.1(5) . . ?
O243 Mo20 O42 149.5(4) . . ?
O45 Mo20 O42 89.3(4) . . ?
O9 Mo20 O42 67.7(3) . . ?
O242 Mo20 O244 171.4(5) . . ?
O243 Mo20 O244 81.4(5) . . ?
O45 Mo20 O244 81.0(5) . . ?
O9 Mo20 O244 79.3(3) . . ?
O42 Mo20 O244 76.3(4) . . ?
O170 Mo21 O41 98.9(6) . . ?
O170 Mo21 O157 102.9(5) . . ?
O41 Mo21 O157 102.1(4) . . ?
O170 Mo21 O54 99.5(5) . . ?
O41 Mo21 O54 154.2(4) . . ?
O157 Mo21 O54 91.3(4) . . ?
O170 Mo21 O21 98.3(4) . . ?
O41 Mo21 O21 90.3(4) . . ?
O157 Mo21 O21 153.4(4) . . ?
O54 Mo21 O21 69.2(3) . . ?
O170 Mo21 O64 175.7(5) . . ?
O41 Mo21 O64 84.7(5) . . ?
O157 Mo21 O64 78.5(4) . . ?
O54 Mo21 O64 76.3(4) . . ?
O21 Mo21 O64 79.2(4) . . ?
O187 Mo22 O22 103.3(4) . . ?
O187 Mo22 O126 105.0(4) . . ?
O22 Mo22 O126 98.7(3) . . ?
O187 Mo22 O6 106.2(4) . . ?
O22 Mo22 O6 97.9(3) . . ?
O126 Mo22 O6 140.0(3) . . ?
O187 Mo22 O29 99.8(4) . . ?
O22 Mo22 O29 157.0(3) . . ?
O126 Mo22 O29 74.7(3) . . ?
O6 Mo22 O29 75.9(3) . . ?
O187 Mo22 O68 176.8(4) . . ?
O22 Mo22 O68 73.6(3) . . ?
O126 Mo22 O68 75.2(3) . . ?
O6 Mo22 O68 75.0(3) . . ?
O29 Mo22 O68 83.4(3) . . ?
O143 Mo23 O241 102.7(5) . . ?
O143 Mo23 O7 103.2(4) . . ?
O241 Mo23 O7 105.2(4) . . ?
O143 Mo23 O1 96.1(4) . . ?
O241 Mo23 O1 150.7(4) . . ?
O7 Mo23 O1 92.0(3) . . ?
O143 Mo23 O9 93.3(4) . . ?
O241 Mo23 O9 88.7(4) . . ?
O7 Mo23 O9 155.2(3) . . ?
O1 Mo23 O9 67.6(3) . . ?
O143 Mo23 O112 173.4(4) . . ?
O241 Mo23 O112 82.2(4) . . ?
O7 Mo23 O112 79.6(4) . . ?
O1 Mo23 O112 77.7(3) . . ?
O9 Mo23 O112 82.2(3) . . ?
O237 Mo24 O151 105.5(4) . . ?
O237 Mo24 O127 102.1(5) . . ?
O151 Mo24 O127 87.4(4) . . ?
O237 Mo24 O160 100.3(4) . . ?
O151 Mo24 O160 87.2(3) . . ?
O127 Mo24 O160 157.6(4) . . ?
O237 Mo24 O146 97.9(4) . . ?
O151 Mo24 O146 156.5(3) . . ?
O127 Mo24 O146 89.4(3) . . ?
O160 Mo24 O146 87.0(3) . . ?
O237 Mo24 O130 167.2(4) . . ?
O151 Mo24 O130 86.7(3) . . ?
O127 Mo24 O130 74.3(3) . . ?
O160 Mo24 O130 83.7(3) . . ?
O146 Mo24 O130 70.0(3) . . ?
O92 Mo25 O110 103.6(4) . . ?
O92 Mo25 O11 100.0(4) . . ?
O110 Mo25 O11 89.0(4) . . ?
O92 Mo25 O17 101.1(4) . . ?
O110 Mo25 O17 86.9(4) . . ?
O11 Mo25 O17 158.8(3) . . ?
O92 Mo25 O129 100.7(4) . . ?
O110 Mo25 O129 155.6(3) . . ?
O11 Mo25 O129 89.2(3) . . ?
O17 Mo25 O129 86.0(3) . . ?
O92 Mo25 O49 168.8(4) . . ?
O110 Mo25 O49 86.4(3) . . ?
O11 Mo25 O49 74.8(3) . . ?
O17 Mo25 O49 84.2(3) . . ?
O129 Mo25 O49 69.6(3) . . ?
O72 Mo26 O227 106.6(6) . . ?
O72 Mo26 O229 101.0(4) . . ?
O227 Mo26 O229 105.5(4) . . ?
O72 Mo26 O154 96.6(4) . . ?
O227 Mo26 O154 90.0(4) . . ?
O229 Mo26 O154 152.0(4) . . ?
O72 Mo26 O228 93.2(4) . . ?
O227 Mo26 O228 151.9(4) . . ?
O229 Mo26 O228 89.7(3) . . ?
O154 Mo26 O228 67.5(3) . . ?
O72 Mo26 O69 169.1(4) . . ?
O227 Mo26 O69 81.0(6) . . ?
O229 Mo26 O69 84.1(4) . . ?
O154 Mo26 O69 75.3(4) . . ?
O228 Mo26 O69 77.1(4) . . ?
O89 Mo27 O195 105.4(4) . . ?
O89 Mo27 O77 100.9(4) . . ?
O195 Mo27 O77 87.8(4) . . ?
O89 Mo27 O229 101.4(4) . . ?
O195 Mo27 O229 85.3(3) . . ?
O77 Mo27 O229 157.6(4) . . ?
O89 Mo27 O146 99.3(4) . . ?
O195 Mo27 O146 155.2(3) . . ?
O77 Mo27 O146 89.6(3) . . ?
O229 Mo27 O146 87.8(3) . . ?
O89 Mo27 O191 167.6(3) . . ?
O195 Mo27 O191 85.7(3) . . ?
O77 Mo27 O191 73.5(3) . . ?
O229 Mo27 O191 84.8(3) . . ?
O146 Mo27 O191 70.0(3) . . ?
O107 Mo28 O38 103.2(3) . . ?
O107 Mo28 O199 102.9(3) . . ?
O38 Mo28 O199 99.6(3) . . ?
O107 Mo28 O46 102.9(4) . . ?
O38 Mo28 O46 150.8(3) . . ?
O199 Mo28 O46 87.0(3) . . ?
O107 Mo28 O68 96.9(3) . . ?
O38 Mo28 O68 92.6(3) . . ?
O199 Mo28 O68 153.6(3) . . ?
O46 Mo28 O68 71.5(3) . . ?
O107 Mo28 O6 170.0(3) . . ?
O38 Mo28 O6 74.0(3) . . ?
O199 Mo28 O6 87.1(3) . . ?
O46 Mo28 O6 78.0(3) . . ?
O68 Mo28 O6 73.8(3) . . ?
O78 Mo29 O235 102.8(4) . . ?
O78 Mo29 O58 105.8(4) . . ?
O235 Mo29 O58 100.3(3) . . ?
O78 Mo29 O133 104.6(4) . . ?
O235 Mo29 O133 96.6(3) . . ?
O58 Mo29 O133 140.7(3) . . ?
O78 Mo29 O36 100.6(3) . . ?
O235 Mo29 O36 156.5(3) . . ?
O58 Mo29 O36 75.4(3) . . ?
O133 Mo29 O36 75.1(3) . . ?
O78 Mo29 O123 175.0(3) . . ?
O235 Mo29 O123 72.2(3) . . ?
O58 Mo29 O123 75.5(3) . . ?
O133 Mo29 O123 76.4(3) . . ?
O36 Mo29 O123 84.4(3) . . ?
M30 Mo30 O217 154.2(9) . . ?
M30 Mo30 O51 82.8(8) . . ?
O217 Mo30 O51 105.4(5) . . ?
M30 Mo30 O205 103.4(8) . . ?
O217 Mo30 O205 99.4(5) . . ?
O51 Mo30 O205 99.0(4) . . ?
M30 Mo30 O157 60.9(8) . 2_657 ?
O217 Mo30 O157 94.3(5) . 2_657 ?
O51 Mo30 O157 89.7(4) . 2_657 ?
O205 Mo30 O157 161.2(4) . 2_657 ?
M30 Mo30 O169 20.2(8) . . ?
O217 Mo30 O169 163.6(5) . . ?
O51 Mo30 O169 89.9(4) . . ?
O205 Mo30 O169 83.6(4) . . ?
O157 Mo30 O169 79.8(4) 2_657 . ?
M30 Mo30 O86 77.7(8) . . ?
O217 Mo30 O86 91.7(5) . . ?
O51 Mo30 O86 160.5(5) . . ?
O205 Mo30 O86 87.1(4) . . ?
O157 Mo30 O86 79.5(4) 2_657 . ?
O169 Mo30 O86 72.3(4) . . ?
M31 Mo31 O224 87.6(12) . . ?
M31 Mo31 O223 165.1(12) . . ?
O224 Mo31 O223 103.9(6) . . ?
M31 Mo31 O226 86.3(10) . . ?
O224 Mo31 O226 99.3(4) . . ?
O223 Mo31 O226 100.8(5) . . ?
M31 Mo31 O26 74.5(10) . . ?
O224 Mo31 O26 95.4(5) . . ?
O223 Mo31 O26 94.7(5) . . ?
O226 Mo31 O26 155.3(4) . . ?
M31 Mo31 O227 79.2(11) . . ?
O224 Mo31 O227 166.8(6) . . ?
O223 Mo31 O227 88.9(6) . . ?
O226 Mo31 O227 81.5(4) . . ?
O26 Mo31 O227 79.7(4) . . ?
M31 Mo31 O225 3.9(11) . . ?
O224 Mo31 O225 86.4(6) . . ?
O223 Mo31 O225 168.2(5) . . ?
O226 Mo31 O225 82.9(5) . . ?
O26 Mo31 O225 78.4(5) . . ?
O227 Mo31 O225 80.6(5) . . ?
O135 Mo32 O226 101.2(4) . . ?
O135 Mo32 O186 99.9(6) . . ?
O226 Mo32 O186 96.3(5) . . ?
O135 Mo32 O232 94.8(4) . . ?
O226 Mo32 O232 160.9(5) . . ?
O186 Mo32 O232 91.1(5) . . ?
O135 Mo32 O234 91.1(5) . . ?
O226 Mo32 O234 86.0(5) . . ?
O186 Mo32 O234 168.0(5) . . ?
O232 Mo32 O234 83.3(5) . . ?
O135 Mo32 O230 173.5(5) . . ?
O226 Mo32 O230 81.3(4) . . ?
O186 Mo32 O230 85.6(5) . . ?
O232 Mo32 O230 81.7(4) . . ?
O234 Mo32 O230 83.1(4) . . ?
O245 Mo33 O263 102.6(7) . . ?
O245 Mo33 O248 99.7(5) . . ?
O263 Mo33 O248 93.1(6) . . ?
O245 Mo33 O45 95.0(5) . . ?
O263 Mo33 O45 86.5(6) . . ?
O248 Mo33 O45 165.0(4) . . ?
O245 Mo33 O204 90.4(7) . . ?
O263 Mo33 O204 166.7(6) . . ?
O248 Mo33 O204 87.6(5) . . ?
O45 Mo33 O204 89.4(5) . . ?
O245 Mo33 O259 172.5(7) . . ?
O263 Mo33 O259 84.7(6) . . ?
O248 Mo33 O259 81.5(4) . . ?
O45 Mo33 O259 83.5(4) . . ?
O204 Mo33 O259 82.2(6) . . ?
M34 Mo34 O87 166.0(12) . . ?
M34 Mo34 O214 84.1(11) . . ?
O87 Mo34 O214 102.8(6) . . ?
M34 Mo34 O212 90.8(11) . . ?
O87 Mo34 O212 100.1(6) . . ?
O214 Mo34 O212 98.1(4) . . ?
M34 Mo34 O215 72.7(11) . . ?
O87 Mo34 O215 94.6(5) . . ?
O214 Mo34 O215 93.5(4) . . ?
O212 Mo34 O215 158.7(5) . . ?
M34 Mo34 O216 81.2(11) . . ?
O87 Mo34 O216 91.6(6) . . ?
O214 Mo34 O216 165.3(5) . . ?
O212 Mo34 O216 82.2(4) . . ?
O215 Mo34 O216 82.1(4) . . ?
M34 Mo34 O213 11.7(12) . . ?
O87 Mo34 O213 165.1(6) . . ?
O214 Mo34 O213 91.8(5) . . ?
O212 Mo34 O213 80.9(5) . . ?
O215 Mo34 O213 81.0(4) . . ?
O216 Mo34 O213 73.7(5) . . ?
M35 Mo35 O262 161.6(15) . . ?
M35 Mo35 O194 84.4(15) . . ?
O262 Mo35 O194 102.7(7) . . ?
M35 Mo35 O248 92.1(14) . . ?
O262 Mo35 O248 103.3(5) . . ?
O194 Mo35 O248 99.2(4) . . ?
M35 Mo35 O249 69.0(14) . . ?
O262 Mo35 O249 93.5(5) . . ?
O194 Mo35 O249 92.2(4) . . ?
O248 Mo35 O249 157.0(4) . . ?
M35 Mo35 O136 77.3(15) . . ?
O262 Mo35 O136 94.2(6) . . ?
O194 Mo35 O136 161.6(6) . . ?
O248 Mo35 O136 83.8(3) . . ?
O249 Mo35 O136 79.3(4) . . ?
M35 Mo35 O247 11.8(14) . . ?
O262 Mo35 O247 171.2(6) . . ?
O194 Mo35 O247 84.2(6) . . ?
O248 Mo35 O247 80.5(5) . . ?
O249 Mo35 O247 80.8(5) . . ?
O136 Mo35 O247 78.3(5) . . ?
M36 Mo36 O206 160.8(13) . . ?
M36 Mo36 O207 74.2(13) . . ?
O206 Mo36 O207 106.0(6) . . ?
M36 Mo36 O205 102.6(13) . . ?
O206 Mo36 O205 96.4(4) . . ?
O207 Mo36 O205 98.2(4) . . ?
M36 Mo36 O34 65.3(12) . . ?
O206 Mo36 O34 95.8(5) . . ?
O207 Mo36 O34 94.7(4) . . ?
O205 Mo36 O34 159.1(4) . . ?
M36 Mo36 O168 24.3(13) . . ?
O206 Mo36 O168 161.3(5) . . ?
O207 Mo36 O168 92.3(5) . . ?
O205 Mo36 O168 84.2(4) . . ?
O34 Mo36 O168 78.9(4) . . ?
M36 Mo36 O208 91.2(13) . . ?
O206 Mo36 O208 88.0(5) . . ?
O207 Mo36 O208 165.3(5) . . ?
O205 Mo36 O208 84.0(3) . . ?
O34 Mo36 O208 79.5(3) . . ?
O168 Mo36 O208 73.4(4) . . ?
O13 Mo37 O75 104.4(5) . . ?
O13 Mo37 O17 100.8(4) . . ?
O75 Mo37 O17 107.2(4) . . ?
O13 Mo37 O174 97.0(4) . . ?
O75 Mo37 O174 87.1(4) . . ?
O17 Mo37 O174 153.4(3) . . ?
O13 Mo37 O252 96.5(4) . . ?
O75 Mo37 O252 149.0(4) . . ?
O17 Mo37 O252 90.8(3) . . ?
O174 Mo37 O252 67.6(3) . . ?
O13 Mo37 O202 172.4(4) . . ?
O75 Mo37 O202 83.1(5) . . ?
O17 Mo37 O202 78.3(4) . . ?
O174 Mo37 O202 81.5(3) . . ?
O252 Mo37 O202 76.0(4) . . ?
O81 Mo38 O115 100.3(4) . . ?
O81 Mo38 O62 99.5(4) . . ?
O115 Mo38 O62 71.1(3) . . ?
O81 Mo38 O43 92.6(4) . . ?
O115 Mo38 O43 71.5(3) . . ?
O62 Mo38 O43 142.2(3) . . ?
O81 Mo38 O179 95.9(3) . . ?
O115 Mo38 O179 141.9(3) . . ?
O62 Mo38 O179 72.2(3) . . ?
O43 Mo38 O179 142.1(3) . . ?
O81 Mo38 O166 97.6(4) . . ?
O115 Mo38 O166 138.7(3) . . ?
O62 Mo38 O166 141.1(3) . . ?
O43 Mo38 O166 70.8(3) . . ?
O179 Mo38 O166 71.5(3) . . ?
O81 Mo38 O124 171.4(4) . . ?
O115 Mo38 O124 85.1(4) . . ?
O62 Mo38 O124 88.5(3) . . ?
O43 Mo38 O124 82.7(3) . . ?
O179 Mo38 O124 83.7(3) . . ?
O166 Mo38 O124 74.1(3) . . ?
O131 Mo39 O190 97.8(4) . . ?
O131 Mo39 O154 102.9(4) . 2_657 ?
O190 Mo39 O154 72.4(3) . 2_657 ?
O131 Mo39 O228 92.6(4) . 2_657 ?
O190 Mo39 O228 142.5(3) . 2_657 ?
O154 Mo39 O228 70.2(3) 2_657 2_657 ?
O131 Mo39 O55 95.4(4) . . ?
O190 Mo39 O55 72.5(3) . . ?
O154 Mo39 O55 142.1(3) 2_657 . ?
O228 Mo39 O55 142.3(3) 2_657 . ?
O131 Mo39 O134 98.1(4) . . ?
O190 Mo39 O134 141.2(3) . . ?
O154 Mo39 O134 136.7(3) 2_657 . ?
O228 Mo39 O134 71.4(3) 2_657 . ?
O55 Mo39 O134 71.0(3) . . ?
O131 Mo39 O15 171.4(4) . . ?
O190 Mo39 O15 90.3(3) . . ?
O154 Mo39 O15 82.3(4) 2_657 . ?
O228 Mo39 O15 82.6(3) 2_657 . ?
O55 Mo39 O15 84.2(3) . . ?
O134 Mo39 O15 73.6(3) . . ?
O255 Mo40 O148 107.6(6) . . ?
O255 Mo40 O200 98.9(4) . . ?
O148 Mo40 O200 99.4(4) . . ?
O255 Mo40 O30 90.3(4) . . ?
O148 Mo40 O30 96.4(5) . . ?
O200 Mo40 O30 158.3(4) . . ?
O255 Mo40 O203 162.2(5) . . ?
O148 Mo40 O203 89.2(5) . . ?
O200 Mo40 O203 83.6(4) . . ?
O30 Mo40 O203 81.9(3) . . ?
O255 Mo40 O254 88.5(5) . . ?
O148 Mo40 O254 163.3(5) . . ?
O200 Mo40 O254 81.9(4) . . ?
O30 Mo40 O254 78.7(5) . . ?
O203 Mo40 O254 74.3(4) . . ?
M41 Mo41 O73 167.7(11) . . ?
M41 Mo41 O215 88.2(14) . . ?
O73 Mo41 O215 102.5(5) . . ?
M41 Mo41 O192 83.3(15) . . ?
O73 Mo41 O192 99.2(6) . . ?
O215 Mo41 O192 107.0(3) . . ?
M41 Mo41 O196 76.4(12) . . ?
O73 Mo41 O196 97.2(4) . . ?
O215 Mo41 O196 90.2(4) . . ?
O192 Mo41 O196 152.9(5) . . ?
M41 Mo41 O174 74.7(12) . . ?
O73 Mo41 O174 93.2(4) . . ?
O215 Mo41 O174 155.1(4) . . ?
O192 Mo41 O174 89.1(4) . . ?
O196 Mo41 O174 68.5(2) . . ?
M41 Mo41 O161 6.0(9) . . ?
O73 Mo41 O161 173.3(5) . . ?
O215 Mo41 O161 83.9(5) . . ?
O192 Mo41 O161 80.5(5) . . ?
O196 Mo41 O161 80.8(4) . . ?
O174 Mo41 O161 80.1(4) . . ?
O111 Mo42 O140 104.6(5) . . ?
O111 Mo42 O104 100.1(5) . . ?
O140 Mo42 O104 98.0(4) . . ?
O111 Mo42 O41 96.8(5) . . ?
O140 Mo42 O41 91.9(4) . . ?
O104 Mo42 O41 157.5(4) . . ?
O111 Mo42 O132 92.7(5) . . ?
O140 Mo42 O132 162.3(4) . . ?
O104 Mo42 O132 82.4(4) . . ?
O41 Mo42 O132 82.1(4) . . ?
O111 Mo42 O102 167.3(5) . . ?
O140 Mo42 O102 87.6(4) . . ?
O104 Mo42 O102 81.4(4) . . ?
O41 Mo42 O102 78.9(4) . . ?
O132 Mo42 O102 74.9(4) . . ?
M43 Mo43 O63 89.4(12) . . ?
M43 Mo43 O266 164.3(12) . . ?
O63 Mo43 O266 100.6(5) . . ?
M43 Mo43 O212 91.0(12) . . ?
O63 Mo43 O212 99.3(4) . . ?
O266 Mo43 O212 99.1(5) . . ?
M43 Mo43 O210 70.0(12) . . ?
O63 Mo43 O210 94.8(4) . . ?
O266 Mo43 O210 96.9(4) . . ?
O212 Mo43 O210 156.3(4) . . ?
M43 Mo43 O83 7.7(12) . . ?
O63 Mo43 O83 90.5(5) . . ?
O266 Mo43 O83 168.0(4) . . ?
O212 Mo43 O83 83.3(4) . . ?
O210 Mo43 O83 77.6(4) . . ?
M43 Mo43 O209 75.4(11) . . ?
O63 Mo43 O209 164.7(5) . . ?
O266 Mo43 O209 93.9(4) . . ?
O212 Mo43 O209 82.7(4) . . ?
O210 Mo43 O209 78.9(3) . . ?
O83 Mo43 O209 74.7(4) . . ?
O211 Mo44 O210 105.0(5) . . ?
O211 Mo44 O34 101.0(4) . . ?
O210 Mo44 O34 106.2(4) . . ?
O211 Mo44 O62 96.9(4) . . ?
O210 Mo44 O62 88.2(4) . . ?
O34 Mo44 O62 153.0(4) . . ?
O211 Mo44 O115 96.7(4) . . ?
O210 Mo44 O115 150.9(4) . . ?
O34 Mo44 O115 88.1(4) . . ?
O62 Mo44 O115 69.9(3) . . ?
O211 Mo44 O80 173.9(4) . . ?
O210 Mo44 O80 79.9(4) . . ?
O34 Mo44 O80 80.8(4) . . ?
O62 Mo44 O80 79.4(3) . . ?
O115 Mo44 O80 77.5(4) . . ?
M45 Mo45 O257 93(3) . . ?
M45 Mo45 O256 160(3) . . ?
O257 Mo45 O256 102.2(5) . . ?
M45 Mo45 O200 91(3) . . ?
O257 Mo45 O200 98.4(4) . . ?
O256 Mo45 O200 98.4(5) . . ?
M45 Mo45 O192 67(3) . . ?
O257 Mo45 O192 95.0(4) . . ?
O256 Mo45 O192 98.7(5) . . ?
O200 Mo45 O192 155.5(5) . . ?
M45 Mo45 O75 74(3) . . ?
O257 Mo45 O75 167.6(5) . . ?
O256 Mo45 O75 89.6(5) . . ?
O200 Mo45 O75 83.3(4) . . ?
O192 Mo45 O75 79.4(4) . . ?
M45 Mo45 O253 8(3) . . ?
O257 Mo45 O253 91.5(5) . . ?
O256 Mo45 O253 165.5(5) . . ?
O200 Mo45 O253 83.6(4) . . ?
O192 Mo45 O253 75.5(5) . . ?
O75 Mo45 O253 76.4(4) . . ?
O52 Mo46 O53 102.2(4) . . ?
O52 Mo46 O11 102.7(4) . . ?
O53 Mo46 O11 98.2(4) . . ?
O52 Mo46 O120 106.5(4) . . ?
O53 Mo46 O120 87.9(3) . . ?
O11 Mo46 O120 148.2(3) . . ?
O52 Mo46 O5 96.4(4) . . ?
O53 Mo46 O5 156.3(3) . . ?
O11 Mo46 O5 91.9(3) . . ?
O120 Mo46 O5 72.7(3) . . ?
O52 Mo46 O49 170.2(3) . . ?
O53 Mo46 O49 87.2(3) . . ?
O11 Mo46 O49 73.0(3) . . ?
O120 Mo46 O49 76.2(3) . . ?
O5 Mo46 O49 75.2(3) . . ?
O39 Mo47 O230 105.0(4) . . ?
O39 Mo47 O160 101.3(4) . . ?
O230 Mo47 O160 106.3(4) . . ?
O39 Mo47 O37 98.3(4) . . ?
O230 Mo47 O37 89.0(4) . . ?
O160 Mo47 O37 150.9(3) . . ?
O39 Mo47 O122 93.3(4) . . ?
O230 Mo47 O122 152.2(4) . . ?
O160 Mo47 O122 89.9(3) . . ?
O37 Mo47 O122 67.5(3) . . ?
O39 Mo47 O231 170.3(4) . . ?
O230 Mo47 O231 83.1(4) . . ?
O160 Mo47 O231 81.1(4) . . ?
O37 Mo47 O231 76.3(4) . . ?
O122 Mo47 O231 77.3(3) . . ?
M48 Mo48 O220 162.4(13) . . ?
M48 Mo48 O105 89.2(12) . . ?
O220 Mo48 O105 104.6(5) . . ?
M48 Mo48 O104 85.1(12) . . ?
O220 Mo48 O104 102.6(5) . . ?
O105 Mo48 O104 100.2(4) . . ?
M48 Mo48 O95 73.7(12) . . ?
O220 Mo48 O95 94.9(5) . . ?
O105 Mo48 O95 90.8(4) . . ?
O104 Mo48 O95 156.1(4) . . ?
M48 Mo48 O121 75.2(12) . . ?
O220 Mo48 O121 90.1(5) . . ?
O105 Mo48 O121 164.1(5) . . ?
O104 Mo48 O121 82.0(4) . . ?
O95 Mo48 O121 81.8(4) . . ?
M48 Mo48 O103 3.8(13) . . ?
O220 Mo48 O103 165.4(4) . . ?
O105 Mo48 O103 88.1(4) . . ?
O104 Mo48 O103 81.8(4) . . ?
O95 Mo48 O103 77.4(4) . . ?
O121 Mo48 O103 76.6(3) . . ?
O172 Mo49 O258 103.5(6) . . ?
O172 Mo49 O159 97.0(4) . . ?
O258 Mo49 O159 95.0(5) . . ?
O172 Mo49 O243 96.6(5) . . ?
O258 Mo49 O243 97.0(5) . . ?
O159 Mo49 O243 159.3(4) . . ?
O172 Mo49 O241 166.6(6) . . ?
O258 Mo49 O241 89.9(5) . . ?
O159 Mo49 O241 82.8(4) . . ?
O243 Mo49 O241 80.4(4) . . ?
O172 Mo49 O240 94.4(6) . . ?
O258 Mo49 O240 162.1(5) . . ?
O159 Mo49 O240 82.5(4) . . ?
O243 Mo49 O240 80.9(5) . . ?
O241 Mo49 O240 72.2(4) . . ?
O137 Mo50 O14 101.4(4) . . ?
O137 Mo50 O19 104.6(4) . . ?
O14 Mo50 O19 89.5(4) . . ?
O137 Mo50 O82 100.0(4) . . ?
O14 Mo50 O82 158.6(4) . . ?
O19 Mo50 O82 87.3(3) . . ?
O137 Mo50 O129 101.0(4) . . ?
O14 Mo50 O129 90.6(3) . . ?
O19 Mo50 O129 153.8(3) . . ?
O82 Mo50 O129 83.1(3) . . ?
O137 Mo50 O71 168.4(3) . . ?
O14 Mo50 O71 75.2(3) . . ?
O19 Mo50 O71 86.6(3) . . ?
O82 Mo50 O71 83.4(3) . . ?
O129 Mo50 O71 68.2(3) . . ?
O31 Mo51 O95 99.4(5) . . ?
O31 Mo51 O249 103.6(5) . . ?
O95 Mo51 O249 104.1(4) . . ?
O31 Mo51 O184 98.0(4) . . ?
O95 Mo51 O184 154.3(4) . . ?
O249 Mo51 O184 90.0(4) . . ?
O31 Mo51 O79 94.3(4) . . ?
O95 Mo51 O79 89.2(4) . . ?
O249 Mo51 O79 155.4(4) . . ?
O184 Mo51 O79 70.7(3) . . ?
O31 Mo51 O70 175.5(4) . . ?
O95 Mo51 O70 80.8(4) . . ?
O249 Mo51 O70 80.6(5) . . ?
O184 Mo51 O70 80.5(4) . . ?
O79 Mo51 O70 81.3(4) . . ?
O222 Mo52 O26 101.7(5) . . ?
O222 Mo52 O221 103.9(5) . . ?
O26 Mo52 O221 107.0(4) . . ?
O222 Mo52 O190 97.1(4) . 2_657 ?
O26 Mo52 O190 152.3(4) . 2_657 ?
O221 Mo52 O190 87.7(4) . 2_657 ?
O222 Mo52 O154 96.7(5) . . ?
O26 Mo52 O154 88.5(4) . . ?
O221 Mo52 O154 150.8(4) . . ?
O190 Mo52 O154 69.1(3) 2_657 . ?
O222 Mo52 O40 173.4(5) . . ?
O26 Mo52 O40 80.5(5) . . ?
O221 Mo52 O40 81.3(4) . . ?
O190 Mo52 O40 78.8(4) 2_657 . ?
O154 Mo52 O40 77.0(4) . . ?
O171 Mo53 O25 103.0(4) . . ?
O171 Mo53 O59 103.3(4) . . ?
O25 Mo53 O59 99.5(4) . . ?
O171 Mo53 O2 104.4(4) . . ?
O25 Mo53 O2 87.3(3) . . ?
O59 Mo53 O2 149.2(4) . . ?
O171 Mo53 O156 96.3(3) . . ?
O25 Mo53 O156 154.6(3) . . ?
O59 Mo53 O156 91.8(3) . . ?
O2 Mo53 O156 71.9(3) . . ?
O171 Mo53 O28 169.5(3) . . ?
O25 Mo53 O28 87.3(3) . . ?
O59 Mo53 O28 72.8(3) . . ?
O2 Mo53 O28 77.7(3) . . ?
O156 Mo53 O28 74.4(2) . . ?
O35 Mo54 O203 104.1(5) . . ?
O35 Mo54 O82 101.4(4) . . ?
O203 Mo54 O82 105.3(4) . . ?
O35 Mo54 O118 92.2(4) . . ?
O203 Mo54 O118 89.7(3) . . ?
O82 Mo54 O118 156.4(3) . . ?
O35 Mo54 O144 95.4(4) . . ?
O203 Mo54 O144 150.3(4) . . ?
O82 Mo54 O144 92.2(3) . . ?
O118 Mo54 O144 67.2(3) . . ?
O35 Mo54 O218 173.1(4) . . ?
O203 Mo54 O218 80.7(4) . . ?
O82 Mo54 O218 81.8(3) . . ?
O118 Mo54 O218 82.7(3) . . ?
O144 Mo54 O218 78.3(3) . . ?
O85 Mo55 O136 100.2(6) . . ?
O85 Mo55 O23 101.4(4) . . ?
O136 Mo55 O23 108.6(4) . . ?
O85 Mo55 O184 96.2(4) . . ?
O136 Mo55 O184 87.9(4) . . ?
O23 Mo55 O184 153.1(4) . . ?
O85 Mo55 O162 96.4(4) . . ?
O136 Mo55 O162 152.5(4) . . ?
O23 Mo55 O162 89.3(3) . . ?
O184 Mo55 O162 68.6(3) . . ?
O85 Mo55 O158 171.1(4) . . ?
O136 Mo55 O158 87.3(5) . . ?
O23 Mo55 O158 80.4(4) . . ?
O184 Mo55 O158 79.3(4) . . ?
O162 Mo55 O158 74.9(4) . . ?
O149 Mo56 O74 104.6(5) . . ?
O149 Mo56 O177 100.9(4) . . ?
O74 Mo56 O177 106.9(4) . . ?
O149 Mo56 O190 96.0(4) . . ?
O74 Mo56 O190 88.5(4) . . ?
O177 Mo56 O190 153.3(4) . . ?
O149 Mo56 O55 95.6(4) . . ?
O74 Mo56 O55 151.1(4) . . ?
O177 Mo56 O55 88.9(3) . . ?
O190 Mo56 O55 68.8(3) . . ?
O149 Mo56 O99 172.3(4) . . ?
O74 Mo56 O99 82.1(5) . . ?
O177 Mo56 O99 80.4(4) . . ?
O190 Mo56 O99 80.2(3) . . ?
O55 Mo56 O99 76.8(3) . . ?
O238 Mo57 O15 105.0(4) . . ?
O238 Mo57 O191 105.4(4) . . ?
O15 Mo57 O191 97.2(4) . . ?
O238 Mo57 O130 105.7(4) . . ?
O15 Mo57 O130 98.3(4) . . ?
O191 Mo57 O130 140.0(3) . . ?
O238 Mo57 O146 97.3(4) . . ?
O15 Mo57 O146 157.7(4) . . ?
O191 Mo57 O146 76.3(3) . . ?
O130 Mo57 O146 75.5(3) . . ?
O238 Mo57 O134 177.6(4) . . ?
O15 Mo57 O134 72.7(3) . . ?
O191 Mo57 O134 74.4(3) . . ?
O130 Mo57 O134 75.5(3) . . ?
O146 Mo57 O134 85.0(3) . . ?
O250 Mo58 O188 103.9(3) . . ?
O250 Mo58 O251 105.9(5) . . ?
O188 Mo58 O251 98.8(4) . . ?
O250 Mo58 O28 105.5(5) . . ?
O188 Mo58 O28 97.9(4) . . ?
O251 Mo58 O28 139.5(2) . . ?
O250 Mo58 O175 97.6(2) . . ?
O188 Mo58 O175 158.5(2) . . ?
O251 Mo58 O175 75.4(4) . . ?
O28 Mo58 O175 75.6(4) . . ?
O250 Mo58 O156 177.0(3) . . ?
O188 Mo58 O156 73.3(2) . . ?
O251 Mo58 O156 75.5(3) . . ?
O28 Mo58 O156 74.4(3) . . ?
O175 Mo58 O156 85.2(2) . . ?
O101 Mo59 O86 100.5(5) . 2_657 ?
O101 Mo59 O142 101.8(4) . 2_657 ?
O86 Mo59 O142 105.4(4) 2_657 2_657 ?
O101 Mo59 O54 96.7(4) . . ?
O86 Mo59 O54 88.8(4) 2_657 . ?
O142 Mo59 O54 154.0(4) 2_657 . ?
O101 Mo59 O155 96.6(4) . . ?
O86 Mo59 O155 152.9(4) 2_657 . ?
O142 Mo59 O155 91.4(3) 2_657 . ?
O54 Mo59 O155 68.3(3) . . ?
O101 Mo59 O84 172.9(4) . 2_657 ?
O86 Mo59 O84 85.8(5) 2_657 2_657 ?
O142 Mo59 O84 79.4(4) 2_657 2_657 ?
O54 Mo59 O84 80.1(4) . 2_657 ?
O155 Mo59 O84 76.4(4) . 2_657 ?
O181 Mo60 O259 105.9(6) . . ?
O181 Mo60 O67 100.5(4) . . ?
O259 Mo60 O67 102.7(4) . . ?
O181 Mo60 O120 95.1(4) . . ?
O259 Mo60 O120 151.9(4) . . ?
O67 Mo60 O120 91.3(3) . . ?
O181 Mo60 O42 96.7(4) . . ?
O259 Mo60 O42 89.6(4) . . ?
O67 Mo60 O42 155.1(4) . . ?
O120 Mo60 O42 69.2(3) . . ?
O181 Mo60 O246 173.6(4) . . ?
O259 Mo60 O246 78.9(5) . . ?
O67 Mo60 O246 82.3(4) . . ?
O120 Mo60 O246 79.0(3) . . ?
O42 Mo60 O246 78.9(4) . . ?
O66 Mo61 O30 98.4(6) . . ?
O66 Mo61 O232 104.9(5) . . ?
O30 Mo61 O232 103.7(4) . . ?
O66 Mo61 O118 94.6(4) . . ?
O30 Mo61 O118 91.1(4) . . ?
O232 Mo61 O118 153.3(4) . . ?
O66 Mo61 O37 100.1(4) . . ?
O30 Mo61 O37 153.3(5) . . ?
O232 Mo61 O37 89.8(4) . . ?
O118 Mo61 O37 68.6(3) . . ?
O66 Mo61 O233 175.1(4) . . ?
O30 Mo61 O233 83.6(5) . . ?
O232 Mo61 O233 78.8(4) . . ?
O118 Mo61 O233 80.9(4) . . ?
O37 Mo61 O233 76.5(4) . . ?
O27 Mo62 O94 103.0(4) . . ?
O27 Mo62 O33 103.2(4) . . ?
O94 Mo62 O33 99.0(4) . . ?
O27 Mo62 O117 105.5(4) . . ?
O94 Mo62 O117 148.3(3) . . ?
O33 Mo62 O117 87.9(3) . . ?
O27 Mo62 O4 95.9(3) . . ?
O94 Mo62 O4 92.3(3) . . ?
O33 Mo62 O4 154.9(3) . . ?
O117 Mo62 O4 71.2(3) . . ?
O27 Mo62 O197 169.3(3) . . ?
O94 Mo62 O197 72.7(3) . . ?
O33 Mo62 O197 87.3(3) . . ?
O117 Mo62 O197 76.7(3) . . ?
O4 Mo62 O197 74.7(3) . . ?
O50 Mo63 O162 92.1(4) . . ?
O50 Mo63 O184 101.6(4) . . ?
O162 Mo63 O184 70.8(3) . . ?
O50 Mo63 O46 96.4(4) . . ?
O162 Mo63 O46 143.0(3) . . ?
O184 Mo63 O46 141.0(3) . . ?
O50 Mo63 O79 98.3(4) . . ?
O162 Mo63 O79 142.9(3) . . ?
O184 Mo63 O79 72.2(3) . . ?
O46 Mo63 O79 71.1(3) . . ?
O50 Mo63 O68 100.2(4) . . ?
O162 Mo63 O68 72.0(3) . . ?
O184 Mo63 O68 137.2(3) . . ?
O46 Mo63 O68 71.1(3) . . ?
O79 Mo63 O68 139.4(3) . . ?
O50 Mo63 O22 172.1(4) . . ?
O162 Mo63 O22 83.1(3) . . ?
O184 Mo63 O22 82.7(3) . . ?
O46 Mo63 O22 84.0(3) . . ?
O79 Mo63 O22 89.3(3) . . ?
O68 Mo63 O22 72.4(3) . . ?
O193 Mo64 O196 100.1(4) . . ?
O193 Mo64 O252 94.2(4) . . ?
O196 Mo64 O252 142.1(3) . . ?
O193 Mo64 O174 99.7(4) . . ?
O196 Mo64 O174 71.8(2) . . ?
O252 Mo64 O174 71.2(3) . . ?
O193 Mo64 O2 94.1(5) . . ?
O196 Mo64 O2 72.8(4) . . ?
O252 Mo64 O2 141.2(2) . . ?
O174 Mo64 O2 143.7(3) . . ?
O193 Mo64 O156 98.4(3) . . ?
O196 Mo64 O156 139.0(4) . . ?
O252 Mo64 O156 71.6(4) . . ?
O174 Mo64 O156 139.5(4) . . ?
O2 Mo64 O156 69.7(4) . . ?
O193 Mo64 O188 171.5(3) . . ?
O196 Mo64 O188 86.3(4) . . ?
O252 Mo64 O188 83.9(3) . . ?
O174 Mo64 O188 87.5(3) . . ?
O2 Mo64 O188 82.4(4) . . ?
O156 Mo64 O188 73.1(2) . . ?
O193 Mo64 M41 94.4(3) . . ?
O196 Mo64 M41 36.8(4) . . ?
O252 Mo64 M41 107.6(4) . . ?
O174 Mo64 M41 36.5(4) . . ?
O2 Mo64 M41 109.5(4) . . ?
O156 Mo64 M41 167.2(2) . . ?
O188 Mo64 M41 94.1(2) . . ?
O113 Mo65 O209 103.2(4) . . ?
O113 Mo65 O116 101.2(4) . . ?
O209 Mo65 O116 108.0(4) . . ?
O113 Mo65 O179 94.4(4) . . ?
O209 Mo65 O179 152.2(4) . . ?
O116 Mo65 O179 89.1(3) . . ?
O113 Mo65 O62 97.2(4) . . ?
O209 Mo65 O62 86.5(4) . . ?
O116 Mo65 O62 153.0(3) . . ?
O179 Mo65 O62 69.8(3) . . ?
O113 Mo65 O108 172.6(4) . . ?
O209 Mo65 O108 83.8(4) . . ?
O116 Mo65 O108 78.3(3) . . ?
O179 Mo65 O108 78.3(3) . . ?
O62 Mo65 O108 80.9(3) . . ?
O147 Mo66 O8 105.3(4) . . ?
O147 Mo66 O59 101.2(4) . . ?
O8 Mo66 O59 89.7(4) . . ?
O147 Mo66 O23 99.6(4) . . ?
O8 Mo66 O23 85.0(3) . . ?
O59 Mo66 O23 159.2(4) . . ?
O147 Mo66 O175 99.3(4) . . ?
O8 Mo66 O175 155.2(3) . . ?
O59 Mo66 O175 88.8(3) . . ?
O23 Mo66 O175 87.6(3) . . ?
O147 Mo66 O28 168.3(4) . . ?
O8 Mo66 O28 85.5(3) . . ?
O59 Mo66 O28 73.8(3) . . ?
O23 Mo66 O28 85.7(3) . . ?
O175 Mo66 O28 70.4(3) . . ?
O183 Mo67 O61 103.6(4) . . ?
O183 Mo67 O139 104.9(4) . . ?
O61 Mo67 O139 99.7(3) . . ?
O183 Mo67 O197 106.0(4) . . ?
O61 Mo67 O197 96.6(3) . . ?
O139 Mo67 O197 140.3(3) . . ?
O183 Mo67 O173 98.0(4) . . ?
O61 Mo67 O173 158.4(3) . . ?
O139 Mo67 O173 75.5(3) . . ?
O197 Mo67 O173 76.1(3) . . ?
O183 Mo67 O4 177.1(4) . . ?
O61 Mo67 O4 73.7(3) . . ?
O139 Mo67 O4 74.9(3) . . ?
O197 Mo67 O4 75.4(3) . . ?
O173 Mo67 O4 84.7(3) . . ?
O167 Mo68 O208 104.9(5) . . ?
O167 Mo68 O48 101.3(4) . . ?
O208 Mo68 O48 103.8(4) . . ?
O167 Mo68 O115 94.8(4) . . ?
O208 Mo68 O115 89.4(4) . . ?
O48 Mo68 O115 155.6(4) . . ?
O167 Mo68 O43 97.1(4) . . ?
O208 Mo68 O43 150.6(4) . . ?
O48 Mo68 O43 90.6(3) . . ?
O115 Mo68 O43 69.1(3) . . ?
O167 Mo68 O91 173.1(4) . . ?
O208 Mo68 O91 80.4(5) . . ?
O48 Mo68 O91 81.3(4) . . ?
O115 Mo68 O91 80.8(4) . . ?
O43 Mo68 O91 76.5(4) . . ?
O93 Mo69 O195 103.8(4) . 2_657 ?
O93 Mo69 O77 104.0(4) . . ?
O195 Mo69 O77 98.9(4) 2_657 . ?
O93 Mo69 O228 104.7(4) . 2_657 ?
O195 Mo69 O228 87.5(3) 2_657 2_657 ?
O77 Mo69 O228 148.1(4) . 2_657 ?
O93 Mo69 O134 95.9(4) . . ?
O195 Mo69 O134 154.4(3) 2_657 . ?
O77 Mo69 O134 91.8(4) . . ?
O228 Mo69 O134 71.6(3) 2_657 . ?
O93 Mo69 O191 168.8(3) . . ?
O195 Mo69 O191 87.2(3) 2_657 . ?
O77 Mo69 O191 71.9(3) . . ?
O228 Mo69 O191 77.2(3) 2_657 . ?
O134 Mo69 O191 74.0(3) . . ?
O201 Mo70 O56 104.5(4) . . ?
O201 Mo70 O71 105.4(4) . . ?
O56 Mo70 O71 97.4(4) . . ?
O201 Mo70 O49 104.7(4) . . ?
O56 Mo70 O49 99.5(3) . . ?
O71 Mo70 O49 140.2(3) . . ?
O201 Mo70 O129 98.1(4) . . ?
O56 Mo70 O129 157.3(3) . . ?
O71 Mo70 O129 75.0(3) . . ?
O49 Mo70 O129 75.6(3) . . ?
O201 Mo70 O5 177.9(4) . . ?
O56 Mo70 O5 73.4(3) . . ?
O71 Mo70 O5 75.3(3) . . ?
O49 Mo70 O5 75.5(3) . . ?
O129 Mo70 O5 84.0(3) . . ?
O90 Mo71 O199 103.6(4) . . ?
O90 Mo71 O24 100.5(3) . . ?
O199 Mo71 O24 91.3(3) . . ?
O90 Mo71 O44 102.1(4) . . ?
O199 Mo71 O44 85.2(3) . . ?
O24 Mo71 O44 157.4(3) . . ?
O90 Mo71 O119 99.2(4) . . ?
O199 Mo71 O119 156.9(3) . . ?
O24 Mo71 O119 88.0(3) . . ?
O44 Mo71 O119 86.7(3) . . ?
O90 Mo71 O150 168.3(3) . . ?
O199 Mo71 O150 87.0(3) . . ?
O24 Mo71 O150 73.8(3) . . ?
O44 Mo71 O150 83.6(3) . . ?
O119 Mo71 O150 70.7(3) . . ?
O178 Mo72 O153 101.0(4) . 2_657 ?
O178 Mo72 O16 102.4(4) . . ?
O153 Mo72 O16 99.2(4) 2_657 . ?
O178 Mo72 O155 105.0(4) . . ?
O153 Mo72 O155 87.8(3) 2_657 . ?
O16 Mo72 O155 149.8(3) . . ?
O178 Mo72 O4 97.5(4) . . ?
O153 Mo72 O4 155.4(3) 2_657 . ?
O16 Mo72 O4 92.4(3) . . ?
O155 Mo72 O4 71.8(3) . . ?
O178 Mo72 O139 169.7(3) . . ?
O153 Mo72 O139 89.1(3) 2_657 . ?
O16 Mo72 O139 73.5(3) . . ?
O155 Mo72 O139 77.3(3) . . ?
O4 Mo72 O139 73.5(3) . . ?
O125 Mo73 O33 104.3(4) . . ?
O125 Mo73 O109 98.5(4) . . ?
O33 Mo73 O109 89.7(3) . . ?
O125 Mo73 O119 99.4(4) . . ?
O33 Mo73 O119 156.1(3) . . ?
O109 Mo73 O119 90.4(3) . . ?
O125 Mo73 O152 101.2(4) . . ?
O33 Mo73 O152 86.8(3) . . ?
O109 Mo73 O152 160.3(3) . . ?
O119 Mo73 O152 85.1(3) . . ?
O125 Mo73 O10 168.0(3) . . ?
O33 Mo73 O10 86.2(3) . . ?
O109 Mo73 O10 75.4(3) . . ?
O119 Mo73 O10 70.7(3) . . ?
O152 Mo73 O10 85.0(3) . . ?
O76 Mo74 O53 103.4(4) . . ?
O76 Mo74 O20 98.4(4) . . ?
O53 Mo74 O20 89.2(3) . . ?
O76 Mo74 O175 99.8(3) . . ?
O53 Mo74 O175 156.8(3) . . ?
O20 Mo74 O175 88.7(3) . . ?
O76 Mo74 O67 103.3(4) . . ?
O53 Mo74 O67 88.4(3) . . ?
O20 Mo74 O67 158.1(4) . . ?
O175 Mo74 O67 85.0(3) . . ?
O76 Mo74 O251 166.9(4) . . ?
O53 Mo74 O251 87.8(3) . . ?
O20 Mo74 O251 74.7(3) . . ?
O175 Mo74 O251 69.4(3) . . ?
O67 Mo74 O251 83.5(3) . . ?
O96 Mo75 O219 103.8(4) . . ?
O96 Mo75 O151 103.4(4) . . ?
O219 Mo75 O151 98.5(4) . . ?
O96 Mo75 O122 104.1(4) . . ?
O219 Mo75 O122 148.6(3) . . ?
O151 Mo75 O122 89.0(3) . . ?
O96 Mo75 O123 95.6(4) . . ?
O219 Mo75 O123 92.3(3) . . ?
O151 Mo75 O123 155.2(3) . . ?
O122 Mo75 O123 70.8(3) . . ?
O96 Mo75 O58 168.4(3) . . ?
O219 Mo75 O58 72.0(3) . . ?
O151 Mo75 O58 88.0(3) . . ?
O122 Mo75 O58 77.8(3) . . ?
O123 Mo75 O58 74.1(3) . . ?
O265 Mo76 O261 101.2(4) . . ?
O265 Mo76 O159 99.4(4) . . ?
O261 Mo76 O159 98.1(4) . . ?
O265 Mo76 O221 93.7(4) . 2_657 ?
O261 Mo76 O221 96.0(4) . 2_657 ?
O159 Mo76 O221 158.4(4) . 2_657 ?
O265 Mo76 O74 165.7(4) . . ?
O261 Mo76 O74 92.1(4) . . ?
O159 Mo76 O74 83.6(4) . . ?
O221 Mo76 O74 79.7(3) 2_657 . ?
O265 Mo76 O239 92.6(4) . . ?
O261 Mo76 O239 165.6(4) . . ?
O159 Mo76 O239 83.3(4) . . ?
O221 Mo76 O239 79.0(4) 2_657 . ?
O74 Mo76 O239 73.8(4) . . ?
O47 Mo77 O189 103.3(4) . . ?
O47 Mo77 O127 104.0(4) . . ?
O189 Mo77 O127 97.9(4) . . ?
O47 Mo77 O55 104.2(4) . . ?
O189 Mo77 O55 87.2(3) . . ?
O127 Mo77 O55 149.3(4) . . ?
O47 Mo77 O134 95.7(4) . . ?
O189 Mo77 O134 154.9(3) . . ?
O127 Mo77 O134 93.2(3) . . ?
O55 Mo77 O134 72.2(3) . . ?
O47 Mo77 O130 168.8(4) . . ?
O189 Mo77 O130 87.7(3) . . ?
O127 Mo77 O130 71.9(3) . . ?
O55 Mo77 O130 78.1(3) . . ?
O134 Mo77 O130 74.4(3) . . ?
Mo30 M30 O169 148.5(12) . . ?
Mo30 M30 O157 95.2(10) . 2_657 ?
O169 M30 O157 113.7(8) . 2_657 ?
Mo30 M30 O51 70.7(8) . . ?
O169 M30 O51 116.6(9) . . ?
O157 M30 O51 95.1(7) 2_657 . ?
Mo30 M30 O86 80.8(8) . . ?
O169 M30 O86 88.7(7) . . ?
O157 M30 O86 85.6(6) 2_657 . ?
O51 M30 O86 151.4(8) . . ?
Mo30 M30 O205 55.8(6) . . ?
O169 M30 O205 93.2(7) . . ?
O157 M30 O205 149.2(8) 2_657 . ?
O51 M30 O205 85.3(5) . . ?
O86 M30 O205 79.9(5) . . ?
Mo30 M30 O217 16.9(6) . . ?
O169 M30 O217 158.6(8) . . ?
O157 M30 O217 79.1(6) 2_657 . ?
O51 M30 O217 77.4(6) . . ?
O86 M30 O217 74.7(5) . . ?
O205 M30 O217 71.0(5) . . ?
Mo30 M30 C31 130.5(9) . . ?
O169 M30 C31 17.9(5) . . ?
O157 M30 C31 129.6(7) 2_657 . ?
O51 M30 C31 116.9(7) . . ?
O86 M30 C31 82.9(5) . . ?
O205 M30 C31 75.5(5) . . ?
O217 M30 C31 142.2(6) . . ?
Mo31 M31 O225 173.9(16) . . ?
Mo31 M31 O224 65.7(11) . . ?
O225 M31 O224 112.3(11) . . ?
Mo31 M31 O26 81.8(11) . . ?
O225 M31 O26 104.1(10) . . ?
O224 M31 O26 92.3(7) . . ?
Mo31 M31 O226 69.6(10) . . ?
O225 M31 O226 105.0(9) . . ?
O224 M31 O226 89.9(7) . . ?
O26 M31 O226 147.5(10) . . ?
Mo31 M31 O227 79.1(12) . . ?
O225 M31 O227 102.9(10) . . ?
O224 M31 O227 144.8(10) . . ?
O26 M31 O227 80.9(6) . . ?
O226 M31 O227 78.9(6) . . ?
O186 M32 O226 117.7(9) . . ?
O186 M32 O135 108.8(8) . . ?
O226 M32 O135 96.6(6) . . ?
O186 M32 O230 99.3(8) . . ?
O226 M32 O230 84.5(5) . . ?
O135 M32 O230 147.3(7) . . ?
O186 M32 O232 96.1(7) . . ?
O226 M32 O232 144.1(7) . . ?
O135 M32 O232 82.5(6) . . ?
O230 M32 O232 78.0(5) . . ?
O204 M33 O245 105.8(7) . . ?
O204 M33 O248 106.9(6) . . ?
O245 M33 O248 100.1(5) . . ?
O204 M33 O45 98.1(6) . . ?
O245 M33 O45 87.1(5) . . ?
O248 M33 O45 150.8(5) . . ?
O204 M33 O259 94.5(7) . . ?
O245 M33 O259 157.2(7) . . ?
O248 M33 O259 83.5(4) . . ?
O45 M33 O259 79.7(4) . . ?
O204 M33 O263 165.6(7) . . ?
O245 M33 O263 83.9(6) . . ?
O248 M33 O263 81.1(5) . . ?
O45 M33 O263 71.4(5) . . ?
O259 M33 O263 74.3(5) . . ?
Mo34 M34 O213 161.6(18) . . ?
Mo34 M34 O214 69.6(11) . . ?
O213 M34 O214 121.6(11) . . ?
Mo34 M34 O215 84.0(12) . . ?
O213 M34 O215 108.5(11) . . ?
O214 M34 O215 93.1(8) . . ?
Mo34 M34 O212 66.3(11) . . ?
O213 M34 O212 97.9(10) . . ?
O214 M34 O212 88.9(8) . . ?
O215 M34 O212 147.4(10) . . ?
Mo34 M34 O216 77.3(11) . . ?
O213 M34 O216 90.5(10) . . ?
O214 M34 O216 146.9(11) . . ?
O215 M34 O216 83.2(6) . . ?
O212 M34 O216 77.7(6) . . ?
Mo34 M34 C51 145.0(15) . . ?
O213 M34 C51 19.8(8) . . ?
O214 M34 C51 115.4(10) . . ?
O215 M34 C51 128.2(11) . . ?
O212 M34 C51 78.9(8) . . ?
O216 M34 C51 91.8(9) . . ?
Mo34 M34 O87 9.4(8) . . ?
O213 M34 O87 162.4(11) . . ?
O214 M34 O87 74.5(8) . . ?
O215 M34 O87 75.5(7) . . ?
O212 M34 O87 73.7(7) . . ?
O216 M34 O87 72.7(6) . . ?
C51 M34 O87 150.8(10) . . ?
Mo35 M35 O247 163.6(19) . . ?
Mo35 M35 O194 74.6(15) . . ?
O247 M35 O194 104.4(10) . . ?
Mo35 M35 O249 92.6(15) . . ?
O247 M35 O249 103.8(9) . . ?
O194 M35 O249 95.1(8) . . ?
Mo35 M35 O248 69.4(12) . . ?
O247 M35 O248 94.4(9) . . ?
O194 M35 O248 92.7(7) . . ?
O249 M35 O248 157.7(9) . . ?
Mo35 M35 O136 85.5(14) . . ?
O247 M35 O136 95.2(10) . . ?
O194 M35 O136 160.0(10) . . ?
O249 M35 O136 83.5(7) . . ?
O248 M35 O136 82.1(6) . . ?
Mo35 M35 O262 13.3(11) . . ?
O247 M35 O262 173.5(11) . . ?
O194 M35 O262 80.3(8) . . ?
O249 M35 O262 80.0(7) . . ?
O248 M35 O262 80.8(6) . . ?
O136 M35 O262 79.8(7) . . ?
Mo36 M36 O168 145.0(18) . . ?
Mo36 M36 O207 80.8(13) . . ?
O168 M36 O207 122.9(10) . . ?
Mo36 M36 O34 94.2(13) . . ?
O168 M36 O34 103.2(9) . . ?
O207 M36 O34 103.4(9) . . ?
Mo36 M36 O205 58.6(11) . . ?
O168 M36 O205 93.6(8) . . ?
O207 M36 O205 89.5(8) . . ?
O34 M36 O205 147.9(9) . . ?
Mo36 M36 O206 13.4(9) . . ?
O168 M36 O206 151.9(10) . . ?
O207 M36 O206 81.8(8) . . ?
O34 M36 O206 81.0(7) . . ?
O205 M36 O206 71.8(6) . . ?
Mo36 M36 O208 71.2(12) . . ?
O168 M36 O208 82.1(8) . . ?
O207 M36 O208 152.0(10) . . ?
O34 M36 O208 79.9(6) . . ?
O205 M36 O208 75.5(6) . . ?
O206 M36 O208 71.2(6) . . ?
Mo36 M36 C31 133.1(15) . . ?
O168 M36 C31 20.2(5) . . ?
O207 M36 C31 112.1(8) . . ?
O34 M36 C31 123.3(8) . . ?
O205 M36 C31 76.0(6) . . ?
O206 M36 C31 144.8(8) . . ?
O208 M36 C31 87.4(6) . . ?
Mo41 M41 O161 171.7(13) . . ?
Mo41 M41 O192 76.3(14) . . ?
O161 M41 O192 99.7(9) . . ?
Mo41 M41 O215 71.7(13) . . ?
O161 M41 O215 102.4(9) . . ?
O192 M41 O215 101.6(5) . . ?
Mo41 M41 O174 87.3(12) . . ?
O161 M41 O174 100.1(7) . . ?
O192 M41 O174 90.2(8) . . ?
O215 M41 O174 152.3(7) . . ?
Mo41 M41 O196 85.6(12) . . ?
O161 M41 O196 100.4(7) . . ?
O192 M41 O196 154.5(8) . . ?
O215 M41 O196 89.2(8) . . ?
O174 M41 O196 70.9(4) . . ?
Mo41 M41 O73 9.0(8) . . ?
O161 M41 O73 177.6(12) . . ?
O192 M41 O73 78.4(6) . . ?
O215 M41 O73 79.5(6) . . ?
O174 M41 O73 78.5(5) . . ?
O196 M41 O73 81.1(5) . . ?
Mo41 M41 Mo64 93.4(9) . . ?
O161 M41 Mo64 94.9(5) . . ?
O192 M41 Mo64 126.4(7) . . ?
O215 M41 Mo64 125.1(7) . . ?
O174 M41 Mo64 36.2(3) . . ?
O196 M41 Mo64 36.1(3) . . ?
O73 M41 Mo64 85.2(3) . . ?
Mo43 M43 O83 167(2) . . ?
Mo43 M43 O63 61.8(10) . . ?
O83 M43 O63 119.2(14) . . ?
Mo43 M43 O210 83.6(13) . . ?
O83 M43 O210 109.3(13) . . ?
O63 M43 O210 91.6(9) . . ?
Mo43 M43 O212 63.6(11) . . ?
O83 M43 O212 103.3(12) . . ?
O63 M43 O212 85.2(8) . . ?
O210 M43 O212 144.2(13) . . ?
Mo43 M43 O209 80.7(13) . . ?
O83 M43 O209 97.6(11) . . ?
O63 M43 O209 142.5(13) . . ?
O210 M43 O209 82.3(8) . . ?
O212 M43 O209 78.9(7) . . ?
Mo43 M43 C51 137.4(15) . . ?
O83 M43 C51 29.6(9) . . ?
O63 M43 C51 119.4(11) . . ?
O210 M43 C51 135.9(11) . . ?
O212 M43 C51 73.9(8) . . ?
O209 M43 C51 88.6(8) . . ?
Mo45 M45 O253 169(4) . . ?
Mo45 M45 O257 66(3) . . ?
O253 M45 O257 110.8(18) . . ?
Mo45 M45 O192 94(3) . . ?
O253 M45 O192 97.2(17) . . ?
O257 M45 O192 95.3(16) . . ?
Mo45 M45 O200 70(3) . . ?
O253 M45 O200 99.2(17) . . ?
O257 M45 O200 89.4(15) . . ?
O192 M45 O200 160.1(18) . . ?
Mo45 M45 O75 89(3) . . ?
O253 M45 O75 94.0(16) . . ?
O257 M45 O75 154.9(18) . . ?
O192 M45 O75 84.9(13) . . ?
O200 M45 O75 82.7(12) . . ?
Mo45 M45 O256 15(2) . . ?
O253 M45 O256 171(2) . . ?
O257 M45 O256 77.9(12) . . ?
O192 M45 O256 84.4(13) . . ?
O200 M45 O256 77.6(11) . . ?
O75 M45 O256 77.2(11) . . ?
Mo48 M48 O103 174.2(19) . . ?
Mo48 M48 O105 67.6(11) . . ?
O103 M48 O105 110.5(11) . . ?
Mo48 M48 O95 84.8(13) . . ?
O103 M48 O95 100.7(10) . . ?
O105 M48 O95 89.0(7) . . ?
Mo48 M48 O104 72.8(12) . . ?
O103 M48 O104 102.1(10) . . ?
O105 M48 O104 92.6(7) . . ?
O95 M48 O104 154.9(11) . . ?
Mo48 M48 O121 84.9(13) . . ?
O103 M48 O121 97.2(9) . . ?
O105 M48 O121 152.3(11) . . ?
O95 M48 O121 85.2(7) . . ?
O104 M48 O121 81.8(7) . . ?
Mo48 M48 O220 12.1(9) . . ?
O103 M48 O220 171.9(10) . . ?
O105 M48 O220 77.4(7) . . ?
O95 M48 O220 77.3(7) . . ?
O104 M48 O220 78.7(7) . . ?
O121 M48 O220 74.9(7) . . ?
Mo48 M48 C61 151.0(15) . . ?
O103 M48 C61 24.6(5) . . ?
O105 M48 C61 118.6(9) . . ?
O95 M48 C61 122.2(9) . . ?
O104 M48 C61 78.5(7) . . ?
O121 M48 C61 87.0(6) . . ?
O220 M48 C61 152.6(8) . . ?
Mo13 O1 Mo4 109.6(3) . . ?
Mo13 O1 Mo23 109.0(4) . . ?
Mo4 O1 Mo23 141.3(4) . . ?
Mo53 O2 Mo64 109.6(4) . . ?
Mo53 O2 Mo7 143.2(4) . . ?
Mo64 O2 Mo7 107.0(4) . . ?
Mo72 O4 Mo62 141.4(4) . . ?
Mo72 O4 Mo5 103.2(3) . . ?
Mo62 O4 Mo5 102.6(3) . . ?
Mo72 O4 Mo67 103.3(3) . . ?
Mo62 O4 Mo67 102.1(3) . . ?
Mo5 O4 Mo67 95.8(3) . . ?
Mo4 O5 Mo46 142.8(4) . . ?
Mo4 O5 Mo13 102.9(3) . . ?
Mo46 O5 Mo13 102.6(3) . . ?
Mo4 O5 Mo70 102.1(3) . . ?
Mo46 O5 Mo70 102.3(3) . . ?
Mo13 O5 Mo70 94.6(3) . . ?
Mo22 O6 Mo2 101.9(3) . . ?
Mo22 O6 Mo28 106.6(3) . . ?
Mo2 O6 Mo28 88.5(2) . . ?
Mo23 O7 Mo9 147.8(5) . . ?
Mo3 O8 Mo66 160.1(5) . . ?
Mo13 O9 Mo20 112.3(4) . . ?
Mo13 O9 Mo23 109.4(4) . . ?
Mo20 O9 Mo23 132.3(4) . . ?
Mo10 O10 Mo73 102.2(3) . . ?
Mo10 O10 Mo17 107.4(3) . . ?
Mo73 O10 Mo17 88.3(2) . . ?
Mo46 O11 Mo25 123.4(4) . . ?
Mo4 O14 Mo50 123.7(4) . . ?
Mo57 O15 Mo39 117.6(4) . . ?
Mo72 O16 Mo11 122.8(4) . . ?
Mo37 O17 Mo25 149.5(5) . . ?
Mo4 O18 Mo9 156.7(5) . . ?
Mo19 O19 Mo50 158.3(4) . . ?
Mo15 O20 Mo74 123.0(4) . . ?
Mo5 O21 Mo21 109.1(4) . . ?
Mo5 O21 Mo12 109.9(4) . . ?
Mo21 O21 Mo12 134.7(4) . . ?
Mo22 O22 Mo63 116.1(4) . . ?
Mo55 O23 Mo66 149.5(5) . . ?
Mo16 O24 Mo71 122.6(4) . . ?
Mo53 O25 Mo6 158.7(5) . . ?
Mo52 O26 M31 148.6(8) . . ?
Mo52 O26 Mo31 162.6(6) . . ?
M31 O26 Mo31 23.7(5) . . ?
Mo58 O28 Mo66 103.0(3) . . ?
Mo58 O28 Mo53 107.8(3) . . ?
Mo66 O28 Mo53 89.0(2) . . ?
Mo6 O29 Mo2 136.0(4) . . ?
Mo6 O29 Mo22 112.2(4) . . ?
Mo2 O29 Mo22 110.5(4) . . ?
Mo61 O30 Mo40 156.1(6) . . ?
Mo19 O32 Mo9 123.9(4) . . ?
Mo62 O33 Mo73 159.0(5) . . ?
Mo44 O34 M36 162.0(7) . . ?
Mo44 O34 Mo36 159.8(5) . . ?
M36 O34 Mo36 20.6(4) . . ?
Mo9 O36 Mo14 135.9(4) . . ?
Mo9 O36 Mo29 112.1(3) . . ?
Mo14 O36 Mo29 110.5(3) . . ?
Mo1 O37 Mo47 111.7(4) . . ?
Mo1 O37 Mo61 108.7(4) . . ?
Mo47 O37 Mo61 138.2(4) . . ?
Mo28 O38 Mo2 122.1(4) . . ?
Mo21 O41 Mo42 155.8(6) . . ?
Mo13 O42 Mo20 110.6(4) . . ?
Mo13 O42 Mo60 109.5(4) . . ?
Mo20 O42 Mo60 138.6(4) . . ?
Mo17 O43 Mo38 108.3(3) . . ?
Mo17 O43 Mo68 142.7(4) . . ?
Mo38 O43 Mo68 108.6(4) . . ?
Mo18 O44 Mo71 151.7(4) . . ?
Mo20 O45 Mo33 158.4(6) . . ?
Mo20 O45 M33 158.8(5) . . ?
Mo33 O45 M33 13.2(2) . . ?
Mo28 O46 Mo63 109.2(3) . . ?
Mo28 O46 Mo18 142.1(4) . . ?
Mo63 O46 Mo18 108.3(3) . . ?
Mo68 O48 Mo8 149.0(5) . . ?
Mo70 O49 Mo25 102.7(3) . . ?
Mo70 O49 Mo46 107.0(3) . . ?
Mo25 O49 Mo46 87.7(2) . . ?
Mo30 O51 M30 26.5(4) . . ?
Mo46 O53 Mo74 157.1(5) . . ?
Mo5 O54 Mo21 110.4(4) . . ?
Mo5 O54 Mo59 110.5(4) . . ?
Mo21 O54 Mo59 135.8(5) . . ?
Mo77 O55 Mo39 109.5(4) . . ?
Mo77 O55 Mo56 143.2(4) . . ?
Mo39 O55 Mo56 107.0(4) . . ?
Mo70 O56 Mo13 117.5(4) . . ?
Mo3 O57 Mo6 123.5(4) . . ?
Mo29 O58 Mo14 103.9(3) . . ?
Mo29 O58 Mo75 107.6(3) . . ?
Mo14 O58 Mo75 89.1(2) . . ?
Mo53 O59 Mo66 122.9(4) . . ?
Mo67 O61 Mo5 116.6(4) . . ?
Mo38 O62 Mo44 109.0(4) . . ?
Mo38 O62 Mo65 108.7(4) . . ?
Mo44 O62 Mo65 134.3(4) . . ?
Mo43 O63 M43 28.8(7) . . ?
Mo60 O67 Mo74 146.4(5) . . ?
Mo3 O68 Mo28 138.4(4) . . ?
Mo3 O68 Mo63 102.3(3) . . ?
Mo28 O68 Mo63 102.7(3) . . ?
Mo3 O68 Mo22 104.4(3) . . ?
Mo28 O68 Mo22 104.4(3) . . ?
Mo63 O68 Mo22 97.9(3) . . ?
Mo70 O71 Mo50 104.9(4) . . ?
Mo70 O71 Mo4 108.4(3) . . ?
Mo50 O71 Mo4 87.6(3) . . ?
Mo41 O73 M41 3.3(3) . . ?
Mo56 O74 Mo76 155.7(5) . . ?
Mo37 O75 M45 152.9(10) . . ?
Mo37 O75 Mo45 156.5(5) . . ?
M45 O75 Mo45 17.0(8) . . ?
Mo69 O77 Mo27 124.8(4) . . ?
Mo63 O79 Mo18 109.9(3) . . ?
Mo63 O79 Mo51 107.4(3) . . ?
Mo18 O79 Mo51 135.1(4) . . ?
Mo54 O82 Mo50 149.0(5) . . ?
M43 O83 C51 126.0(15) . . ?
M43 O83 Mo43 5.5(8) . . ?
C51 O83 Mo43 120.6(11) . . ?
Mo59 O86 M30 151.1(6) 2_657 . ?
Mo59 O86 Mo30 154.5(5) 2_657 . ?
M30 O86 Mo30 21.5(3) . . ?
Mo34 O87 M34 4.6(4) . . ?
Mo62 O94 Mo8 123.9(4) . . ?
Mo51 O95 M48 146.9(7) . . ?
Mo51 O95 Mo48 154.7(5) . . ?
M48 O95 Mo48 21.5(5) . . ?
Mo16 O100 Mo2 159.8(5) . . ?
C61 O102 Mo42 129.3(8) . . ?
C61 O103 M48 127.6(10) . . ?
C61 O103 Mo48 126.2(8) . . ?
M48 O103 Mo48 1.9(6) . . ?
Mo42 O104 Mo48 139.3(5) . . ?
Mo42 O104 M48 125.7(7) . . ?
Mo48 O104 M48 22.0(5) . . ?
Mo48 O105 M48 23.1(6) . . ?
Mo17 O109 Mo73 121.6(4) . . ?
Mo15 O110 Mo25 158.0(5) . . ?
Mo38 O115 Mo44 109.3(4) . . ?
Mo38 O115 Mo68 110.2(4) . . ?
Mo44 O115 Mo68 136.5(4) . . ?
Mo65 O116 Mo2 149.6(5) . . ?
Mo5 O117 Mo62 109.3(4) . . ?
Mo5 O117 Mo12 109.6(4) . . ?
Mo62 O117 Mo12 141.1(4) . . ?
Mo1 O118 Mo61 110.9(4) . . ?
Mo1 O118 Mo54 111.1(4) . . ?
Mo61 O118 Mo54 132.8(4) . . ?
Mo73 O119 Mo71 137.1(4) . . ?
Mo73 O119 Mo10 111.1(4) . . ?
Mo71 O119 Mo10 109.5(4) . . ?
Mo46 O120 Mo13 108.3(3) . . ?
Mo46 O120 Mo60 142.6(4) . . ?
Mo13 O120 Mo60 108.6(4) . . ?
Mo18 O121 M48 152.3(7) . . ?
Mo18 O121 Mo48 154.1(5) . . ?
M48 O121 Mo48 19.9(5) . . ?
Mo1 O122 Mo75 109.1(3) . . ?
Mo1 O122 Mo47 109.3(4) . . ?
Mo75 O122 Mo47 140.5(4) . . ?
Mo1 O123 Mo75 103.5(3) . . ?
Mo1 O123 Mo19 103.7(3) . . ?
Mo75 O123 Mo19 140.1(3) . . ?
Mo1 O123 Mo29 96.9(3) . . ?
Mo75 O123 Mo29 102.9(3) . . ?
Mo19 O123 Mo29 102.3(3) . . ?
Mo10 O124 Mo38 115.7(4) . . ?
Mo22 O126 Mo6 103.5(3) . . ?
Mo22 O126 Mo3 107.9(3) . . ?
Mo6 O126 Mo3 88.5(3) . . ?
Mo77 O127 Mo24 123.9(5) . . ?
Mo25 O129 Mo50 134.5(4) . . ?
Mo25 O129 Mo70 111.6(4) . . ?
Mo50 O129 Mo70 111.4(3) . . ?
Mo57 O130 Mo24 103.4(3) . . ?
Mo57 O130 Mo77 107.4(4) . . ?
Mo24 O130 Mo77 88.8(3) . . ?
Mo12 O132 Mo42 155.0(5) . . ?
Mo29 O133 Mo9 103.0(3) . . ?
Mo29 O133 Mo19 106.2(4) . . ?
Mo9 O133 Mo19 87.6(3) . . ?
Mo69 O134 Mo77 140.7(4) . . ?
Mo69 O134 Mo39 103.1(4) . . ?
Mo77 O134 Mo39 102.7(4) . . ?
Mo69 O134 Mo57 103.4(3) . . ?
Mo77 O134 Mo57 102.7(3) . . ?
Mo39 O134 Mo57 96.1(3) . . ?
Mo32 O135 M32 13.6(4) . . ?
Mo55 O136 M35 154.3(7) . . ?
Mo55 O136 Mo35 158.7(6) . . ?
M35 O136 Mo35 17.1(4) . . ?
Mo67 O139 Mo11 104.1(3) . . ?
Mo67 O139 Mo72 108.4(3) . . ?
Mo11 O139 Mo72 87.8(2) . . ?
Mo59 O142 Mo11 146.4(5) 2_657 . ?
Mo1 O144 Mo19 108.9(4) . . ?
Mo1 O144 Mo54 110.0(3) . . ?
Mo19 O144 Mo54 141.2(4) . . ?
Mo17 O145 Mo8 159.4(5) . . ?
Mo24 O146 Mo27 136.4(4) . . ?
Mo24 O146 Mo57 110.4(4) . . ?
Mo27 O146 Mo57 110.6(3) . . ?
Mo10 O150 Mo71 102.8(3) . . ?
Mo10 O150 Mo16 108.0(3) . . ?
Mo71 O150 Mo16 88.2(2) . . ?
Mo75 O151 Mo24 156.5(5) . . ?
Mo12 O152 Mo73 148.8(4) . . ?
Mo72 O153 Mo11 157.6(5) 2_657 . ?
Mo39 O154 Mo26 111.8(4) 2_657 . ?
Mo39 O154 Mo52 108.8(4) 2_657 . ?
Mo26 O154 Mo52 138.0(4) . . ?
Mo72 O155 Mo5 109.5(4) . . ?
Mo72 O155 Mo59 141.7(4) . . ?
Mo5 O155 Mo59 108.0(4) . . ?
Mo53 O156 Mo15 139.4(3) . . ?
Mo53 O156 Mo64 103.6(4) . . ?
Mo15 O156 Mo64 103.2(4) . . ?
Mo53 O156 Mo58 103.4(3) . . ?
Mo15 O156 Mo58 103.4(4) . . ?
Mo64 O156 Mo58 96.5(2) . . ?
M30 O157 Mo21 150.6(7) 2_657 . ?
M30 O157 Mo30 23.8(4) 2_657 2_657 ?
Mo21 O157 Mo30 155.6(5) . 2_657 ?
Mo49 O159 Mo76 138.4(5) . . ?
Mo47 O160 Mo24 147.1(5) . . ?
M41 O161 Mo41 2.3(4) . . ?
Mo63 O162 Mo3 107.9(4) . . ?
Mo63 O162 Mo55 109.9(4) . . ?
Mo3 O162 Mo55 141.4(4) . . ?
Mo17 O166 Mo16 141.9(4) . . ?
Mo17 O166 Mo38 102.3(3) . . ?
Mo16 O166 Mo38 102.0(3) . . ?
Mo17 O166 Mo10 103.4(3) . . ?
Mo16 O166 Mo10 102.9(3) . . ?
Mo38 O166 Mo10 95.5(3) . . ?
C31 O168 M36 133.6(10) . . ?
C31 O168 Mo36 128.3(8) . . ?
M36 O168 Mo36 10.7(5) . . ?
C31 O169 M30 141.0(10) . . ?
C31 O169 Mo30 129.7(8) . . ?
M30 O169 Mo30 11.3(4) . . ?
Mo11 O173 Mo8 136.3(4) . . ?
Mo11 O173 Mo67 110.9(4) . . ?
Mo8 O173 Mo67 110.3(3) . . ?
Mo64 O174 M41 107.3(5) . . ?
Mo64 O174 Mo41 109.3(4) . . ?
M41 O174 Mo41 18.0(2) . . ?
Mo64 O174 Mo37 110.2(4) . . ?
M41 O174 Mo37 142.4(6) . . ?
Mo41 O174 Mo37 134.8(4) . . ?
Mo74 O175 Mo66 135.1(3) . . ?
Mo74 O175 Mo58 111.5(4) . . ?
Mo66 O175 Mo58 110.5(4) . . ?
Mo56 O177 Mo14 151.0(5) . . ?
Mo16 O179 Mo38 108.2(4) . . ?
Mo16 O179 Mo65 143.4(4) . . ?
Mo38 O179 Mo65 108.0(4) . . ?
Mo63 O184 Mo51 109.6(4) . . ?
Mo63 O184 Mo55 110.1(4) . . ?
Mo51 O184 Mo55 138.7(4) . . ?
M32 O186 Mo32 7.2(5) . . ?
Mo58 O188 Mo64 117.1(3) . . ?
Mo77 O189 Mo14 158.3(5) . . ?
Mo39 O190 Mo52 109.6(4) . 2_657 ?
Mo39 O190 Mo56 110.6(4) . . ?
Mo52 O190 Mo56 132.6(4) 2_657 . ?
Mo57 O191 Mo27 102.5(3) . . ?
Mo57 O191 Mo69 108.2(3) . . ?
Mo27 O191 Mo69 88.6(3) . . ?
Mo41 O192 M41 20.4(3) . . ?
Mo41 O192 M45 155.9(12) . . ?
M41 O192 M45 154.9(12) . . ?
Mo41 O192 Mo45 157.0(6) . . ?
M41 O192 Mo45 143.3(7) . . ?
M45 O192 Mo45 18.5(10) . . ?
Mo35 O194 M35 21.1(4) . . ?
Mo69 O195 Mo27 159.0(5) 2_657 . ?
Mo64 O196 M41 107.0(6) . . ?
Mo64 O196 Mo41 109.9(4) . . ?
M41 O196 Mo41 18.0(2) . . ?
Mo64 O196 Mo7 110.6(4) . . ?
M41 O196 Mo7 142.3(6) . . ?
Mo41 O196 Mo7 134.9(5) . . ?
Mo67 O197 Mo8 102.8(3) . . ?
Mo67 O197 Mo62 107.7(3) . . ?
Mo8 O197 Mo62 88.6(2) . . ?
Mo28 O199 Mo71 159.0(4) . . ?
Mo45 O200 Mo40 138.6(6) . . ?
Mo45 O200 M45 18.6(9) . . ?
Mo40 O200 M45 127.2(10) . . ?
Mo54 O203 Mo40 154.8(5) . . ?
M33 O204 Mo33 4.4(3) . . ?
Mo36 O205 Mo30 137.5(5) . . ?
Mo36 O205 M36 18.8(4) . . ?
Mo30 O205 M36 122.7(6) . . ?
Mo36 O205 M30 121.6(5) . . ?
Mo30 O205 M30 20.8(3) . . ?
M36 O205 M30 104.5(6) . . ?
Mo36 O206 M36 5.8(4) . . ?
M36 O207 Mo36 25.0(5) . . ?
Mo68 O208 Mo36 154.3(5) . . ?
Mo68 O208 M36 145.2(7) . . ?
Mo36 O208 M36 17.6(4) . . ?
Mo65 O209 M43 150.8(7) . . ?
Mo65 O209 Mo43 156.0(5) . . ?
M43 O209 Mo43 23.9(6) . . ?
Mo44 O210 M43 145.5(8) . . ?
Mo44 O210 Mo43 158.2(5) . . ?
M43 O210 Mo43 26.4(6) . . ?
Mo43 O212 Mo34 139.1(5) . . ?
Mo43 O212 M34 125.5(7) . . ?
Mo34 O212 M34 22.9(5) . . ?
Mo43 O212 M43 25.4(6) . . ?
Mo34 O212 M43 123.2(8) . . ?
M34 O212 M43 104.0(9) . . ?
C51 O213 M34 134.4(18) . . ?
C51 O213 Mo34 129.6(16) . . ?
M34 O213 Mo34 6.7(7) . . ?
Mo34 O214 M34 26.3(5) . . ?
Mo41 O215 M41 20.1(3) . . ?
Mo41 O215 M34 153.1(8) . . ?
M41 O215 M34 158.7(8) . . ?
Mo41 O215 Mo34 158.4(5) . . ?
M41 O215 Mo34 146.0(7) . . ?
M34 O215 Mo34 23.4(5) . . ?
Mo7 O216 Mo34 153.1(5) . . ?
Mo7 O216 M34 143.4(7) . . ?
Mo34 O216 M34 21.5(5) . . ?
Mo30 O217 M30 8.9(3) . . ?
Mo75 O219 Mo14 123.8(4) . . ?
Mo48 O220 M48 5.4(4) . . ?
Mo52 O221 Mo76 159.5(5) . 2_657 ?
Mo31 O224 M31 26.7(5) . . ?
M31 O225 Mo31 2.2(6) . . ?
M32 O226 Mo31 147.1(6) . . ?
M32 O226 Mo32 14.4(4) . . ?
Mo31 O226 Mo32 142.1(5) . . ?
M32 O226 M31 146.1(8) . . ?
Mo31 O226 M31 24.0(4) . . ?
Mo32 O226 M31 133.7(7) . . ?
Mo26 O227 Mo31 155.7(5) . . ?
Mo26 O227 M31 145.6(8) . . ?
Mo31 O227 M31 21.6(4) . . ?
Mo39 O228 Mo69 108.6(3) 2_657 2_657 ?
Mo39 O228 Mo26 110.0(4) 2_657 . ?
Mo69 O228 Mo26 140.7(4) 2_657 . ?
Mo26 O229 Mo27 149.4(5) . . ?
Mo47 O230 M32 153.3(5) . . ?
Mo47 O230 Mo32 155.6(5) . . ?
M32 O230 Mo32 12.7(3) . . ?
Mo61 O232 Mo32 159.1(6) . . ?
Mo61 O232 M32 153.5(6) . . ?
Mo32 O232 M32 11.7(3) . . ?
Mo29 O235 Mo1 117.4(3) . . ?
C21 O239 Mo76 125.3(10) . . ?
C21 O240 Mo49 131.0(10) . . ?
Mo23 O241 Mo49 155.4(5) . . ?
Mo20 O243 Mo49 158.5(6) . . ?
Mo33 O245 M33 16.2(2) . . ?
M35 O247 C41 113.2(16) . . ?
M35 O247 Mo35 4.6(5) . . ?
C41 O247 Mo35 108.7(14) . . ?
M33 O248 Mo35 145.8(4) . . ?
M33 O248 Mo33 14.9(2) . . ?
Mo35 O248 Mo33 142.4(4) . . ?
M33 O248 M35 143.6(6) . . ?
Mo35 O248 M35 18.5(4) . . ?
Mo33 O248 M35 133.6(6) . . ?
Mo51 O249 M35 151.5(8) . . ?
Mo51 O249 Mo35 158.5(6) . . ?
M35 O249 Mo35 18.4(4) . . ?
Mo58 O251 Mo74 103.3(3) . . ?
Mo58 O251 Mo15 107.2(4) . . ?
Mo74 O251 Mo15 87.6(3) . . ?
Mo64 O252 Mo15 108.7(3) . . ?
Mo64 O252 Mo37 109.9(4) . . ?
Mo15 O252 Mo37 140.8(4) . . ?
C11 O253 M45 131.3(15) . . ?
C11 O253 Mo45 128.4(8) . . ?
M45 O253 Mo45 3.3(12) . . ?
C11 O254 Mo40 132.6(9) . . ?
Mo45 O256 M45 5.4(8) . . ?
Mo45 O257 M45 20.4(9) . . ?
Mo60 O259 M33 157.0(6) . . ?
Mo60 O259 Mo33 152.2(6) . . ?
M33 O259 Mo33 13.08(19) . . ?
Mo35 O262 M35 5.1(4) . . ?
C41 O263 Mo33 107.9(15) . . ?
C41 O263 M33 105.1(15) . . ?
Mo33 O263 M33 3.5(2) . . ?
Mo7 O264 Mo6 151.4(5) . . ?
O254 C11 O253 124.6(12) . . ?
O254 C11 C12 123.9(13) . . ?
O253 C11 C12 111.0(12) . . ?
N1 C12 C11 108.2(15) . . ?
N1 C12 C13 115.4(14) . . ?
C11 C12 C13 113.7(13) . . ?
C14 C13 C12 102.9(12) . . ?
C15 C14 C19 120.0 . . ?
C15 C14 C13 117.4(14) . . ?
C19 C14 C13 122.4(14) . . ?
C16 C15 C14 120.0 . . ?
C15 C16 C17 120.0 . . ?
C16 C17 C18 120.0 . . ?
C19 C18 C17 120.0 . . ?
C18 C19 C14 120.0 . . ?
O240 C21 O239 133.1(15) . . ?
O240 C21 C22 119.0(14) . . ?
O239 C21 C22 107.5(16) . . ?
N2 C22 C21 104.7(15) . . ?
N2 C22 C23 112.7(14) . . ?
C21 C22 C23 115.5(12) . . ?
C24 C23 C22 108.5(12) . . ?
C25 C24 C29 120.0 . . ?
C25 C24 C23 120.9(12) . . ?
C29 C24 C23 118.9(12) . . ?
C26 C25 C24 120.0 . . ?
C27 C26 C25 120.0 . . ?
C26 C27 C28 120.0 . . ?
C27 C28 C29 120.0 . . ?
C28 C29 C24 120.0 . . ?
O168 C31 O169 127.4(11) . . ?
O168 C31 C32 118.3(10) . . ?
O169 C31 C32 114.2(10) . . ?
O168 C31 M30 111.6(8) . . ?
O169 C31 M30 21.1(6) . . ?
C32 C31 M30 126.7(8) . . ?
O168 C31 M36 26.2(6) . . ?
O169 C31 M36 101.9(8) . . ?
C32 C31 M36 142.5(8) . . ?
M30 C31 M36 85.3(5) . . ?
C33 C32 N3 114.0(11) . . ?
C33 C32 C31 114.1(11) . . ?
N3 C32 C31 110.2(10) . . ?
C32 C33 C34 115.4(13) . . ?
C35 C34 C39 120.0 . . ?
C35 C34 C33 124.1(14) . . ?
C39 C34 C33 115.7(14) . . ?
C34 C35 C36 120.0 . . ?
C37 C36 C35 120.0 . . ?
C36 C37 C38 120.0 . . ?
C39 C38 C37 120.0 . . ?
C38 C39 C34 120.0 . . ?
O263 C41 C42 107(2) . . ?
O263 C41 O247 136.4(18) . . ?
C42 C41 O247 114.2(18) . . ?
N4 C42 C43 125(3) . . ?
N4 C42 C41 126(3) . . ?
C43 C42 C41 107.9(16) . . ?
C42 C43 C44 82(2) . . ?
C45 C44 C49 120.0 . . ?
C45 C44 C43 126(3) . . ?
C49 C44 C43 114(3) . . ?
C44 C45 C46 120.0 . . ?
C47 C46 C45 120.0 . . ?
C46 C47 C48 120.0 . . ?
C47 C48 C49 120.0 . . ?
C48 C49 C44 120.0 . . ?
O213 C51 O83 129(2) . . ?
O213 C51 C52 128(2) . . ?
O83 C51 C52 103.2(16) . . ?
O213 C51 M34 25.9(11) . . ?
O83 C51 M34 105.9(12) . . ?
C52 C51 M34 149.7(17) . . ?
O213 C51 M43 111.4(16) . . ?
O83 C51 M43 24.4(8) . . ?
C52 C51 M43 119.5(15) . . ?
M34 C51 M43 86.0(9) . . ?
N5 C52 C51 103.1(15) . . ?
N5 C52 C53 121.3(15) . . ?
C51 C52 C53 115.6(16) . . ?
C54 C53 C52 115.1(16) . . ?
C55 C54 C59 120.0 . . ?
C55 C54 C53 125.0(18) . . ?
C59 C54 C53 115.0(18) . . ?
C56 C55 C54 120.0 . . ?
C55 C56 C57 120.0 . . ?
C58 C57 C56 120.0 . . ?
C57 C58 C59 120.0 . . ?
C58 C59 C54 120.0 . . ?
O102 C61 O103 122.0(13) . . ?
O102 C61 C62 122.5(11) . . ?
O103 C61 C62 115.5(12) . . ?
O102 C61 M48 104.5(9) . . ?
O103 C61 M48 27.8(6) . . ?
C62 C61 M48 128.0(10) . . ?
N6 C62 C61 106.9(11) . . ?
N6 C62 C63 112.8(14) . . ?
C61 C62 C63 115.1(14) . . ?
C64 C63 C62 115.5(17) . . ?
C65 C64 C69 120.0 . . ?
C65 C64 C63 113.6(19) . . ?
C69 C64 C63 126.4(19) . . ?
C66 C65 C64 120.0 . . ?
C67 C66 C65 120.0 . . ?
C66 C67 C68 120.0 . . ?
C69 C68 C67 120.0 . . ?
C68 C69 C64 120.0 . . ?

loop_
_geom_bond_atom_site_label_1
_geom_bond_atom_site_label_2
_geom_bond_distance
_geom_bond_site_symmetry_2
_geom_bond_publ_flag
Mo1 O128 1.657(8) . ?
Mo1 O118 1.965(8) . ?
Mo1 O144 1.980(7) . ?
Mo1 O37 1.984(8) . ?
Mo1 O122 1.993(8) . ?
Mo1 O123 2.070(8) . ?
Mo1 O235 2.224(8) . ?
Mo2 O180 1.717(8) . ?
Mo2 O100 1.893(8) . ?
Mo2 O38 1.953(7) . ?
Mo2 O116 1.980(8) . ?
Mo2 O29 2.016(8) . ?
Mo2 O6 2.331(7) . ?
Mo3 O163 1.673(8) . ?
Mo3 O8 1.836(8) . ?
Mo3 O57 1.842(9) . ?
Mo3 O162 2.030(8) . ?
Mo3 O68 2.079(7) . ?
Mo3 O126 2.444(8) . ?
Mo4 O3 1.653(8) . ?
Mo4 O18 1.830(8) . ?
Mo4 O14 1.881(9) . ?
Mo4 O1 2.014(8) . ?
Mo4 O5 2.062(8) . ?
Mo4 O71 2.467(8) . ?
Mo5 O60 1.701(8) . ?
Mo5 O54 1.985(9) . ?
Mo5 O117 1.985(7) . ?
Mo5 O155 2.012(7) . ?
Mo5 O21 2.012(9) . ?
Mo5 O4 2.101(8) . ?
Mo5 O61 2.250(8) . ?
Mo6 O138 1.657(9) . ?
Mo6 O25 1.898(8) . ?
Mo6 O57 1.948(9) . ?
Mo6 O29 1.968(8) . ?
Mo6 O264 1.983(9) . ?
Mo6 O126 2.341(8) . ?
Mo7 O164 1.727(10) . ?
Mo7 O216 1.793(10) . ?
Mo7 O264 1.802(8) . ?
Mo7 O196 2.082(9) . ?
Mo7 O2 2.122(8) . ?
Mo7 O98 2.374(10) . ?
Mo8 O97 1.678(9) . ?
Mo8 O145 1.902(7) . ?
Mo8 O94 1.939(8) . ?
Mo8 O48 1.982(9) . ?
Mo8 O173 2.008(8) . ?
Mo8 O197 2.347(8) . ?
Mo9 O114 1.674(9) . ?
Mo9 O32 1.902(9) . ?
Mo9 O18 1.919(8) . ?
Mo9 O36 1.994(7) . ?
Mo9 O7 2.016(8) . ?
Mo9 O133 2.331(8) . ?
Mo10 O12 1.632(9) . ?
Mo10 O124 1.772(8) . ?
Mo10 O150 1.974(7) . ?
Mo10 O10 1.981(8) . ?
Mo10 O119 2.135(8) . ?
Mo10 O166 2.477(8) . ?
Mo11 O176 1.668(9) . ?
Mo11 O153 1.927(8) . ?
Mo11 O16 1.956(8) . ?
Mo11 O142 1.992(8) . ?
Mo11 O173 2.001(7) . ?
Mo11 O139 2.351(8) . ?
Mo12 O198 1.707(9) . ?
Mo12 O132 1.746(10) . ?
Mo12 O152 1.820(7) . ?
Mo12 O21 2.066(8) . ?
Mo12 O117 2.099(8) . ?
Mo12 O185 2.324(10) . ?
Mo13 O182 1.678(8) . ?
Mo13 O9 1.957(8) . ?
Mo13 O1 1.985(8) . ?
Mo13 O42 1.993(8) . ?
Mo13 O120 2.026(7) . ?
Mo13 O5 2.117(8) . ?
Mo13 O56 2.223(8) . ?
Mo14 O65 1.691(8) . ?
Mo14 O189 1.922(7) . ?
Mo14 O177 1.926(9) . ?
Mo14 O219 1.961(9) . ?
Mo14 O36 2.020(7) . ?
Mo14 O58 2.306(8) . ?
Mo15 O88 1.685(9) . ?
Mo15 O110 1.841(8) . ?
Mo15 O20 1.860(8) . ?
Mo15 O252 2.030(8) . ?
Mo15 O156 2.065(10) . ?
Mo15 O251 2.476(8) . ?
Mo16 O165 1.677(8) . ?
Mo16 O100 1.839(8) . ?
Mo16 O24 1.839(8) . ?
Mo16 O179 1.999(8) . ?
Mo16 O166 2.078(7) . ?
Mo16 O150 2.429(8) . ?
Mo17 O141 1.699(8) . ?
Mo17 O145 1.841(7) . ?
Mo17 O109 1.896(8) . ?
Mo17 O43 1.986(8) . ?
Mo17 O166 2.055(8) . ?
Mo17 O10 2.433(8) . ?
Mo18 O106 1.677(9) . ?
Mo18 O121 1.752(9) . ?
Mo18 O44 1.819(7) . ?
Mo18 O79 2.039(8) . ?
Mo18 O46 2.098(7) . ?
Mo18 O260 2.364(8) . ?
Mo19 O236 1.689(8) . ?
Mo19 O19 1.837(8) . ?
Mo19 O32 1.861(9) . ?
Mo19 O144 2.034(8) . ?
Mo19 O123 2.083(7) . ?
Mo19 O133 2.467(8) . ?
Mo20 O242 1.643(12) . ?
Mo20 O243 1.807(9) . ?
Mo20 O45 1.811(9) . ?
Mo20 O9 2.018(8) . ?
Mo20 O42 2.022(8) . ?
Mo20 O244 2.447(11) . ?
Mo21 O170 1.689(11) . ?
Mo21 O41 1.809(9) . ?
Mo21 O157 1.826(8) . ?
Mo21 O54 2.036(9) . ?
Mo21 O21 2.043(9) . ?
Mo21 O64 2.294(12) . ?
Mo22 O187 1.683(8) . ?
Mo22 O22 1.778(8) . ?
Mo22 O126 1.947(8) . ?
Mo22 O6 2.016(7) . ?
Mo22 O29 2.097(8) . ?
Mo22 O68 2.420(8) . ?
Mo23 O143 1.689(10) . ?
Mo23 O241 1.774(9) . ?
Mo23 O7 1.816(8) . ?
Mo23 O1 2.099(8) . ?
Mo23 O9 2.117(8) . ?
Mo23 O112 2.354(10) . ?
Mo24 O237 1.669(9) . ?
Mo24 O151 1.922(8) . ?
Mo24 O127 1.924(10) . ?
Mo24 O160 1.972(9) . ?
Mo24 O146 2.007(8) . ?
Mo24 O130 2.308(8) . ?
Mo25 O92 1.659(8) . ?
Mo25 O110 1.911(8) . ?
Mo25 O11 1.921(9) . ?
Mo25 O17 1.965(8) . ?
Mo25 O129 1.996(7) . ?
Mo25 O49 2.357(7) . ?
Mo26 O72 1.705(10) . ?
Mo26 O227 1.773(11) . ?
Mo26 O229 1.797(9) . ?
Mo26 O154 2.038(8) . ?
Mo26 O228 2.078(8) . ?
Mo26 O69 2.340(12) . ?
Mo27 O89 1.675(9) . ?
Mo27 O195 1.894(7) . ?
Mo27 O77 1.908(10) . ?
Mo27 O229 1.989(9) . ?
Mo27 O146 2.007(8) . ?
Mo27 O191 2.340(9) . ?
Mo28 O107 1.705(8) . ?
Mo28 O38 1.840(7) . ?
Mo28 O199 1.866(7) . ?
Mo28 O46 2.005(8) . ?
Mo28 O68 2.087(7) . ?
Mo28 O6 2.422(8) . ?
Mo29 O78 1.715(7) . ?
Mo29 O235 1.766(8) . ?
Mo29 O58 1.962(7) . ?
Mo29 O133 1.978(8) . ?
Mo29 O36 2.079(7) . ?
Mo29 O123 2.483(8) . ?
Mo30 M30 0.825(12) . ?
Mo30 O217 1.557(14) . ?
Mo30 O51 1.747(9) . ?
Mo30 O205 1.922(8) . ?
Mo30 O157 2.032(9) 2_657 ?
Mo30 O169 2.205(9) . ?
Mo30 O86 2.219(10) . ?
Mo31 M31 0.815(15) . ?
Mo31 O224 1.652(11) . ?
Mo31 O223 1.842(14) . ?
Mo31 O226 1.877(8) . ?
Mo31 O26 2.009(9) . ?
Mo31 O227 2.171(11) . ?
Mo31 O225 2.281(13) . ?
Mo32 O135 1.692(10) . ?
Mo32 O226 1.893(9) . ?
Mo32 O186 1.912(14) . ?
Mo32 O232 1.947(9) . ?
Mo32 O234 2.112(12) . ?
Mo32 O230 2.154(9) . ?
Mo33 O245 1.679(12) . ?
Mo33 O263 1.869(16) . ?
Mo33 O248 1.897(12) . ?
Mo33 O45 1.909(9) . ?
Mo33 O204 2.055(13) . ?
Mo33 O259 2.147(10) . ?
Mo34 M34 0.811(17) . ?
Mo34 O87 1.648(12) . ?
Mo34 O214 1.715(10) . ?
Mo34 O212 1.906(9) . ?
Mo34 O215 2.035(10) . ?
Mo34 O216 2.159(10) . ?
Mo34 O213 2.206(12) . ?
Mo35 M35 0.636(13) . ?
Mo35 O262 1.654(12) . ?
Mo35 O194 1.707(11) . ?
Mo35 O248 1.882(12) . ?
Mo35 O249 2.019(10) . ?
Mo35 O136 2.152(11) . ?
Mo35 O247 2.237(13) . ?
Mo36 M36 0.714(14) . ?
Mo36 O206 1.633(11) . ?
Mo36 O207 1.666(10) . ?
Mo36 O205 1.894(8) . ?
Mo36 O34 2.028(9) . ?
Mo36 O168 2.213(9) . ?
Mo36 O208 2.241(10) . ?
Mo37 O13 1.661(9) . ?
Mo37 O75 1.736(10) . ?
Mo37 O17 1.843(8) . ?
Mo37 O174 2.075(8) . ?
Mo37 O252 2.083(8) . ?
Mo37 O202 2.340(11) . ?
Mo38 O81 1.711(9) . ?
Mo38 O115 1.997(8) . ?
Mo38 O62 2.016(8) . ?
Mo38 O43 2.035(8) . ?
Mo38 O179 2.036(8) . ?
Mo38 O166 2.128(8) . ?
Mo38 O124 2.251(8) . ?
Mo39 O131 1.662(9) . ?
Mo39 O190 1.982(8) . ?
Mo39 O154 1.988(8) 2_657 ?
Mo39 O228 1.991(8) 2_657 ?
Mo39 O55 2.021(7) . ?
Mo39 O134 2.102(9) . ?
Mo39 O15 2.217(8) . ?
Mo40 O255 1.750(9) . ?
Mo40 O148 1.769(11) . ?
Mo40 O200 1.903(9) . ?
Mo40 O30 2.036(10) . ?
Mo40 O203 2.177(9) . ?
Mo40 O254 2.283(12) . ?
Mo41 M41 0.641(8) . ?
Mo41 O73 1.723(8) . ?
Mo41 O215 1.767(10) . ?
Mo41 O192 1.783(9) . ?
Mo41 O196 2.064(9) . ?
Mo41 O174 2.069(8) . ?
Mo41 O161 2.304(8) . ?
Mo42 O111 1.651(11) . ?
Mo42 O140 1.723(9) . ?
Mo42 O104 1.881(9) . ?
Mo42 O41 2.022(9) . ?
Mo42 O132 2.192(9) . ?
Mo42 O102 2.213(11) . ?
Mo43 M43 0.91(2) . ?
Mo43 O63 1.663(10) . ?
Mo43 O266 1.675(9) . ?
Mo43 O212 1.898(9) . ?
Mo43 O210 2.030(9) . ?
Mo43 O83 2.183(11) . ?
Mo43 O209 2.215(9) . ?
Mo44 O211 1.676(10) . ?
Mo44 O210 1.786(9) . ?
Mo44 O34 1.795(8) . ?
Mo44 O62 2.032(8) . ?
Mo44 O115 2.045(9) . ?
Mo44 O80 2.359(9) . ?
Mo45 M45 0.64(3) . ?
Mo45 O257 1.683(10) . ?
Mo45 O256 1.705(10) . ?
Mo45 O200 1.887(9) . ?
Mo45 O192 2.019(9) . ?
Mo45 O75 2.193(10) . ?
Mo45 O253 2.241(11) . ?
Mo46 O52 1.667(9) . ?
Mo46 O53 1.846(7) . ?
Mo46 O11 1.873(8) . ?
Mo46 O120 1.999(8) . ?
Mo46 O5 2.064(7) . ?
Mo46 O49 2.464(8) . ?
Mo47 O39 1.712(9) . ?
Mo47 O230 1.778(8) . ?
Mo47 O160 1.842(9) . ?
Mo47 O37 2.047(8) . ?
Mo47 O122 2.096(7) . ?
Mo47 O231 2.349(11) . ?
Mo48 M48 0.751(18) . ?
Mo48 O220 1.667(9) . ?
Mo48 O105 1.767(9) . ?
Mo48 O104 1.913(9) . ?
Mo48 O95 2.041(9) . ?
Mo48 O121 2.194(9) . ?
Mo48 O103 2.237(9) . ?
Mo49 O172 1.635(10) . ?
Mo49 O258 1.787(12) . ?
Mo49 O159 1.879(9) . ?
Mo49 O243 1.982(9) . ?
Mo49 O241 2.162(9) . ?
Mo49 O240 2.195(13) . ?
Mo50 O137 1.637(8) . ?
Mo50 O14 1.896(9) . ?
Mo50 O19 1.910(7) . ?
Mo50 O82 1.985(8) . ?
Mo50 O129 1.999(7) . ?
Mo50 O71 2.346(9) . ?
Mo51 O31 1.727(10) . ?
Mo51 O95 1.776(9) . ?
Mo51 O249 1.799(10) . ?
Mo51 O184 2.039(8) . ?
Mo51 O79 2.073(8) . ?
Mo51 O70 2.302(11) . ?
Mo52 O222 1.671(11) . ?
Mo52 O26 1.767(9) . ?
Mo52 O221 1.788(9) . ?
Mo52 O190 2.059(8) 2_657 ?
Mo52 O154 2.074(8) . ?
Mo52 O40 2.377(10) . ?
Mo53 O171 1.684(9) . ?
Mo53 O25 1.846(8) . ?
Mo53 O59 1.859(10) . ?
Mo53 O2 1.963(9) . ?
Mo53 O156 2.054(10) . ?
Mo53 O28 2.426(8) . ?
Mo54 O35 1.725(10) . ?
Mo54 O203 1.767(8) . ?
Mo54 O82 1.836(8) . ?
Mo54 O118 2.073(8) . ?
Mo54 O144 2.085(8) . ?
Mo54 O218 2.329(10) . ?
Mo55 O85 1.709(10) . ?
Mo55 O136 1.749(10) . ?
Mo55 O23 1.825(8) . ?
Mo55 O184 2.054(8) . ?
Mo55 O162 2.066(8) . ?
Mo55 O158 2.364(11) . ?
Mo56 O149 1.645(9) . ?
Mo56 O74 1.757(9) . ?
Mo56 O177 1.845(8) . ?
Mo56 O190 2.067(8) . ?
Mo56 O55 2.118(8) . ?
Mo56 O99 2.342(10) . ?
Mo57 O238 1.639(9) . ?
Mo57 O15 1.774(8) . ?
Mo57 O191 1.968(8) . ?
Mo57 O130 1.971(7) . ?
Mo57 O146 2.089(8) . ?
Mo57 O134 2.486(9) . ?
Mo58 O250 1.687(6) . ?
Mo58 O188 1.755(5) . ?
Mo58 O251 1.952(8) . ?
Mo58 O28 1.978(8) . ?
Mo58 O175 2.114(5) . ?
Mo58 O156 2.481(6) . ?
Mo59 O101 1.663(10) . ?
Mo59 O86 1.738(10) 2_657 ?
Mo59 O142 1.826(8) 2_657 ?
Mo59 O54 2.085(8) . ?
Mo59 O155 2.122(8) . ?
Mo59 O84 2.374(11) 2_657 ?
Mo60 O181 1.661(10) . ?
Mo60 O259 1.772(9) . ?
Mo60 O67 1.833(9) . ?
Mo60 O120 2.080(8) . ?
Mo60 O42 2.090(8) . ?
Mo60 O246 2.361(11) . ?
Mo61 O66 1.694(11) . ?
Mo61 O30 1.785(10) . ?
Mo61 O232 1.810(9) . ?
Mo61 O118 2.039(8) . ?
Mo61 O37 2.074(9) . ?
Mo61 O233 2.298(11) . ?
Mo62 O27 1.646(9) . ?
Mo62 O94 1.849(8) . ?
Mo62 O33 1.854(8) . ?
Mo62 O117 2.022(8) . ?
Mo62 O4 2.085(7) . ?
Mo62 O197 2.438(8) . ?
Mo63 O50 1.671(9) . ?
Mo63 O162 1.999(8) . ?
Mo63 O184 2.006(8) . ?
Mo63 O46 2.010(7) . ?
Mo63 O79 2.029(8) . ?
Mo63 O68 2.102(8) . ?
Mo63 O22 2.237(8) . ?
Mo64 O193 1.657(6) . ?
Mo64 O196 1.978(9) . ?
Mo64 O252 1.986(7) . ?
Mo64 O174 1.986(8) . ?
Mo64 O2 2.031(8) . ?
Mo64 O156 2.100(6) . ?
Mo64 O188 2.249(6) . ?
Mo64 M41 3.208(9) . ?
Mo65 O113 1.659(9) . ?
Mo65 O209 1.739(9) . ?
Mo65 O116 1.826(8) . ?
Mo65 O179 2.087(8) . ?
Mo65 O62 2.088(8) . ?
Mo65 O108 2.331(9) . ?
Mo66 O147 1.671(8) . ?
Mo66 O8 1.896(8) . ?
Mo66 O59 1.938(10) . ?
Mo66 O23 1.979(8) . ?
Mo66 O175 1.999(10) . ?
Mo66 O28 2.331(8) . ?
Mo67 O183 1.715(9) . ?
Mo67 O61 1.755(9) . ?
Mo67 O139 1.934(7) . ?
Mo67 O197 1.968(8) . ?
Mo67 O173 2.112(8) . ?
Mo67 O4 2.491(8) . ?
Mo68 O167 1.687(9) . ?
Mo68 O208 1.714(10) . ?
Mo68 O48 1.817(8) . ?
Mo68 O115 2.075(8) . ?
Mo68 O43 2.077(7) . ?
Mo68 O91 2.366(11) . ?
Mo69 O93 1.689(9) . ?
Mo69 O195 1.856(7) 2_657 ?
Mo69 O77 1.857(9) . ?
Mo69 O228 2.026(8) 2_657 ?
Mo69 O134 2.061(8) . ?
Mo69 O191 2.435(8) . ?
Mo70 O201 1.674(9) . ?
Mo70 O56 1.763(8) . ?
Mo70 O71 1.918(8) . ?
Mo70 O49 1.973(7) . ?
Mo70 O129 2.104(7) . ?
Mo70 O5 2.515(7) . ?
Mo71 O90 1.671(7) . ?
Mo71 O199 1.881(7) . ?
Mo71 O24 1.952(7) . ?
Mo71 O44 1.971(8) . ?
Mo71 O119 2.013(7) . ?
Mo71 O150 2.350(8) . ?
Mo72 O178 1.671(8) . ?
Mo72 O153 1.833(8) 2_657 ?
Mo72 O16 1.847(9) . ?
Mo72 O155 1.983(8) . ?
Mo72 O4 2.061(7) . ?
Mo72 O139 2.464(8) . ?
Mo73 O125 1.664(8) . ?
Mo73 O33 1.892(8) . ?
Mo73 O109 1.925(8) . ?
Mo73 O119 1.964(8) . ?
Mo73 O152 1.995(8) . ?
Mo73 O10 2.354(8) . ?
Mo74 O76 1.659(9) . ?
Mo74 O53 1.907(7) . ?
Mo74 O20 1.948(9) . ?
Mo74 O175 1.986(10) . ?
Mo74 O67 1.993(9) . ?
Mo74 O251 2.357(9) . ?
Mo75 O96 1.676(9) . ?
Mo75 O219 1.828(9) . ?
Mo75 O151 1.845(8) . ?
Mo75 O122 2.009(8) . ?
Mo75 O123 2.083(7) . ?
Mo75 O58 2.458(8) . ?
Mo76 O265 1.665(9) . ?
Mo76 O261 1.714(9) . ?
Mo76 O159 1.919(8) . ?
Mo76 O221 2.013(9) 2_657 ?
Mo76 O74 2.181(9) . ?
Mo76 O239 2.249(11) . ?
Mo77 O47 1.715(9) . ?
Mo77 O189 1.831(7) . ?
Mo77 O127 1.852(9) . ?
Mo77 O55 1.980(8) . ?
Mo77 O134 2.081(8) . ?
Mo77 O130 2.452(8) . ?
M30 O169 1.459(15) . ?
M30 O157 1.784(13) 2_657 ?
M30 O51 1.837(14) . ?
M30 O86 2.197(15) . ?
M30 O205 2.261(12) . ?
M30 O217 2.328(19) . ?
M30 C31 2.556(17) . ?
M31 O225 1.469(19) . ?
M31 O224 1.811(17) . ?
M31 O26 1.956(16) . ?
M31 O226 1.998(16) . ?
M31 O227 2.172(18) . ?
M32 O186 1.491(16) . ?
M32 O226 1.816(12) . ?
M32 O135 1.896(15) . ?
M32 O230 2.105(14) . ?
M32 O232 2.163(14) . ?
M33 O204 1.586(14) . ?
M33 O245 1.751(13) . ?
M33 O248 1.817(13) . ?
M33 O45 2.081(10) . ?
M33 O259 2.143(11) . ?
M33 O263 2.340(16) . ?
M34 O213 1.42(2) . ?
M34 O214 1.820(18) . ?
M34 O215 1.953(17) . ?
M34 O212 2.081(18) . ?
M34 O216 2.187(17) . ?
M34 C51 2.33(3) . ?
M34 O87 2.44(2) . ?
M35 O247 1.619(18) . ?
M35 O194 1.762(19) . ?
M35 O249 1.887(17) . ?
M35 O248 2.008(17) . ?
M35 O136 2.106(18) . ?
M35 O262 2.266(17) . ?
M36 O168 1.590(17) . ?
M36 O207 1.624(18) . ?
M36 O34 1.847(17) . ?
M36 O205 2.165(17) . ?
M36 O206 2.319(18) . ?
M36 O208 2.367(18) . ?
M36 C31 2.606(18) . ?
M41 O161 1.668(11) . ?
M41 O192 1.823(17) . ?
M41 O215 1.861(16) . ?
M41 O174 1.997(14) . ?
M41 O196 2.012(15) . ?
M41 O73 2.353(11) . ?
M43 O83 1.29(2) . ?
M43 O63 1.89(2) . ?
M43 O210 1.92(2) . ?
M43 O212 2.12(2) . ?
M43 O209 2.17(2) . ?
M43 C51 2.52(3) . ?
M45 O253 1.61(3) . ?
M45 O257 1.84(3) . ?
M45 O192 1.87(3) . ?
M45 O200 2.01(3) . ?
M45 O75 2.11(3) . ?
M45 O256 2.32(3) . ?
M48 O103 1.49(2) . ?
M48 O105 1.911(17) . ?
M48 O95 1.968(17) . ?
M48 O104 1.995(17) . ?
M48 O121 2.130(18) . ?
M48 O220 2.39(2) . ?
M48 C61 2.53(2) . ?
O83 C51 1.54(3) . ?
O102 C61 1.293(16) . ?
O103 C61 1.329(14) . ?
O168 C31 1.241(14) . ?
O169 C31 1.251(14) . ?
O213 C51 1.10(2) . ?
O239 C21 1.306(19) . ?
O240 C21 1.20(2) . ?
O247 C41 1.66(3) . ?
O253 C11 1.374(16) . ?
O254 C11 1.161(15) . ?
O263 C41 1.53(3) . ?
O344 O390 1.68(3) . ?
O380 O380 1.25(7) 2_655 ?
C11 C12 1.504(18) . ?
C12 N1 1.474(19) . ?
C12 C13 1.512(18) . ?
C13 C14 1.507(16) . ?
C14 C15 1.3900 . ?
C14 C19 1.3900 . ?
C15 C16 1.3900 . ?
C16 C17 1.3900 . ?
C17 C18 1.3900 . ?
C18 C19 1.3900 . ?
C21 C22 1.510(17) . ?
C22 N2 1.504(19) . ?
C22 C23 1.519(17) . ?
C23 C24 1.494(16) . ?
C24 C25 1.3900 . ?
C24 C29 1.3900 . ?
C25 C26 1.3900 . ?
C26 C27 1.3900 . ?
C27 C28 1.3900 . ?
C28 C29 1.3900 . ?
C31 C32 1.536(15) . ?
C32 C33 1.496(17) . ?
C32 N3 1.506(15) . ?
C33 C34 1.525(19) . ?
C34 C35 1.3900 . ?
C34 C39 1.3900 . ?
C35 C36 1.3900 . ?
C36 C37 1.3900 . ?
C37 C38 1.3900 . ?
C38 C39 1.3900 . ?
C41 C42 1.56(2) . ?
C42 N4 1.41(3) . ?
C42 C43 1.495(19) . ?
C43 C44 1.64(2) . ?
C44 C45 1.3900 . ?
C44 C49 1.3900 . ?
C45 C46 1.3900 . ?
C46 C47 1.3900 . ?
C47 C48 1.3900 . ?
C48 C49 1.3900 . ?
C51 C52 1.56(2) . ?
C52 N5 1.463(18) . ?
C52 C53 1.576(19) . ?
C53 C54 1.484(19) . ?
C54 C55 1.3900 . ?
C54 C59 1.3900 . ?
C55 C56 1.3900 . ?
C56 C57 1.3900 . ?
C57 C58 1.3900 . ?
C58 C59 1.3900 . ?
C61 C62 1.536(17) . ?
C62 N6 1.467(18) . ?
C62 C63 1.59(2) . ?
C63 C64 1.50(2) . ?
C64 C65 1.3900 . ?
C64 C69 1.3900 . ?
C65 C66 1.3900 . ?
C66 C67 1.3900 . ?
C67 C68 1.3900 . ?
C68 C69 1.3900 . ?
